data_7716032
loop_
_publ_author_name
'An, Seonghyeon'
'Han, Jihun'
'Kim, Dongwon'
'Lee, Haeri'
'Jung, Ok-Sang'

_publ_section_title
;
 Coordinating nature of M<sub>6</sub>L<sub>12</sub> double-stranded
 macrocycles: co-ligand competition of perchlorate, water, and
 acetonitrile depending on metal(II) ions.
;
_journal_issue 23
_journal_name_full 'Dalton transactions (Cambridge, England : 2003)'
_journal_page_first 9692
_journal_page_last 9699
_journal_paper_doi 10.1039/d4dt00902a
_journal_volume 53
_journal_year 2024
_chemical_formula_moiety 'C244 H318 Cl4 Mn6 N26 O22 Si12'
_chemical_formula_sum 'C295 H389 Cl12 Mn6 N27 O54 Si12'
_chemical_formula_weight 6269.43
_space_group_crystal_system monoclinic
_space_group_IT_number 13
_space_group_name_Hall '-P 2yac'
_space_group_name_H-M_alt 'P 1 2/n 1'
_atom_sites_solution_hydrogens geom
_atom_sites_solution_primary dual
_audit_creation_method SHELXL-2019/3
_audit_update_record
;
2024-04-24 deposited with the CCDC.	2024-05-14 downloaded from the CCDC.
;
_cell_angle_alpha 90
_cell_angle_beta 95.26(3)
_cell_angle_gamma 90
_cell_formula_units_Z 4
_cell_length_a 25.370(5)
_cell_length_b 34.527(7)
_cell_length_c 43.510(9)
_cell_measurement_reflns_used 753531
_cell_measurement_temperature 223(2)
_cell_measurement_theta_max 33.749
_cell_measurement_theta_min 0.401
_cell_volume 37952(13)
_computing_cell_refinement 'HKL3000sm (Otwinowski & Minor, 1997)'
_computing_data_collection 'PAL BL2D-SMDC Program (Shin et. al, 2016)'
_computing_data_reduction 'HKL3000sm (Otwinowski & Minor, 1997)'
_computing_molecular_graphics ORTEP
_computing_publication_material CIFTAB
_computing_structure_refinement 'SHELXL-2019/2 (Sheldrick, 2019)'
_computing_structure_solution 'SHELXT 2018/2 (Sheldrick, 2018)'
_diffrn_ambient_temperature 223(2)
_diffrn_measured_fraction_theta_full 0.913
_diffrn_measured_fraction_theta_max 0.709
_diffrn_measurement_device_type 'Rayonix MX225HS CCD area detector'
_diffrn_measurement_method 'omega scan'
_diffrn_radiation_type synchrotron
_diffrn_radiation_wavelength 0.700
_diffrn_reflns_av_R_equivalents 0.2017
_diffrn_reflns_av_unetI/netI 0.2649
_diffrn_reflns_Laue_measured_fraction_full 0.913
_diffrn_reflns_Laue_measured_fraction_max 0.709
_diffrn_reflns_limit_h_max 37
_diffrn_reflns_limit_h_min -37
_diffrn_reflns_limit_k_max 49
_diffrn_reflns_limit_k_min -49
_diffrn_reflns_limit_l_max 60
_diffrn_reflns_limit_l_min -60
_diffrn_reflns_number 410773
_diffrn_reflns_point_group_measured_fraction_full 0.913
_diffrn_reflns_point_group_measured_fraction_max 0.709
_diffrn_reflns_theta_full 24.835
_diffrn_reflns_theta_max 33.699
_diffrn_reflns_theta_min 0.955
_diffrn_source 'PLSII 2D bending magnet'
_exptl_absorpt_coefficient_mu 0.359
_exptl_absorpt_correction_T_max 1.000
_exptl_absorpt_correction_T_min 0.922
_exptl_absorpt_correction_type empirical
_exptl_absorpt_process_details 'HKL3000sm Scalepack(Otwinowski et.al,2003)'
_exptl_crystal_colour colorless
_exptl_crystal_density_diffrn 1.097
_exptl_crystal_description plate
_exptl_crystal_F_000 13208
_exptl_crystal_size_max 0.180
_exptl_crystal_size_mid 0.130
_exptl_crystal_size_min 0.060
_refine_diff_density_max 1.888
_refine_diff_density_min -1.004
_refine_diff_density_rms 0.145
_refine_ls_extinction_method none
_refine_ls_goodness_of_fit_ref 1.192
_refine_ls_hydrogen_treatment constr
_refine_ls_matrix_type full
_refine_ls_number_parameters 2719
_refine_ls_number_reflns 112186
_refine_ls_number_restraints 5883
_refine_ls_restrained_S_all 1.258
_refine_ls_R_factor_all 0.3996
_refine_ls_R_factor_gt 0.2040
_refine_ls_shift/su_max 0.073
_refine_ls_shift/su_mean 0.002
_refine_ls_structure_factor_coef Fsqd
_refine_ls_weighting_details 'w=1/[\s^2^(Fo^2^)+(0.2000P)^2^] where P=(Fo^2^+2Fc^2^)/3'
_refine_ls_weighting_scheme calc
_refine_ls_wR_factor_gt 0.5247
_refine_ls_wR_factor_ref 0.5800
_reflns_Friedel_coverage 0.000
_reflns_number_gt 18848
_reflns_number_total 112186
_reflns_threshold_expression 'I > 2\s(I)'
_cod_data_source_file d4dt00902a2.cif
_cod_data_source_block MnClO42_mDCPPS
_cod_depositor_comments 'Adding full bibliography for 7716032--7716036.cif.'
_cod_original_sg_symbol_H-M 'P 2/n'
_cod_database_code 7716032
_shelx_shelxl_version_number 2019/3
_shelx_space_group_comment
; 
The symmetry employed for this shelxl refinement is uniquely defined 
by the following loop, which should always be used as a source of 
symmetry information in preference to the above space-group names. 
They are only intended as comments. 
;
_shelx_estimated_absorpt_t_min 0.938
_shelx_estimated_absorpt_t_max 0.979

loop_
_space_group_symop_operation_xyz
'x, y, z'
'-x+1/2, y, -z+1/2'
'-x, -y, -z'
'x-1/2, -y, z-1/2'

loop_
_atom_site_label
_atom_site_type_symbol
_atom_site_fract_x
_atom_site_fract_y
_atom_site_fract_z
_atom_site_U_iso_or_equiv
_atom_site_adp_type
_atom_site_occupancy
_atom_site_site_symmetry_order
_atom_site_calc_flag
_atom_site_refinement_flags_posn
_atom_site_refinement_flags_adp
_atom_site_refinement_flags_occupancy
_atom_site_disorder_assembly
_atom_site_disorder_group
N1A N 0.7195(4) 0.5543(2) 0.4580(2) 0.180(4) Uani 1 1 d G U . . .
C1A C 0.6754(4) 0.5664(3) 0.43917(19) 0.161(4) Uani 1 1 d G U . . .
H1A H 0.658525 0.549175 0.424651 0.193 Uiso 1 1 calc R U . . .
C2A C 0.6561(3) 0.6038(3) 0.4418(2) 0.201(5) Uani 1 1 d G U . . .
C3A C 0.6809(4) 0.6292(2) 0.4633(3) 0.180(5) Uani 1 1 d DG U . . .
H3A H 0.667904 0.654481 0.465031 0.216 Uiso 1 1 calc R U . . .
C4A C 0.7251(4) 0.6172(3) 0.4821(2) 0.176(5) Uani 1 1 d G U . . .
H4A H 0.741943 0.634329 0.496626 0.211 Uiso 1 1 calc R U . . .
C5A C 0.7444(3) 0.5797(3) 0.4795(2) 0.165(5) Uani 1 1 d G U . . .
H5A H 0.774274 0.571600 0.492234 0.198 Uiso 1 1 calc R U . . .
N2A N 0.4871(4) 0.5286(3) 0.3892(2) 0.176(4) Uani 1 1 d G U . . .
C6A C 0.5238(4) 0.5582(3) 0.3874(2) 0.174(5) Uani 1 1 d G U . . .
H6A H 0.531810 0.567457 0.368046 0.208 Uiso 1 1 calc R U . . .
C7A C 0.5486(4) 0.5742(3) 0.4143(3) 0.183(4) Uani 1 1 d G U . . .
C8A C 0.5368(4) 0.5606(3) 0.4429(2) 0.183(5) Uani 1 1 d G U . . .
H8A H 0.553581 0.571424 0.461043 0.220 Uiso 1 1 calc R U . . .
C9A C 0.5001(5) 0.5310(3) 0.4447(2) 0.191(5) Uani 1 1 d G U . . .
H9A H 0.492036 0.521788 0.464024 0.230 Uiso 1 1 calc R U . . .
C10A C 0.4752(4) 0.5150(3) 0.4178(3) 0.182(5) Uani 1 1 d G U . . .
H10A H 0.450377 0.494987 0.419016 0.219 Uiso 1 1 calc R U . . .
N3A N 0.6732(3) 0.4736(3) 0.4537(2) 0.181(4) Uani 1 1 d G U . . .
C21A C 0.6578(4) 0.4453(3) 0.4320(2) 0.165(4) Uani 1 1 d G U . . .
H21A H 0.681309 0.437236 0.417754 0.198 Uiso 1 1 calc R U . . .
C22A C 0.6077(5) 0.4288(2) 0.4313(2) 0.164(4) Uani 1 1 d G U . . .
C23A C 0.5729(3) 0.4407(3) 0.4524(2) 0.180(5) Uani 1 1 d G U . . .
H23A H 0.539044 0.429625 0.451905 0.216 Uiso 1 1 calc R U . . .
C24A C 0.5883(4) 0.4690(3) 0.4741(2) 0.163(5) Uani 1 1 d G U . . .
H24A H 0.564790 0.477071 0.488304 0.196 Uiso 1 1 calc R U . . .
C25A C 0.6384(4) 0.4855(2) 0.47474(19) 0.155(4) Uani 1 1 d G U . . .
H25A H 0.648796 0.504600 0.489429 0.186 Uiso 1 1 calc R U . . .
N4A N 0.4619(5) 0.4496(2) 0.36044(19) 0.160(3) Uani 1 1 d G U . . .
C26A C 0.5097(4) 0.4378(3) 0.3758(2) 0.198(5) Uani 1 1 d G U . . .
H26A H 0.538100 0.455352 0.378662 0.237 Uiso 1 1 calc R U . . .
C27A C 0.5156(3) 0.4002(4) 0.3869(2) 0.180(4) Uani 1 1 d G U . . .
C28A C 0.4736(5) 0.3742(2) 0.3826(2) 0.199(5) Uani 1 1 d DG U . . .
H28A H 0.477557 0.348778 0.390095 0.239 Uiso 1 1 calc R U . . .
C29A C 0.4258(4) 0.3860(3) 0.3673(2) 0.195(5) Uani 1 1 d G U . . .
H29A H 0.397431 0.368464 0.364384 0.234 Uiso 1 1 calc R U . . .
C30A C 0.4200(3) 0.4237(3) 0.35618(18) 0.166(4) Uani 1 1 d G U . . .
H30A H 0.387639 0.431594 0.345812 0.200 Uiso 1 1 calc R U . . .
N1B N 0.4324(5) 0.5638(2) 0.3301(4) 0.223(4) Uani 1 1 d DG U . . .
C1B C 0.4402(5) 0.5731(4) 0.2998(3) 0.255(6) Uani 1 1 d G U . . .
H1B H 0.452939 0.554266 0.286730 0.306 Uiso 1 1 calc R U . . .
C2B C 0.4290(6) 0.6103(5) 0.2887(2) 0.256(6) Uani 1 1 d G U . . .
C3B C 0.4101(6) 0.6381(3) 0.3080(4) 0.271(7) Uani 1 1 d G U . . .
H3B H 0.402592 0.663223 0.300558 0.325 Uiso 1 1 calc R U . . .
C4B C 0.4024(5) 0.6288(4) 0.3384(4) 0.259(6) Uani 1 1 d G U . . .
H4B H 0.389620 0.647604 0.351414 0.310 Uiso 1 1 calc R U . . .
C5B C 0.4135(5) 0.5916(4) 0.3494(2) 0.231(6) Uani 1 1 d G U . . .
H5B H 0.408308 0.585316 0.369929 0.277 Uiso 1 1 calc R U . . .
N2B N 0.4125(5) 0.5288(3) 0.17712(19) 0.200(4) Uani 1 1 d DG U . . .
C6B C 0.4400(4) 0.5573(4) 0.1945(3) 0.239(6) Uani 1 1 d DG U . . .
H6B H 0.475816 0.561993 0.191936 0.287 Uiso 1 1 calc R U . . .
C7B C 0.4145(6) 0.5789(3) 0.2157(3) 0.233(5) Uani 1 1 d G U . . .
C8B C 0.3615(6) 0.5720(4) 0.2195(2) 0.247(6) Uani 1 1 d G U . . .
H8B H 0.344267 0.586607 0.233768 0.297 Uiso 1 1 calc R U . . .
C9B C 0.3340(4) 0.5435(4) 0.2021(3) 0.227(6) Uani 1 1 d G U . . .
H9B H 0.298171 0.538786 0.204636 0.272 Uiso 1 1 calc R U . . .
C10B C 0.3595(5) 0.5219(3) 0.1809(2) 0.228(6) Uani 1 1 d G U . . .
H10B H 0.340897 0.502567 0.169154 0.274 Uiso 1 1 calc R U . . .
N3B N 0.4060(5) 0.4836(3) 0.3028(2) 0.186(4) Uani 1 1 d G U . . .
C21B C 0.4249(4) 0.4537(3) 0.2855(3) 0.214(6) Uani 1 1 d G U . . .
H21B H 0.458665 0.443226 0.291009 0.256 Uiso 1 1 calc R U . . .
C22B C 0.3940(4) 0.4392(3) 0.2601(2) 0.189(5) Uani 1 1 d G U . . .
C23B C 0.3441(4) 0.4547(3) 0.2519(2) 0.234(6) Uani 1 1 d DG U . . .
H23B H 0.323115 0.444902 0.234706 0.281 Uiso 1 1 calc R U . . .
C24B C 0.3251(4) 0.4846(3) 0.2692(3) 0.275(7) Uani 1 1 d G U . . .
H24B H 0.291349 0.495103 0.263677 0.330 Uiso 1 1 calc R U . . .
C25B C 0.3561(6) 0.4991(3) 0.2946(3) 0.233(6) Uani 1 1 d G U . . .
H25B H 0.343241 0.519366 0.306314 0.279 Uiso 1 1 calc R U . . .
N4B N 0.4307(4) 0.4540(3) 0.1589(3) 0.209(4) Uani 1 1 d G U . . .
C26B C 0.4365(5) 0.4443(3) 0.1900(3) 0.201(5) Uani 1 1 d G U . . .
H26B H 0.446265 0.463305 0.204929 0.241 Uiso 1 1 calc R U . . .
C27B C 0.4278(5) 0.4064(4) 0.19917(19) 0.209(5) Uani 1 1 d G U . . .
C28B C 0.4133(5) 0.3782(3) 0.1772(3) 0.220(6) Uani 1 1 d DG U . . .
H28B H 0.407445 0.352625 0.183335 0.264 Uiso 1 1 calc R U . . .
C29B C 0.4075(5) 0.3880(3) 0.1460(3) 0.207(6) Uani 1 1 d G U . . .
H29B H 0.397735 0.368916 0.131156 0.248 Uiso 1 1 calc R U . . .
C30B C 0.4162(5) 0.4258(4) 0.13691(19) 0.204(5) Uani 1 1 d G U . . .
H30B H 0.412289 0.432402 0.115863 0.245 Uiso 1 1 calc R U . . .
N1C N 0.4759(6) 0.5618(3) 0.1266(2) 0.216(4) Uani 1 1 d DG U . . .
C1C C 0.5293(6) 0.5661(4) 0.1226(2) 0.226(6) Uani 1 1 d G U . . .
H1C H 0.550874 0.544146 0.121224 0.272 Uiso 1 1 calc R U . . .
C2C C 0.5508(4) 0.6029(5) 0.1205(3) 0.231(5) Uani 1 1 d G U . . .
C3C C 0.5190(7) 0.6354(3) 0.1225(3) 0.241(6) Uani 1 1 d G U . . .
H3C H 0.533518 0.660334 0.121136 0.289 Uiso 1 1 calc R U . . .
C4C C 0.4655(6) 0.6311(3) 0.1265(3) 0.257(6) Uani 1 1 d G U . . .
H4C H 0.443987 0.653042 0.127834 0.309 Uiso 1 1 calc R U . . .
C5C C 0.4440(4) 0.5942(5) 0.1285(3) 0.243(6) Uani 1 1 d G U . . .
H5C H 0.407899 0.591303 0.131228 0.292 Uiso 1 1 calc R U . . .
N2C N 0.6682(5) 0.5224(3) 0.0463(3) 0.204(5) Uani 1 1 d G U . . .
C6C C 0.6747(4) 0.5481(4) 0.0709(3) 0.218(6) Uani 1 1 d G U . . .
H6C H 0.707101 0.549076 0.083283 0.261 Uiso 1 1 calc R U . . .
C7C C 0.6334(7) 0.5723(3) 0.0774(2) 0.221(5) Uani 1 1 d DG U . . .
C8C C 0.5855(5) 0.5709(3) 0.0591(3) 0.210(5) Uani 1 1 d G U . . .
H8C H 0.557506 0.587272 0.063468 0.252 Uiso 1 1 calc R U . . .
C9C C 0.5789(5) 0.5452(4) 0.0345(3) 0.253(7) Uani 1 1 d G U . . .
H9C H 0.546537 0.544242 0.022125 0.304 Uiso 1 1 calc R U . . .
C10C C 0.6203(7) 0.5210(3) 0.0280(2) 0.242(7) Uani 1 1 d G U . . .
H10C H 0.615850 0.503628 0.011361 0.290 Uiso 1 1 calc R U . . .
N3C N 0.4978(5) 0.4831(3) 0.1097(3) 0.203(4) Uani 1 1 d G U . . .
C21C C 0.5410(5) 0.4596(4) 0.1184(2) 0.210(5) Uani 1 1 d DG U . . .
H21C H 0.553727 0.457621 0.139365 0.252 Uiso 1 1 calc R U . A 2
C22C C 0.5655(4) 0.4390(3) 0.0963(3) 0.215(5) Uani 1 1 d G U . . .
C23C C 0.5468(6) 0.4419(3) 0.0653(3) 0.232(6) Uani 1 1 d G U . . .
H23C H 0.563296 0.427918 0.050340 0.278 Uiso 1 1 calc R U . . .
C24C C 0.5036(6) 0.4654(4) 0.0565(2) 0.213(6) Uani 1 1 d G U . . .
H24C H 0.490878 0.467402 0.035613 0.256 Uiso 1 1 calc R U . . .
C25C C 0.4791(4) 0.4861(3) 0.0787(3) 0.211(6) Uani 1 1 d G U . . .
H25C H 0.449883 0.501996 0.072761 0.253 Uiso 1 1 calc R U . . .
N4H N 0.5686(2) -0.05496(14) 0.08774(13) 0.0881(19) Uani 1 1 d G U . . .
C26H C 0.5555(2) -0.05985(15) 0.11781(12) 0.086(2) Uani 1 1 d G U . . .
H26H H 0.554382 -0.038325 0.130958 0.103 Uiso 1 1 calc R U . . .
C27H C 0.5440(3) -0.09658(18) 0.12844(10) 0.091(2) Uani 1 1 d G U . . .
C28H C 0.5456(3) -0.12842(14) 0.10899(14) 0.102(3) Uani 1 1 d G U . . .
H28H H 0.537846 -0.153255 0.116182 0.122 Uiso 1 1 calc R U . . .
C29H C 0.5588(3) -0.12352(15) 0.07892(13) 0.103(3) Uani 1 1 d G U . . .
H29H H 0.559896 -0.145052 0.065772 0.124 Uiso 1 1 calc R U . . .
C30H C 0.5703(2) -0.08679(18) 0.06829(10) 0.093(3) Uani 1 1 d G U . . .
H30H H 0.579190 -0.083485 0.047954 0.111 Uiso 1 1 calc R U . . .
N4F N 0.7206(5) 0.4403(4) 0.0543(4) 0.233(6) Uani 1 1 d G U . . .
C26F C 0.7271(5) 0.4072(5) 0.0368(2) 0.253(7) Uani 1 1 d G U . . .
H26F H 0.746434 0.408482 0.019384 0.303 Uiso 1 1 calc R U . . .
C27F C 0.7050(6) 0.3723(4) 0.0450(3) 0.222(6) Uani 1 1 d G U . . .
H27F H 0.709452 0.349961 0.033221 0.266 Uiso 1 1 calc R U . . .
C28F C 0.6764(5) 0.3705(4) 0.0708(4) 0.252(7) Uani 1 1 d G U . . .
H28F H 0.661527 0.346871 0.076347 0.303 Uiso 1 1 calc R U . . .
C29F C 0.6699(5) 0.4035(5) 0.0882(3) 0.224(5) Uani 1 1 d G U . . .
C30F C 0.6920(6) 0.4385(4) 0.0800(3) 0.224(6) Uani 1 1 d G U . . .
H30F H 0.687565 0.460823 0.091801 0.269 Uiso 1 1 calc R U . . .
C11A C 0.6166(7) 0.6228(5) 0.3746(3) 0.223(5) Uani 1 1 d D U . . .
H11A H 0.585792 0.638192 0.365905 0.268 Uiso 1 1 calc R U . . .
C12A C 0.6608(7) 0.6522(4) 0.3706(4) 0.234(6) Uani 1 1 d D U . . .
H12A H 0.650127 0.678295 0.376351 0.281 Uiso 1 1 calc R U . . .
H12B H 0.693310 0.645071 0.383188 0.281 Uiso 1 1 calc R U . . .
C13A C 0.6684(7) 0.6502(5) 0.3369(4) 0.261(7) Uani 1 1 d D U . . .
H13A H 0.702403 0.661321 0.332377 0.313 Uiso 1 1 calc R U . . .
H13B H 0.639589 0.662899 0.324191 0.313 Uiso 1 1 calc R U . . .
C14A C 0.6673(7) 0.6066(6) 0.3327(3) 0.286(8) Uani 1 1 d D U . . .
H14A H 0.663032 0.599613 0.310762 0.344 Uiso 1 1 calc R U . . .
H14B H 0.699816 0.594648 0.342300 0.344 Uiso 1 1 calc R U . . .
C15A C 0.6199(7) 0.5944(4) 0.3487(4) 0.277(7) Uani 1 1 d D U . . .
H15A H 0.587722 0.595288 0.334485 0.333 Uiso 1 1 calc R U . . .
H15B H 0.624528 0.567990 0.356822 0.333 Uiso 1 1 calc R U . . .
C11B C 0.5077(5) 0.6142(4) 0.2419(3) 0.223(5) Uani 1 1 d D U . . .
H11B H 0.506833 0.598509 0.222775 0.267 Uiso 1 1 calc R U . . .
C12B C 0.5312(4) 0.6529(5) 0.2327(5) 0.286(6) Uani 1 1 d D U . . .
H12C H 0.516164 0.660678 0.212033 0.343 Uiso 1 1 calc R U . . .
H12D H 0.523859 0.673198 0.247400 0.343 Uiso 1 1 calc R U . . .
C13B C 0.5892(5) 0.6462(4) 0.2330(4) 0.301(7) Uani 1 1 d D U . . .
H13C H 0.608931 0.669150 0.240646 0.361 Uiso 1 1 calc R U . . .
H13D H 0.598726 0.640302 0.212144 0.361 Uiso 1 1 calc R U . . .
C14B C 0.6010(5) 0.6126(6) 0.2540(3) 0.282(7) Uani 1 1 d D U . . .
H14C H 0.620887 0.592939 0.243573 0.339 Uiso 1 1 calc R U . . .
H14D H 0.622805 0.621079 0.272518 0.339 Uiso 1 1 calc R U . . .
C15B C 0.5506(7) 0.5956(4) 0.2629(4) 0.284(7) Uani 1 1 d D U . . .
H15C H 0.545822 0.601300 0.284500 0.340 Uiso 1 1 calc R U . . .
H15D H 0.550330 0.567406 0.260022 0.340 Uiso 1 1 calc R U . . .
C11C C 0.6717(9) 0.6021(5) 0.1448(3) 0.252(6) Uani 1 1 d D U . . .
H11C H 0.706224 0.608792 0.137287 0.302 Uiso 1 1 calc R U . . .
C12C C 0.6852(6) 0.5631(4) 0.1600(4) 0.285(7) Uani 1 1 d D U . . .
H12E H 0.656543 0.544581 0.154764 0.342 Uiso 1 1 calc R U . . .
H12F H 0.717731 0.552741 0.152565 0.342 Uiso 1 1 calc R U . . .
C13C C 0.6927(10) 0.5687(5) 0.1937(3) 0.316(8) Uani 1 1 d D U . . .
H13E H 0.725054 0.555846 0.202514 0.379 Uiso 1 1 calc R U . . .
H13F H 0.662507 0.558320 0.203614 0.379 Uiso 1 1 calc R U . . .
C14C C 0.6967(5) 0.6116(6) 0.1980(3) 0.343(8) Uani 1 1 d D U . . .
H14E H 0.680056 0.619226 0.216559 0.412 Uiso 1 1 calc R U . . .
H14F H 0.734012 0.619351 0.200697 0.412 Uiso 1 1 calc R U . . .
C15C C 0.6696(8) 0.6312(4) 0.1704(4) 0.292(7) Uani 1 1 d D U . . .
H15E H 0.688194 0.655077 0.165651 0.351 Uiso 1 1 calc R U . . .
H15F H 0.632932 0.637572 0.173701 0.351 Uiso 1 1 calc R U . . .
C11G C 0.5174(4) 0.1283(3) 0.3151(2) 0.131(3) Uani 1 1 d D U . . .
H11G H 0.532145 0.102069 0.312597 0.157 Uiso 1 1 calc R U . . .
C12G C 0.5077(5) 0.1448(4) 0.2827(2) 0.165(4) Uani 1 1 d D U . . .
H12G H 0.515826 0.125260 0.267503 0.198 Uiso 1 1 calc R U . . .
H12H H 0.470421 0.152246 0.278547 0.198 Uiso 1 1 calc R U . . .
C13G C 0.5424(6) 0.1792(4) 0.2805(3) 0.200(6) Uani 1 1 d D U . . .
H13G H 0.525348 0.202958 0.287072 0.240 Uiso 1 1 calc R U . . .
H13H H 0.552951 0.182686 0.259605 0.240 Uiso 1 1 calc R U . . .
C14G C 0.5882(5) 0.1677(4) 0.3028(3) 0.197(6) Uani 1 1 d D U . . .
H14G H 0.609544 0.147669 0.293934 0.236 Uiso 1 1 calc R U . . .
H14H H 0.610794 0.190080 0.308537 0.236 Uiso 1 1 calc R U . . .
C15G C 0.5628(5) 0.1526(4) 0.3300(2) 0.186(5) Uani 1 1 d D U . . .
H15G H 0.549790 0.173722 0.342305 0.223 Uiso 1 1 calc R U . . .
H15H H 0.587610 0.136676 0.343253 0.223 Uiso 1 1 calc R U . . .
C11H C 0.5953(4) 0.1004(3) 0.1856(2) 0.122(3) Uani 1 1 d D U . . .
H11H H 0.618289 0.100797 0.168441 0.146 Uiso 1 1 calc R U . . .
C12H C 0.6083(4) 0.0615(3) 0.2016(3) 0.140(4) Uani 1 1 d D U . . .
H12I H 0.580734 0.054521 0.215007 0.168 Uiso 1 1 calc R U . . .
H12J H 0.610746 0.040944 0.186300 0.168 Uiso 1 1 calc R U . . .
C13H C 0.6601(5) 0.0666(3) 0.2203(3) 0.157(4) Uani 1 1 d D U . . .
H13I H 0.688998 0.055822 0.209426 0.189 Uiso 1 1 calc R U . . .
H13J H 0.659914 0.053744 0.240336 0.189 Uiso 1 1 calc R U . . .
C14H C 0.6665(5) 0.1094(3) 0.2243(3) 0.169(5) Uani 1 1 d D U . . .
H14I H 0.669349 0.115934 0.246288 0.203 Uiso 1 1 calc R U . . .
H14J H 0.699106 0.117910 0.215780 0.203 Uiso 1 1 calc R U . . .
C15H C 0.6202(5) 0.1298(3) 0.2081(3) 0.160(4) Uani 1 1 d D U . . .
H15I H 0.631623 0.152758 0.197213 0.192 Uiso 1 1 calc R U . . .
H15J H 0.595259 0.137864 0.222790 0.192 Uiso 1 1 calc R U . . .
C11I C 0.7913(6) 0.1348(3) 0.0966(2) 0.152(4) Uani 1 1 d D U . . .
H11I H 0.828845 0.141398 0.094546 0.182 Uiso 1 1 calc R U . . .
C12I C 0.7632(7) 0.1715(3) 0.1063(3) 0.199(5) Uani 1 1 d D U . . .
H12K H 0.784701 0.194374 0.102670 0.239 Uiso 1 1 calc R U . . .
H12L H 0.728985 0.174255 0.094034 0.239 Uiso 1 1 calc R U . . .
C13I C 0.7550(7) 0.1687(4) 0.1395(3) 0.207(6) Uani 1 1 d D U . . .
H13K H 0.776032 0.188271 0.151379 0.248 Uiso 1 1 calc R U . . .
H13L H 0.717581 0.172576 0.142611 0.248 Uiso 1 1 calc R U . . .
C14I C 0.7721(7) 0.1293(4) 0.1495(2) 0.187(5) Uani 1 1 d D U . . .
H14K H 0.742736 0.115659 0.157863 0.224 Uiso 1 1 calc R U . . .
H14L H 0.801337 0.131081 0.165795 0.224 Uiso 1 1 calc R U . . .
C15I C 0.7898(7) 0.1071(3) 0.1228(3) 0.181(5) Uani 1 1 d D U . . .
H15K H 0.764965 0.085926 0.117142 0.218 Uiso 1 1 calc R U . . .
H15L H 0.824940 0.095925 0.128190 0.218 Uiso 1 1 calc R U . . .
C16A C 0.5777(5) 0.6626(6) 0.4280(4) 0.238(5) Uani 1 1 d D U . . .
H16A H 0.604390 0.683104 0.426017 0.285 Uiso 1 1 calc R U . . .
C17A C 0.5538(5) 0.6646(6) 0.4588(3) 0.268(7) Uani 1 1 d D U . . .
H17A H 0.551073 0.638568 0.467564 0.322 Uiso 1 1 calc R U . . .
H17B H 0.575944 0.680512 0.473497 0.322 Uiso 1 1 calc R U . . .
C18A C 0.5003(6) 0.6821(7) 0.4528(3) 0.294(8) Uani 1 1 d D U . . .
H18A H 0.473432 0.665046 0.460304 0.353 Uiso 1 1 calc R U . . .
H18B H 0.498917 0.707128 0.463312 0.353 Uiso 1 1 calc R U . . .
C19A C 0.4903(7) 0.6874(7) 0.4191(3) 0.298(7) Uani 1 1 d D U . . .
H19A H 0.491665 0.715018 0.413919 0.358 Uiso 1 1 calc R U . . .
H19B H 0.455018 0.677611 0.411922 0.358 Uiso 1 1 calc R U . . .
C20A C 0.5314(8) 0.6659(6) 0.4037(3) 0.275(6) Uani 1 1 d D U . . .
H20A H 0.541534 0.680107 0.385668 0.330 Uiso 1 1 calc R U . . .
H20B H 0.518489 0.640182 0.397083 0.330 Uiso 1 1 calc R U . . .
C16B C 0.3994(7) 0.6728(6) 0.2365(3) 0.256(5) Uani 1 1 d D U . . .
H16B H 0.421770 0.692680 0.247727 0.308 Uiso 1 1 calc R U . . .
C17B C 0.3438(8) 0.6783(7) 0.2469(4) 0.302(7) Uani 1 1 d D U . . .
H17C H 0.336312 0.658221 0.261834 0.362 Uiso 1 1 calc R U . . .
H17D H 0.340706 0.703699 0.256562 0.362 Uiso 1 1 calc R U . . .
C18B C 0.3063(6) 0.6751(7) 0.2185(5) 0.315(8) Uani 1 1 d D U . . .
H18C H 0.273980 0.690068 0.220472 0.377 Uiso 1 1 calc R U . . .
H18D H 0.296913 0.648085 0.213861 0.377 Uiso 1 1 calc R U . . .
C19B C 0.3381(8) 0.6921(8) 0.1943(4) 0.348(9) Uani 1 1 d D U . . .
H19C H 0.331695 0.720026 0.192623 0.418 Uiso 1 1 calc R U . . .
H19D H 0.327406 0.680242 0.174212 0.418 Uiso 1 1 calc R U . . .
C20B C 0.3957(7) 0.6845(6) 0.2032(4) 0.305(7) Uani 1 1 d D U . . .
H20C H 0.408735 0.663728 0.190558 0.366 Uiso 1 1 calc R U . . .
H20D H 0.416700 0.707900 0.200509 0.366 Uiso 1 1 calc R U . . .
C16C C 0.6405(7) 0.6617(6) 0.0951(3) 0.239(5) Uani 1 1 d D U . . .
H16C H 0.629529 0.680693 0.110285 0.287 Uiso 1 1 calc R U . . .
C17C C 0.6053(6) 0.6691(5) 0.0648(4) 0.277(7) Uani 1 1 d D U . . .
H17E H 0.592143 0.644441 0.055856 0.333 Uiso 1 1 calc R U . . .
H17F H 0.574769 0.685069 0.068853 0.333 Uiso 1 1 calc R U . . .
C18C C 0.6376(7) 0.6892(6) 0.0431(3) 0.277(8) Uani 1 1 d D U . . .
H18E H 0.618300 0.711247 0.033296 0.333 Uiso 1 1 calc R U . . .
H18F H 0.647562 0.671534 0.026961 0.333 Uiso 1 1 calc R U . . .
C19C C 0.6856(7) 0.7027(5) 0.0630(4) 0.280(8) Uani 1 1 d D U . . .
H19E H 0.716214 0.704634 0.050901 0.336 Uiso 1 1 calc R U . . .
H19F H 0.679197 0.728144 0.071917 0.336 Uiso 1 1 calc R U . . .
C20C C 0.6957(6) 0.6730(6) 0.0881(4) 0.252(6) Uani 1 1 d D U . . .
H20E H 0.715724 0.684145 0.106339 0.302 Uiso 1 1 calc R U . . .
H20F H 0.715065 0.650713 0.080952 0.302 Uiso 1 1 calc R U . . .
C16G C 0.4230(4) 0.1675(3) 0.3410(2) 0.116(3) Uani 1 1 d D U . . .
H16G H 0.446880 0.188897 0.348426 0.139 Uiso 1 1 calc R U . . .
C17G C 0.3784(4) 0.1659(3) 0.3620(2) 0.130(4) Uani 1 1 d D U . . .
H17G H 0.371442 0.139061 0.367699 0.156 Uiso 1 1 calc R U . . .
H17H H 0.387963 0.180685 0.380976 0.156 Uiso 1 1 calc R U . . .
C18G C 0.3306(4) 0.1830(5) 0.3448(3) 0.189(5) Uani 1 1 d D U . . .
H18G H 0.315334 0.203230 0.357118 0.227 Uiso 1 1 calc R U . . .
H18H H 0.303691 0.163063 0.339817 0.227 Uiso 1 1 calc R U . . .
C19G C 0.3489(5) 0.1999(4) 0.3159(3) 0.169(5) Uani 1 1 d D U . . .
H19G H 0.321544 0.196760 0.298665 0.203 Uiso 1 1 calc R U . . .
H19H H 0.356348 0.227597 0.318683 0.203 Uiso 1 1 calc R U . . .
C20G C 0.3977(5) 0.1789(4) 0.30943(19) 0.147(4) Uani 1 1 d D U . . .
H20G H 0.421305 0.195690 0.298768 0.176 Uiso 1 1 calc R U . . .
H20H H 0.389148 0.155938 0.296697 0.176 Uiso 1 1 calc R U . . .
C16H C 0.5257(4) 0.1606(3) 0.1477(2) 0.124(3) Uani 1 1 d D U . . .
H16H H 0.531512 0.179951 0.164462 0.148 Uiso 1 1 calc R U . . .
C17H C 0.4724(4) 0.1702(4) 0.1303(3) 0.157(4) Uani 1 1 d D U . . .
H17I H 0.454162 0.146343 0.123422 0.188 Uiso 1 1 calc R U . . .
H17J H 0.450194 0.184140 0.143905 0.188 Uiso 1 1 calc R U . . .
C18H C 0.4815(5) 0.1948(5) 0.1032(3) 0.192(5) Uani 1 1 d D U . . .
H18I H 0.465278 0.182971 0.084108 0.230 Uiso 1 1 calc R U . . .
H18J H 0.466321 0.220618 0.105329 0.230 Uiso 1 1 calc R U . . .
C19H C 0.5396(5) 0.1971(4) 0.1027(3) 0.197(6) Uani 1 1 d D U . . .
H19I H 0.551546 0.223446 0.108024 0.237 Uiso 1 1 calc R U . . .
H19J H 0.549204 0.191289 0.081883 0.237 Uiso 1 1 calc R U . . .
C20H C 0.5665(4) 0.1690(4) 0.1252(3) 0.173(4) Uani 1 1 d D U . . .
H20I H 0.598471 0.180428 0.135828 0.207 Uiso 1 1 calc R U . . .
H20J H 0.576171 0.145281 0.114695 0.207 Uiso 1 1 calc R U . . .
C16I C 0.7724(4) 0.1585(4) 0.0300(2) 0.134(3) Uani 1 1 d D U . . .
H16I H 0.752816 0.181036 0.037200 0.161 Uiso 1 1 calc R U . . .
C17I C 0.7525(5) 0.1535(4) -0.0041(2) 0.164(4) Uani 1 1 d D U . . .
H17K H 0.751171 0.125949 -0.009494 0.197 Uiso 1 1 calc R U . . .
H17L H 0.716761 0.164269 -0.007978 0.197 Uiso 1 1 calc R U . . .
C18I C 0.7896(6) 0.1742(5) -0.0230(2) 0.197(6) Uani 1 1 d D U . . .
H18K H 0.803360 0.156514 -0.037929 0.237 Uiso 1 1 calc R U . . .
H18L H 0.771396 0.195673 -0.034296 0.237 Uiso 1 1 calc R U . . .
C19I C 0.8332(5) 0.1891(4) -0.0012(3) 0.170(5) Uani 1 1 d D U . . .
H19K H 0.831057 0.217365 -0.000040 0.203 Uiso 1 1 calc R U . . .
H19L H 0.867294 0.182197 -0.008591 0.203 Uiso 1 1 calc R U . . .
C20I C 0.8292(4) 0.1719(4) 0.0302(2) 0.156(4) Uani 1 1 d D U . . .
H20K H 0.837426 0.191347 0.046345 0.187 Uiso 1 1 calc R U . . .
H20L H 0.853655 0.150062 0.033791 0.187 Uiso 1 1 calc R U . . .
C31A C 0.6286(6) 0.3809(4) 0.3772(3) 0.187(5) Uani 1 1 d D U . . .
H31A H 0.634175 0.407667 0.370043 0.224 Uiso 1 1 calc R U . . .
C32A C 0.6071(5) 0.3600(5) 0.3477(3) 0.211(5) Uani 1 1 d D U . . .
H32A H 0.580177 0.340908 0.352175 0.253 Uiso 1 1 calc R U . . .
H32B H 0.591280 0.378453 0.332472 0.253 Uiso 1 1 calc R U . . .
C33A C 0.6538(7) 0.3404(5) 0.3361(3) 0.234(7) Uani 1 1 d D U . . .
H33A H 0.671105 0.357336 0.321973 0.281 Uiso 1 1 calc R U . . .
H33B H 0.643384 0.316256 0.325371 0.281 Uiso 1 1 calc R U . . .
C34A C 0.6893(6) 0.3327(5) 0.3648(4) 0.240(7) Uani 1 1 d D U . . .
H34A H 0.726103 0.330082 0.359968 0.288 Uiso 1 1 calc R U . . .
H34B H 0.678791 0.308689 0.374657 0.288 Uiso 1 1 calc R U . . .
C35A C 0.6834(6) 0.3668(5) 0.3858(3) 0.214(6) Uani 1 1 d D U . . .
H35A H 0.687985 0.358934 0.407508 0.257 Uiso 1 1 calc R U . . .
H35B H 0.709431 0.386976 0.382318 0.257 Uiso 1 1 calc R U . . .
C31B C 0.4877(5) 0.3921(5) 0.2488(4) 0.209(4) Uani 1 1 d D U . . .
H31B H 0.485381 0.379746 0.269194 0.251 Uiso 1 1 calc R U . . .
C32B C 0.5373(7) 0.4159(4) 0.2585(4) 0.239(4) Uani 1 1 d D U . . .
H32C H 0.534439 0.441315 0.248505 0.287 Uiso 1 1 calc R U . . .
H32D H 0.540195 0.419855 0.280883 0.287 Uiso 1 1 calc R U . . .
C33B C 0.5856(5) 0.3956(5) 0.2496(4) 0.251(5) Uani 1 1 d D U . . .
H33C H 0.598237 0.407184 0.231074 0.301 Uiso 1 1 calc R U . . .
H33D H 0.614104 0.396467 0.266395 0.301 Uiso 1 1 calc R U . . .
C34B C 0.5671(6) 0.3551(5) 0.2436(4) 0.249(5) Uani 1 1 d D U . . .
H34C H 0.573429 0.339437 0.262326 0.299 Uiso 1 1 calc R U . . .
H34D H 0.586315 0.343355 0.227368 0.299 Uiso 1 1 calc R U . . .
C35B C 0.5091(5) 0.3567(4) 0.2335(4) 0.235(4) Uani 1 1 d D U . . .
H35C H 0.491405 0.333198 0.239948 0.282 Uiso 1 1 calc R U . . .
H35D H 0.503257 0.358892 0.210987 0.282 Uiso 1 1 calc R U . . .
C31C C 0.6473(6) 0.4186(5) 0.1602(3) 0.252(5) Uani 1 1 d D U . . .
H31C H 0.618905 0.425555 0.173364 0.303 Uiso 1 1 calc R U . . .
C32C C 0.6821(7) 0.3850(4) 0.1741(3) 0.272(7) Uani 1 1 d D U . . .
H32E H 0.660314 0.363786 0.180905 0.327 Uiso 1 1 calc R U . . .
H32F H 0.705236 0.374923 0.159070 0.327 Uiso 1 1 calc R U . . .
C33C C 0.7138(9) 0.4035(6) 0.2009(4) 0.332(9) Uani 1 1 d D U . . .
H33E H 0.750001 0.393276 0.203166 0.398 Uiso 1 1 calc R U . . .
H33F H 0.697372 0.398895 0.220101 0.398 Uiso 1 1 calc R U . . .
C34C C 0.7135(9) 0.4459(5) 0.1930(5) 0.335(8) Uani 1 1 d D U . . .
H34E H 0.692686 0.460376 0.207082 0.402 Uiso 1 1 calc R U . . .
H34F H 0.749754 0.456140 0.195062 0.402 Uiso 1 1 calc R U . . .
C35C C 0.6895(8) 0.4502(4) 0.1603(4) 0.306(7) Uani 1 1 d D U . . .
H35E H 0.715194 0.444890 0.145327 0.367 Uiso 1 1 calc R U . . .
H35F H 0.673925 0.475897 0.156389 0.367 Uiso 1 1 calc R U . . .
C31G C 0.5304(4) -0.1164(3) 0.3251(2) 0.129(3) Uani 1 1 d D U . . .
H31G H 0.543586 -0.090121 0.320855 0.155 Uiso 1 1 calc R U . . .
C32G C 0.5375(5) -0.1390(4) 0.2952(2) 0.173(5) Uani 1 1 d D U . . .
H32G H 0.507074 -0.156001 0.290003 0.207 Uiso 1 1 calc R U . . .
H32H H 0.540636 -0.121043 0.278023 0.207 Uiso 1 1 calc R U . . .
C33G C 0.5868(6) -0.1622(4) 0.3013(3) 0.202(6) Uani 1 1 d D U . . .
H33G H 0.618142 -0.147249 0.296961 0.243 Uiso 1 1 calc R U . . .
H33H H 0.585290 -0.186098 0.289183 0.243 Uiso 1 1 calc R U . . .
C34G C 0.5865(7) -0.1705(4) 0.3356(3) 0.214(6) Uani 1 1 d D U . . .
H34G H 0.560430 -0.190485 0.339349 0.257 Uiso 1 1 calc R U . . .
H34H H 0.621478 -0.178884 0.344572 0.257 Uiso 1 1 calc R U . . .
C35G C 0.5715(5) -0.1322(4) 0.3490(2) 0.168(5) Uani 1 1 d D U . . .
H35G H 0.556881 -0.135717 0.368868 0.201 Uiso 1 1 calc R U . . .
H35H H 0.602215 -0.114848 0.351843 0.201 Uiso 1 1 calc R U . . .
C31H C 0.5742(3) -0.0906(3) 0.1993(2) 0.110(3) Uani 1 1 d D U . . .
H31H H 0.557965 -0.091296 0.219107 0.132 Uiso 1 1 calc R U . . .
C32H C 0.6178(4) -0.1216(3) 0.2021(3) 0.147(4) Uani 1 1 d D U . . .
H32I H 0.605489 -0.145075 0.211796 0.176 Uiso 1 1 calc R U . . .
H32J H 0.628799 -0.128239 0.181713 0.176 Uiso 1 1 calc R U . . .
C33H C 0.6621(4) -0.1033(3) 0.2217(3) 0.148(4) Uani 1 1 d D U . . .
H33I H 0.696086 -0.109770 0.213993 0.178 Uiso 1 1 calc R U . . .
H33J H 0.662426 -0.112449 0.243052 0.178 Uiso 1 1 calc R U . . .
C34H C 0.6528(4) -0.0604(3) 0.2201(3) 0.146(4) Uani 1 1 d D U . . .
H34I H 0.648583 -0.050211 0.240788 0.175 Uiso 1 1 calc R U . . .
H34J H 0.683009 -0.047430 0.212125 0.175 Uiso 1 1 calc R U . . .
C35H C 0.6039(4) -0.0532(3) 0.1993(3) 0.138(4) Uani 1 1 d D U . . .
H35I H 0.612594 -0.046505 0.178509 0.165 Uiso 1 1 calc R U . . .
H35J H 0.583142 -0.032052 0.207261 0.165 Uiso 1 1 calc R U . . .
C31I C 0.7456(5) -0.1178(3) 0.1070(2) 0.147(4) Uani 1 1 d D U . . .
H31I H 0.706662 -0.115603 0.106640 0.176 Uiso 1 1 calc R U . . .
C32I C 0.7688(6) -0.0882(3) 0.1307(3) 0.160(4) Uani 1 1 d D U . . .
H32K H 0.806270 -0.083570 0.128080 0.192 Uiso 1 1 calc R U . . .
H32L H 0.749712 -0.063616 0.128220 0.192 Uiso 1 1 calc R U . . .
C33I C 0.7628(7) -0.1054(4) 0.1619(2) 0.182(5) Uani 1 1 d D U . . .
H33K H 0.794145 -0.100200 0.176140 0.218 Uiso 1 1 calc R U . . .
H33L H 0.731588 -0.094732 0.170610 0.218 Uiso 1 1 calc R U . . .
C34I C 0.7564(7) -0.1480(3) 0.1561(2) 0.183(5) Uani 1 1 d D U . . .
H34K H 0.784015 -0.162305 0.168547 0.220 Uiso 1 1 calc R U . . .
H34L H 0.721877 -0.156642 0.161921 0.220 Uiso 1 1 calc R U . . .
C35I C 0.7604(6) -0.1560(3) 0.1225(3) 0.169(4) Uani 1 1 d D U . . .
H35K H 0.735757 -0.176492 0.115023 0.203 Uiso 1 1 calc R U . . .
H35L H 0.796408 -0.163631 0.118768 0.203 Uiso 1 1 calc R U . . .
C36A C 0.5777(5) 0.3449(5) 0.4253(3) 0.205(5) Uani 1 1 d D U . . .
H36A H 0.567543 0.326637 0.408231 0.246 Uiso 1 1 calc R U . . .
C37A C 0.6214(5) 0.3236(5) 0.4443(4) 0.239(6) Uani 1 1 d D U . . .
H37A H 0.637526 0.304195 0.431648 0.287 Uiso 1 1 calc R U . . .
H37B H 0.648879 0.341753 0.452454 0.287 Uiso 1 1 calc R U . . .
C38A C 0.5957(7) 0.3044(5) 0.4702(3) 0.244(7) Uani 1 1 d D U . . .
H38A H 0.583454 0.278240 0.464574 0.293 Uiso 1 1 calc R U . . .
H38B H 0.619855 0.303226 0.489101 0.293 Uiso 1 1 calc R U . . .
C39A C 0.5506(7) 0.3308(6) 0.4739(3) 0.253(7) Uani 1 1 d D U . . .
H39A H 0.562359 0.352559 0.487338 0.303 Uiso 1 1 calc R U . . .
H39B H 0.522696 0.316934 0.483531 0.303 Uiso 1 1 calc R U . . .
C40A C 0.5294(5) 0.3457(5) 0.4430(4) 0.241(6) Uani 1 1 d D U . . .
H40A H 0.515547 0.372053 0.444467 0.289 Uiso 1 1 calc R U . . .
H40B H 0.501472 0.328815 0.433504 0.289 Uiso 1 1 calc R U . . .
C36B C 0.3835(6) 0.3556(4) 0.2482(3) 0.218(5) Uani 1 1 d D U . . .
H36B H 0.414714 0.338656 0.247185 0.262 Uiso 1 1 calc R U . . .
C37B C 0.3765(8) 0.3465(4) 0.2819(3) 0.251(6) Uani 1 1 d D U . . .
H37C H 0.411198 0.344211 0.293713 0.301 Uiso 1 1 calc R U . . .
H37D H 0.356721 0.367259 0.290973 0.301 Uiso 1 1 calc R U . . .
C38B C 0.3473(9) 0.3094(5) 0.2830(3) 0.293(8) Uani 1 1 d D U . . .
H38C H 0.311322 0.313711 0.288819 0.351 Uiso 1 1 calc R U . . .
H38D H 0.365652 0.291433 0.297777 0.351 Uiso 1 1 calc R U . . .
C39B C 0.3461(9) 0.2939(4) 0.2506(4) 0.301(8) Uani 1 1 d D U . . .
H39C H 0.377312 0.277816 0.248225 0.362 Uiso 1 1 calc R U . . .
H39D H 0.314266 0.278343 0.245441 0.362 Uiso 1 1 calc R U . . .
C40B C 0.3461(7) 0.3288(5) 0.2301(3) 0.271(7) Uani 1 1 d D U . . .
H40C H 0.358860 0.322414 0.210136 0.326 Uiso 1 1 calc R U . . .
H40D H 0.310654 0.340179 0.226671 0.326 Uiso 1 1 calc R U . . .
C36C C 0.5856(6) 0.3510(6) 0.1161(3) 0.234(5) Uani 1 1 d D U . . .
H36C H 0.612727 0.331053 0.121973 0.281 Uiso 1 1 calc R U . . .
C37C C 0.5398(7) 0.3458(6) 0.1361(3) 0.249(6) Uani 1 1 d D U . . .
H37E H 0.551710 0.331653 0.155042 0.299 Uiso 1 1 calc R U . . .
H37F H 0.526270 0.371104 0.141947 0.299 Uiso 1 1 calc R U . . .
C38C C 0.4975(7) 0.3236(6) 0.1179(4) 0.274(8) Uani 1 1 d D U . . .
H38E H 0.464369 0.338426 0.116022 0.329 Uiso 1 1 calc R U . . .
H38F H 0.491231 0.298902 0.127989 0.329 Uiso 1 1 calc R U . . .
C39C C 0.5162(7) 0.3169(5) 0.0869(4) 0.264(7) Uani 1 1 d D U . . .
H39E H 0.487708 0.322591 0.070742 0.316 Uiso 1 1 calc R U . . .
H39F H 0.526670 0.289767 0.084848 0.316 Uiso 1 1 calc R U . . .
C40C C 0.5625(7) 0.3429(5) 0.0835(3) 0.263(6) Uani 1 1 d D U . . .
H40E H 0.551038 0.367003 0.073007 0.316 Uiso 1 1 calc R U . . .
H40F H 0.588513 0.330107 0.071655 0.316 Uiso 1 1 calc R U . . .
C36G C 0.4326(4) -0.1535(3) 0.3538(2) 0.130(3) Uani 1 1 d D U . . .
H36G H 0.439504 -0.176109 0.340761 0.156 Uiso 1 1 calc R U . . .
C37G C 0.4572(4) -0.1616(4) 0.3866(2) 0.146(4) Uani 1 1 d D U . . .
H37G H 0.488945 -0.177755 0.386264 0.176 Uiso 1 1 calc R U . . .
H37H H 0.466710 -0.137439 0.397485 0.176 Uiso 1 1 calc R U . . .
C38G C 0.4147(5) -0.1826(4) 0.4015(3) 0.171(5) Uani 1 1 d D U . . .
H38G H 0.416442 -0.210455 0.397523 0.206 Uiso 1 1 calc R U . . .
H38H H 0.418155 -0.178200 0.423812 0.206 Uiso 1 1 calc R U . . .
C39G C 0.3644(4) -0.1660(5) 0.3870(3) 0.204(5) Uani 1 1 d D U . . .
H39G H 0.352462 -0.145042 0.399921 0.244 Uiso 1 1 calc R U . . .
H39H H 0.336939 -0.186016 0.385107 0.244 Uiso 1 1 calc R U . . .
C40G C 0.3736(4) -0.1508(4) 0.3560(2) 0.138(4) Uani 1 1 d D U . . .
H40G H 0.361773 -0.123798 0.353780 0.166 Uiso 1 1 calc R U . . .
H40H H 0.354398 -0.166273 0.339748 0.166 Uiso 1 1 calc R U . . .
C36H C 0.4861(4) -0.1495(3) 0.1726(2) 0.131(3) Uani 1 1 d D U . . .
H36H H 0.513393 -0.169176 0.169399 0.158 Uiso 1 1 calc R U . . .
C37H C 0.4669(4) -0.1570(4) 0.20457(19) 0.140(4) Uani 1 1 d D U . . .
H37I H 0.495450 -0.168187 0.218500 0.168 Uiso 1 1 calc R U . . .
H37J H 0.455467 -0.132721 0.213603 0.168 Uiso 1 1 calc R U . . .
C38H C 0.4218(5) -0.1845(4) 0.1998(2) 0.165(5) Uani 1 1 d D U . . .
H38I H 0.395037 -0.178989 0.214073 0.198 Uiso 1 1 calc R U . . .
H38J H 0.433918 -0.211290 0.202868 0.198 Uiso 1 1 calc R U . . .
C39H C 0.3999(5) -0.1781(5) 0.1672(3) 0.197(5) Uani 1 1 d D U . . .
H39I H 0.390930 -0.203034 0.157341 0.237 Uiso 1 1 calc R U . . .
H39J H 0.367453 -0.162613 0.166808 0.237 Uiso 1 1 calc R U . . .
C40H C 0.4392(5) -0.1575(4) 0.1495(2) 0.151(4) Uani 1 1 d D U . . .
H40I H 0.424341 -0.133284 0.140813 0.181 Uiso 1 1 calc R U . . .
H40J H 0.449728 -0.173795 0.132674 0.181 Uiso 1 1 calc R U . . .
C36I C 0.7429(4) -0.1591(3) 0.0432(2) 0.126(3) Uani 1 1 d D U . . .
H36I H 0.764457 -0.180354 0.053046 0.151 Uiso 1 1 calc R U . . .
C37I C 0.6849(4) -0.1715(4) 0.0434(3) 0.155(4) Uani 1 1 d D U . . .
H37K H 0.677804 -0.181163 0.063809 0.186 Uiso 1 1 calc R U . . .
H37L H 0.661018 -0.149779 0.037867 0.186 Uiso 1 1 calc R U . . .
C38I C 0.6778(5) -0.2026(4) 0.0201(3) 0.186(5) Uani 1 1 d D U . . .
H38K H 0.641658 -0.202545 0.009934 0.223 Uiso 1 1 calc R U . . .
H38L H 0.685040 -0.228065 0.029535 0.223 Uiso 1 1 calc R U . . .
C39I C 0.7169(6) -0.1935(4) -0.0024(2) 0.178(5) Uani 1 1 d D U . . .
H39K H 0.739095 -0.216180 -0.005241 0.213 Uiso 1 1 calc R U . . .
H39L H 0.698248 -0.186804 -0.022436 0.213 Uiso 1 1 calc R U . . .
C40I C 0.7506(5) -0.1605(4) 0.0091(2) 0.164(4) Uani 1 1 d D U . . .
H40K H 0.738980 -0.136284 -0.001169 0.197 Uiso 1 1 calc R U . . .
H40L H 0.787814 -0.165076 0.005872 0.197 Uiso 1 1 calc R U . . .
Cl1 Cl 0.5945(3) 0.4919(2) 0.32956(19) 0.337(5) Uani 1 1 d D U . . .
O1 O 0.5391(4) 0.5070(3) 0.3241(3) 0.244(5) Uani 1 1 d D U . . .
O2 O 0.6196(5) 0.5033(4) 0.3604(2) 0.285(6) Uani 1 1 d D U . . .
O3 O 0.6241(5) 0.5063(4) 0.3043(3) 0.321(7) Uani 1 1 d D U . . .
O4 O 0.5911(6) 0.4489(2) 0.3280(4) 0.350(7) Uani 1 1 d D U . . .
Cl2 Cl 0.5448(3) 0.5003(2) 0.20649(18) 0.171(3) Uani 0.578(6) 1 d D U P B 1
O5 O 0.5228(7) 0.5195(5) 0.1778(3) 0.198(5) Uani 0.578(6) 1 d D U P B 1
O6 O 0.5543(7) 0.4585(3) 0.2027(4) 0.199(7) Uani 0.578(6) 1 d D U P B 1
O7 O 0.5945(5) 0.5185(4) 0.2168(4) 0.205(7) Uani 0.578(6) 1 d D U P B 1
O8 O 0.5079(6) 0.5043(5) 0.2305(3) 0.190(7) Uani 0.578(6) 1 d D U P B 1
Cl2R Cl 0.5793(5) 0.5088(3) 0.1623(3) 0.211(4) Uani 0.422(6) 1 d D U P B 2
O5R O 0.5230(6) 0.5021(5) 0.1689(4) 0.207(5) Uani 0.422(6) 1 d D U P B 2
O6R O 0.6145(6) 0.4932(5) 0.1874(4) 0.286(11) Uani 0.422(6) 1 d D U P B 2
O7R O 0.5784(6) 0.5514(4) 0.1642(5) 0.216(8) Uani 0.422(6) 1 d D U P B 2
O8R O 0.5934(9) 0.4971(7) 0.1323(4) 0.229(7) Uani 0.422(6) 1 d D U P B 2
Cl3 Cl 0.53931(14) 0.00221(12) 0.27579(8) 0.1382(12) Uani 1 1 d D U . . .
O9 O 0.4925(2) 0.00980(19) 0.25469(14) 0.1054(19) Uani 1 1 d D U . . .
O10 O 0.5908(3) 0.0159(3) 0.2706(2) 0.205(4) Uani 1 1 d D U . . .
O11 O 0.5267(3) 0.0033(2) 0.30708(14) 0.139(3) Uani 1 1 d D U . . .
O12 O 0.5455(5) -0.0408(2) 0.2680(3) 0.228(5) Uani 1 1 d D U . . .
Cl4 Cl 0.69520(12) 0.01462(11) 0.13312(7) 0.1190(10) Uani 1 1 d D U . . .
O13 O 0.6467(2) -0.00329(18) 0.11818(14) 0.1006(19) Uani 1 1 d D U . . .
O14 O 0.6850(3) 0.0565(2) 0.13777(18) 0.152(3) Uani 1 1 d D U . . .
O15 O 0.7366(2) 0.0102(2) 0.11311(15) 0.112(2) Uani 1 1 d D U . . .
O16 O 0.7079(3) -0.0015(3) 0.16356(15) 0.157(3) Uani 1 1 d D U . . .
O1A O 0.7625(4) 0.4916(3) 0.5036(2) 0.165(3) Uani 1 1 d . U . . .
O2A O 0.3642(5) 0.5140(3) 0.3618(3) 0.210(4) Uani 1 1 d . U . . .
O3A O 0.3760(6) 0.5161(4) 0.1013(3) 0.252(5) Uani 1 1 d . U . . .
O4A O 0.5288(3) 0.00155(19) 0.46454(14) 0.100(2) Uani 1 1 d . U . . .
O5A O 0.3199(2) 0.01789(18) 0.22895(13) 0.0910(17) Uani 1 1 d . U . . .
O6A O 0.5417(3) -0.0004(2) 0.03214(14) 0.107(2) Uani 1 1 d . U . . .
C4G C 0.5265(4) 0.1256(3) 0.4335(2) 0.109(3) Uani 1 1 d . U . . .
H4G H 0.531737 0.143713 0.449614 0.131 Uiso 1 1 calc R U . . .
C4H C 0.4063(4) 0.1360(3) 0.2221(2) 0.105(3) Uani 1 1 d . U . . .
H4H H 0.387413 0.157831 0.227775 0.126 Uiso 1 1 calc R U . . .
C8G C 0.3809(4) 0.0660(3) 0.3459(2) 0.095(3) Uani 1 1 d . U . . .
H8G H 0.378180 0.073339 0.366470 0.114 Uiso 1 1 calc R U . . .
C8H C 0.4596(4) 0.0665(3) 0.1268(2) 0.095(3) Uani 1 1 d . U . . .
H8H H 0.432965 0.079625 0.136361 0.114 Uiso 1 1 calc R U . . .
C8I C 0.7797(4) 0.0559(3) 0.0136(2) 0.090(3) Uani 1 1 d . U . . .
H8I H 0.750581 0.064869 0.000661 0.108 Uiso 1 1 calc R U . . .
C21G C 0.5005(4) -0.0467(3) 0.3763(2) 0.093(3) Uani 1 1 d . U . . .
H21G H 0.534010 -0.054612 0.371116 0.111 Uiso 1 1 calc R U . . .
C21H C 0.4571(4) -0.0423(3) 0.1958(2) 0.089(3) Uani 1 1 d . U . . .
H21H H 0.480741 -0.047813 0.213180 0.107 Uiso 1 1 calc R U . . .
C21I C 0.6849(4) -0.0524(3) 0.0640(2) 0.097(3) Uani 1 1 d . U . . .
H21I H 0.680536 -0.059179 0.084515 0.116 Uiso 1 1 calc R U . . .
C23G C 0.4079(4) -0.0506(3) 0.3694(2) 0.103(3) Uani 1 1 d . U . . .
H23G H 0.376027 -0.061739 0.360981 0.123 Uiso 1 1 calc R U . . .
C23H C 0.4316(4) -0.0523(3) 0.1449(2) 0.103(3) Uani 1 1 d . U . . .
H23H H 0.437570 -0.063656 0.125862 0.123 Uiso 1 1 calc R U . . .
C23I C 0.7279(4) -0.0601(3) 0.0172(3) 0.111(3) Uani 1 1 d . U . . .
H23I H 0.753320 -0.071995 0.005948 0.133 Uiso 1 1 calc R U . . .
N1 N 0.7378(7) 0.4961(4) 0.4074(2) 0.208(4) Uani 1 1 d D U . . .
C1 C 0.7104(7) 0.5042(5) 0.3843(3) 0.199(5) Uani 1 1 d D U . . .
C2 C 0.7017(6) 0.5034(4) 0.3516(3) 0.269(7) Uani 1 1 d D U . . .
H2A H 0.734588 0.508822 0.342725 0.403 Uiso 1 1 calc R U . . .
H2B H 0.675554 0.522828 0.344760 0.403 Uiso 1 1 calc R U . . .
H2C H 0.688848 0.477999 0.344947 0.403 Uiso 1 1 calc R U . . .
N3G N 0.4985(3) -0.0181(2) 0.39737(18) 0.089(2) Uani 1 1 d . U . . .
N3H N 0.4194(3) -0.0150(2) 0.19994(17) 0.083(2) Uani 1 1 d . U . . .
N3I N 0.6545(3) -0.0239(2) 0.04948(18) 0.086(2) Uani 1 1 d . U . . .
C5G C 0.5461(4) 0.0884(3) 0.4377(2) 0.100(3) Uani 1 1 d . U . . .
H5G H 0.563814 0.081062 0.456753 0.120 Uiso 1 1 calc R U . . .
C5H C 0.3933(4) 0.0968(3) 0.2314(2) 0.093(3) Uani 1 1 d . U . . .
H5H H 0.365065 0.092788 0.243576 0.112 Uiso 1 1 calc R U . . .
C3G C 0.4984(4) 0.1368(3) 0.4051(2) 0.106(3) Uani 1 1 d . U . . .
H3G H 0.483196 0.161557 0.402727 0.128 Uiso 1 1 calc R U . . .
C3H C 0.4484(4) 0.1385(3) 0.2042(2) 0.101(3) Uani 1 1 d . U . . .
H3H H 0.456321 0.163280 0.196903 0.121 Uiso 1 1 calc R U . . .
C3I C 0.6498(5) 0.1356(4) 0.0467(3) 0.124(3) Uani 1 1 d . U . . .
H3I H 0.660066 0.161101 0.042676 0.148 Uiso 1 1 calc R U . . .
N4G N 0.3969(3) -0.0469(2) 0.25993(16) 0.0856(19) Uani 1 1 d . U . . .
N4I N 0.9034(3) -0.0549(2) 0.06987(16) 0.080(2) Uani 1 1 d . U . . .
C22G C 0.4560(4) -0.0653(3) 0.3616(2) 0.092(3) Uani 1 1 d . U . . .
C22H C 0.4644(4) -0.0622(3) 0.1699(2) 0.089(2) Uani 1 1 d . U . . .
C22I C 0.7247(4) -0.0726(3) 0.0468(2) 0.094(3) Uani 1 1 d . U . . .
C24G C 0.4071(4) -0.0192(3) 0.3898(2) 0.084(2) Uani 1 1 d . U . . .
H24G H 0.374778 -0.007782 0.393815 0.101 Uiso 1 1 calc R U . . .
C24H C 0.3888(5) -0.0261(3) 0.1455(2) 0.112(3) Uani 1 1 d . U . . .
H24H H 0.364334 -0.020518 0.128505 0.134 Uiso 1 1 calc R U . . .
C24I C 0.6966(4) -0.0312(3) 0.0023(2) 0.096(3) Uani 1 1 d . U . . .
H24I H 0.698187 -0.023799 -0.018423 0.115 Uiso 1 1 calc R U . . .
Mn1A Mn 0.75097(10) 0.49723(5) 0.45418(5) 0.1501(9) Uani 1 1 d D U . . .
Mn1B Mn 0.57001(5) 0.00400(3) 0.42174(3) 0.0591(3) Uani 1 1 d . U . . .
Mn2A Mn 0.44735(12) 0.50774(6) 0.34498(6) 0.1746(11) Uani 1 1 d D U . . .
Mn2B Mn 0.40480(5) 0.01083(3) 0.24235(3) 0.0585(3) Uani 1 1 d . U . . .
Mn3A Mn 0.45138(10) 0.50721(8) 0.14138(7) 0.1760(10) Uani 1 1 d D U . . .
Mn3B Mn 0.59448(5) 0.00244(4) 0.07333(3) 0.0630(4) Uani 1 1 d . U . . .
Si1A Si 0.5981(3) 0.61626(14) 0.41311(12) 0.1900(18) Uani 1 1 d . U . . .
Si1B Si 0.4320(3) 0.6263(2) 0.24566(16) 0.242(2) Uani 1 1 d D U . . .
Si1C Si 0.6280(3) 0.61297(17) 0.11104(14) 0.217(2) Uani 1 1 d D U . . .
Si1G Si 0.46401(14) 0.12246(9) 0.34059(6) 0.0993(9) Uani 1 1 d . U . . .
Si1H Si 0.52998(14) 0.11117(9) 0.16709(7) 0.1068(10) Uani 1 1 d . U . . .
Si1I Si 0.75961(13) 0.11884(9) 0.05638(8) 0.1100(10) Uani 1 1 d . U . . .
Si2A Si 0.5862(2) 0.38742(13) 0.40666(12) 0.1741(16) Uani 1 1 d . U . . .
Si2B Si 0.4169(3) 0.39817(19) 0.24005(14) 0.222(2) Uani 1 1 d D U . . .
Si2C Si 0.6184(3) 0.40045(18) 0.11918(14) 0.214(2) Uani 1 1 d D U . . .
Si2G Si 0.46186(13) -0.10767(9) 0.33576(6) 0.0974(9) Uani 1 1 d . U . . .
Si2H Si 0.51813(14) -0.09958(9) 0.16851(7) 0.1013(9) Uani 1 1 d . U . . .
Si2I Si 0.76099(13) -0.11368(9) 0.06660(8) 0.1090(10) Uani 1 1 d . U . . .
N2 N 0.6120(3) 0.0054(2) 0.37980(19) 0.090(2) Uani 1 1 d . U . . .
C3 C 0.6321(4) 0.0061(3) 0.3578(2) 0.090(3) Uani 1 1 d . U . . .
C4 C 0.6591(5) 0.0120(4) 0.3276(3) 0.140(5) Uani 1 1 d . U . . .
H4D H 0.643508 0.034181 0.316505 0.210 Uiso 1 1 calc R U . . .
H4E H 0.654112 -0.010944 0.314790 0.210 Uiso 1 1 calc R U . . .
H4F H 0.696674 0.016485 0.332583 0.210 Uiso 1 1 calc R U . . .
C25G C 0.4524(4) -0.0058(3) 0.4033(2) 0.084(2) Uani 1 1 d . U . . .
H25G H 0.450918 0.013940 0.418124 0.101 Uiso 1 1 calc R U . . .
C25H C 0.3880(4) -0.0090(3) 0.1759(2) 0.101(3) Uani 1 1 d . U . . .
H25H H 0.360672 0.008952 0.178104 0.122 Uiso 1 1 calc R U . . .
C25I C 0.6635(4) -0.0153(3) 0.0217(2) 0.094(3) Uani 1 1 d . U . . .
H25I H 0.643673 0.005767 0.013305 0.113 Uiso 1 1 calc R U . . .
C26G C 0.4230(4) -0.0597(3) 0.2882(2) 0.086(3) Uani 1 1 d . U . . .
H26G H 0.442920 -0.041574 0.300545 0.104 Uiso 1 1 calc R U . . .
C26I C 0.8534(4) -0.0641(3) 0.0712(2) 0.087(2) Uani 1 1 d . U . . .
H26I H 0.829220 -0.044938 0.076203 0.105 Uiso 1 1 calc R U . . .
C27G C 0.4211(4) -0.0937(3) 0.2978(2) 0.092(3) Uani 1 1 d . U . . .
C27I C 0.8354(4) -0.1025(3) 0.0654(2) 0.103(3) Uani 1 1 d . U . . .
C28G C 0.3922(4) -0.1228(3) 0.2798(2) 0.095(3) Uani 1 1 d . U . . .
H28G H 0.391254 -0.148635 0.286541 0.114 Uiso 1 1 calc R U . . .
C28I C 0.8701(4) -0.1288(3) 0.0571(2) 0.099(3) Uani 1 1 d . U . . .
H28I H 0.857818 -0.153542 0.051005 0.119 Uiso 1 1 calc R U . . .
C29G C 0.3638(4) -0.1106(3) 0.2502(2) 0.099(3) Uani 1 1 d . U . . .
H29G H 0.342884 -0.128050 0.237707 0.118 Uiso 1 1 calc R U . . .
C29I C 0.9233(4) -0.1206(3) 0.0571(2) 0.097(3) Uani 1 1 d . U . . .
H29I H 0.948732 -0.139846 0.054360 0.116 Uiso 1 1 calc R U . . .
C30G C 0.3690(4) -0.0751(3) 0.2422(2) 0.090(3) Uani 1 1 d . U . . .
H30G H 0.352640 -0.067545 0.222917 0.108 Uiso 1 1 calc R U . . .
C30I C 0.9364(4) -0.0822(3) 0.0614(2) 0.090(3) Uani 1 1 d . U . . .
H30I H 0.971081 -0.074635 0.058146 0.107 Uiso 1 1 calc R U . . .
C4I C 0.5973(5) 0.1258(4) 0.0446(2) 0.119(3) Uani 1 1 d . U . . .
H4I H 0.571254 0.143962 0.037691 0.143 Uiso 1 1 calc R U . . .
C6G C 0.4276(4) 0.0623(3) 0.29883(19) 0.086(2) Uani 1 1 d . U . . .
H6G H 0.456074 0.069812 0.287753 0.103 Uiso 1 1 calc R U . . .
C6H C 0.5480(4) 0.0543(3) 0.1217(2) 0.092(3) Uani 1 1 d . U . . .
H6H H 0.583682 0.059754 0.127966 0.111 Uiso 1 1 calc R U . . .
C5I C 0.5820(5) 0.0859(3) 0.0536(2) 0.110(3) Uani 1 1 d . U . . .
H5I H 0.546191 0.078820 0.053251 0.132 Uiso 1 1 calc R U . . .
C6I C 0.8384(4) 0.0580(3) 0.0617(2) 0.091(3) Uani 1 1 d . U . . .
H6I H 0.850756 0.068649 0.080852 0.109 Uiso 1 1 calc R U . . .
C7G C 0.4219(4) 0.0820(3) 0.3278(2) 0.101(3) Uani 1 1 d . U . . .
C7H C 0.5093(4) 0.0740(3) 0.1369(2) 0.084(2) Uani 1 1 d . U . . .
C7I C 0.7935(4) 0.0756(3) 0.0429(2) 0.103(3) Uani 1 1 d . U . . .
C9G C 0.3460(5) 0.0390(3) 0.3309(2) 0.106(3) Uani 1 1 d . U . . .
H9G H 0.315090 0.031858 0.339843 0.127 Uiso 1 1 calc R U . . .
C9H C 0.4437(4) 0.0411(3) 0.1036(2) 0.098(3) Uani 1 1 d . U . . .
H9H H 0.407607 0.036643 0.097792 0.118 Uiso 1 1 calc R U . . .
C9I C 0.8068(4) 0.0259(3) 0.0046(2) 0.091(3) Uani 1 1 d . U . . .
H9I H 0.798475 0.014667 -0.014936 0.110 Uiso 1 1 calc R U . . .
C10G C 0.3568(4) 0.0231(3) 0.3031(2) 0.088(3) Uani 1 1 d . U . . .
H10G H 0.334542 0.002719 0.295594 0.105 Uiso 1 1 calc R U . . .
C10H C 0.4847(4) 0.0209(3) 0.0879(2) 0.095(3) Uani 1 1 d . U . . .
H10H H 0.475967 0.003976 0.071251 0.114 Uiso 1 1 calc R U . . .
C10I C 0.8463(4) 0.0119(3) 0.0239(2) 0.088(3) Uani 1 1 d . U . . .
H10I H 0.864320 -0.010004 0.017399 0.105 Uiso 1 1 calc R U . . .
N1G N 0.5393(3) 0.0626(2) 0.41393(18) 0.095(2) Uani 1 1 d . U . . .
N1H N 0.4215(3) 0.0666(2) 0.22277(17) 0.087(2) Uani 1 1 d . U . . .
N1I N 0.6196(4) 0.0607(2) 0.06183(18) 0.098(2) Uani 1 1 d . U . . .
C1G C 0.5177(4) 0.0733(3) 0.3869(2) 0.093(3) Uani 1 1 d . U . . .
H1G H 0.517505 0.055648 0.370432 0.112 Uiso 1 1 calc R U . . .
C1H C 0.4629(4) 0.0712(3) 0.20596(18) 0.082(2) Uani 1 1 d . U . . .
H1H H 0.481156 0.048823 0.200552 0.099 Uiso 1 1 calc R U . . .
C1I C 0.6691(5) 0.0707(3) 0.0621(2) 0.101(3) Uani 1 1 d . U . . .
H1I H 0.694870 0.051694 0.067469 0.121 Uiso 1 1 calc R U . . .
N2G N 0.3941(3) 0.0328(2) 0.28591(16) 0.087(2) Uani 1 1 d . U . . .
N2H N 0.5377(3) 0.0281(2) 0.09896(17) 0.0839(19) Uani 1 1 d . U . . .
N2I N 0.8619(3) 0.0259(2) 0.05079(18) 0.087(2) Uani 1 1 d . U . . .
C2G C 0.4941(4) 0.1107(3) 0.3811(2) 0.098(3) Uani 1 1 d . U . . .
C2H C 0.4810(4) 0.1075(3) 0.1958(2) 0.097(3) Uani 1 1 d . U . . .
C2I C 0.6868(5) 0.1083(3) 0.0547(2) 0.105(3) Uani 1 1 d . U . . .

loop_
_atom_site_aniso_label
_atom_site_aniso_U_11
_atom_site_aniso_U_22
_atom_site_aniso_U_33
_atom_site_aniso_U_23
_atom_site_aniso_U_13
_atom_site_aniso_U_12
N1A 0.203(8) 0.140(5) 0.199(7) -0.016(5) 0.032(6) -0.014(5)
C1A 0.198(8) 0.150(7) 0.138(7) -0.036(6) 0.038(6) -0.027(6)
C2A 0.219(8) 0.171(8) 0.212(8) -0.026(7) 0.020(7) -0.016(6)
C3A 0.209(9) 0.147(8) 0.187(8) -0.029(6) 0.031(6) -0.013(7)
C4A 0.184(9) 0.165(7) 0.185(8) -0.031(7) 0.043(6) 0.007(7)
C5A 0.186(9) 0.141(7) 0.170(8) -0.025(6) 0.023(6) -0.020(6)
N2A 0.204(7) 0.134(7) 0.195(5) -0.021(5) 0.045(6) -0.002(6)
C6A 0.174(9) 0.168(9) 0.179(7) -0.006(6) 0.023(6) -0.016(6)
C7A 0.193(8) 0.189(7) 0.173(7) -0.031(6) 0.044(6) -0.016(6)
C8A 0.195(9) 0.176(9) 0.185(7) -0.008(7) 0.049(7) -0.015(7)
C9A 0.202(10) 0.182(9) 0.195(7) -0.020(7) 0.043(7) -0.016(7)
C10A 0.185(9) 0.169(9) 0.196(6) -0.007(7) 0.037(7) -0.012(7)
N3A 0.184(7) 0.160(7) 0.206(7) -0.017(6) 0.061(5) -0.018(6)
C21A 0.156(7) 0.165(8) 0.175(8) -0.016(6) 0.025(6) 0.001(6)
C22A 0.171(8) 0.152(7) 0.175(7) -0.011(6) 0.049(6) -0.004(6)
C23A 0.191(8) 0.169(9) 0.186(8) -0.024(6) 0.054(7) -0.028(7)
C24A 0.168(7) 0.168(9) 0.157(7) -0.020(6) 0.038(7) -0.010(7)
C25A 0.151(7) 0.145(8) 0.170(8) -0.012(6) 0.027(6) 0.010(6)
N4A 0.166(7) 0.156(5) 0.168(6) -0.031(5) 0.066(6) -0.032(5)
C26A 0.208(8) 0.195(7) 0.194(9) -0.018(7) 0.043(7) -0.021(6)
C27A 0.202(6) 0.165(8) 0.183(8) -0.034(6) 0.072(6) -0.023(6)
C28A 0.204(8) 0.176(8) 0.222(9) -0.020(7) 0.039(7) -0.010(6)
C29A 0.216(8) 0.160(7) 0.210(9) -0.018(7) 0.027(7) -0.013(7)
C30A 0.189(8) 0.151(7) 0.166(8) -0.001(7) 0.052(7) -0.030(6)
N1B 0.262(10) 0.184(5) 0.221(7) -0.024(5) 0.014(7) -0.006(6)
C1B 0.287(11) 0.238(8) 0.240(8) -0.004(6) 0.022(8) -0.015(9)
C2B 0.273(11) 0.246(9) 0.256(6) -0.003(6) 0.053(7) -0.012(9)
C3B 0.289(12) 0.249(9) 0.279(8) 0.006(7) 0.054(9) 0.006(9)
C4B 0.277(11) 0.234(8) 0.267(8) -0.012(8) 0.038(9) 0.046(9)
C5B 0.243(11) 0.195(8) 0.257(9) -0.014(7) 0.033(8) 0.025(8)
N2B 0.193(6) 0.229(8) 0.181(6) 0.002(6) 0.031(5) -0.035(6)
C6B 0.249(9) 0.228(10) 0.243(9) -0.004(7) 0.034(8) -0.025(7)
C7B 0.234(8) 0.205(8) 0.257(9) -0.007(7) 0.008(8) -0.013(7)
C8B 0.261(9) 0.240(10) 0.245(10) -0.021(8) 0.044(8) -0.023(8)
C9B 0.224(8) 0.224(10) 0.237(10) -0.025(8) 0.049(7) -0.019(7)
C10B 0.208(8) 0.251(10) 0.238(10) -0.009(7) 0.088(7) -0.012(8)
N3B 0.228(8) 0.152(7) 0.188(6) -0.008(5) 0.061(5) -0.040(6)
C21B 0.241(9) 0.216(10) 0.189(8) -0.037(7) 0.044(7) -0.019(7)
C22B 0.217(8) 0.173(7) 0.181(8) -0.004(6) 0.032(7) -0.032(6)
C23B 0.231(9) 0.230(10) 0.245(10) -0.011(7) 0.040(7) -0.004(7)
C24B 0.267(10) 0.281(11) 0.277(10) -0.043(8) 0.028(7) 0.016(8)
C25B 0.243(9) 0.224(10) 0.236(9) -0.002(7) 0.043(7) -0.012(7)
N4B 0.213(8) 0.213(6) 0.207(7) 0.010(5) 0.053(6) -0.047(6)
C26B 0.210(10) 0.194(8) 0.200(7) 0.005(6) 0.028(8) -0.029(8)
C27B 0.249(10) 0.187(8) 0.194(5) -0.016(5) 0.038(6) -0.015(8)
C28B 0.236(11) 0.215(8) 0.209(7) -0.014(6) 0.013(8) -0.053(8)
C29B 0.231(11) 0.199(7) 0.191(7) -0.032(7) 0.023(8) 0.000(8)
C30B 0.191(10) 0.225(7) 0.199(8) -0.005(6) 0.037(8) -0.020(8)
N1C 0.212(7) 0.210(6) 0.235(8) 0.052(6) 0.068(6) 0.025(5)
C1C 0.214(8) 0.216(8) 0.255(10) 0.031(8) 0.050(8) -0.019(6)
C2C 0.221(6) 0.223(8) 0.252(10) -0.011(8) 0.047(7) 0.000(6)
C3C 0.232(8) 0.231(8) 0.260(11) 0.000(9) 0.024(9) 0.027(7)
C4C 0.250(8) 0.240(8) 0.287(11) -0.002(9) 0.052(9) 0.013(8)
C5C 0.262(9) 0.215(7) 0.260(11) -0.005(9) 0.063(9) 0.026(6)
N2C 0.217(8) 0.190(8) 0.215(8) 0.021(6) 0.071(7) 0.005(7)
C6C 0.227(9) 0.210(10) 0.224(9) 0.012(7) 0.059(7) 0.015(7)
C7C 0.223(9) 0.195(8) 0.250(8) 0.021(7) 0.044(6) 0.028(7)
C8C 0.214(8) 0.208(9) 0.211(8) 0.046(6) 0.031(7) -0.004(7)
C9C 0.244(9) 0.249(11) 0.267(10) 0.014(8) 0.035(8) 0.009(8)
C10C 0.246(10) 0.243(11) 0.241(10) 0.026(8) 0.048(7) -0.006(8)
N3C 0.187(7) 0.209(8) 0.220(6) 0.011(6) 0.057(5) 0.019(6)
C21C 0.191(8) 0.206(9) 0.234(8) -0.012(7) 0.034(6) 0.021(6)
C22C 0.208(9) 0.202(8) 0.238(8) -0.021(6) 0.041(6) 0.030(7)
C23C 0.232(10) 0.240(10) 0.226(7) -0.004(8) 0.035(7) 0.022(8)
C24C 0.226(10) 0.200(10) 0.220(7) 0.018(7) 0.053(7) -0.003(8)
C25C 0.210(10) 0.209(10) 0.220(7) 0.017(8) 0.048(7) 0.011(7)
N4H 0.079(5) 0.082(4) 0.107(4) -0.005(3) 0.030(4) 0.001(4)
C26H 0.082(6) 0.085(5) 0.091(5) 0.002(4) 0.009(4) -0.004(5)
C27H 0.094(6) 0.081(5) 0.098(4) -0.006(4) 0.017(4) -0.002(5)
C28H 0.103(7) 0.089(5) 0.116(5) -0.022(4) 0.023(5) 0.000(5)
C29H 0.114(7) 0.095(5) 0.102(5) -0.015(5) 0.013(5) -0.012(5)
C30H 0.091(6) 0.083(5) 0.103(5) -0.023(4) 0.004(5) 0.003(5)
N4F 0.252(10) 0.214(8) 0.239(9) 0.014(7) 0.047(7) -0.026(8)
C26F 0.256(11) 0.249(10) 0.262(10) 0.002(7) 0.068(8) 0.008(8)
C27F 0.233(10) 0.203(8) 0.233(9) -0.003(8) 0.048(8) 0.048(8)
C28F 0.265(11) 0.234(9) 0.267(10) -0.019(7) 0.075(8) -0.003(8)
C29F 0.218(9) 0.216(9) 0.248(8) 0.001(7) 0.073(7) 0.019(7)
C30F 0.218(10) 0.215(8) 0.243(9) 0.007(7) 0.044(7) -0.004(8)
C11A 0.240(9) 0.213(10) 0.217(6) 0.006(6) 0.029(6) -0.042(7)
C12A 0.220(10) 0.243(9) 0.245(8) -0.004(7) 0.051(8) -0.026(8)
C13A 0.271(11) 0.264(10) 0.252(9) 0.039(8) 0.046(8) -0.018(8)
C14A 0.286(11) 0.290(10) 0.290(10) -0.035(8) 0.060(8) -0.013(9)
C15A 0.299(11) 0.284(10) 0.255(9) -0.020(7) 0.056(8) -0.047(8)
C11B 0.244(6) 0.235(9) 0.189(8) -0.010(7) 0.022(6) -0.004(6)
C12B 0.279(8) 0.283(9) 0.300(10) 0.026(8) 0.051(8) -0.011(7)
C13B 0.272(9) 0.307(11) 0.325(11) 0.017(8) 0.034(9) -0.014(8)
C14B 0.266(8) 0.296(11) 0.288(11) 0.002(8) 0.043(8) -0.003(8)
C15B 0.266(8) 0.283(10) 0.300(10) 0.020(8) 0.017(8) 0.005(7)
C11C 0.229(9) 0.243(9) 0.287(7) -0.009(6) 0.043(7) 0.023(9)
C12C 0.285(12) 0.281(8) 0.289(9) 0.027(7) 0.023(9) -0.009(9)
C13C 0.339(13) 0.314(10) 0.300(9) 0.011(8) 0.056(9) 0.008(9)
C14C 0.372(13) 0.340(11) 0.315(9) -0.009(8) 0.018(9) -0.009(10)
C15C 0.281(12) 0.299(9) 0.295(9) -0.022(7) 0.017(8) 0.009(9)
C11G 0.130(6) 0.133(7) 0.132(6) -0.017(5) 0.022(5) -0.001(5)
C12G 0.174(8) 0.169(9) 0.159(6) -0.005(6) 0.043(6) -0.007(7)
C13G 0.198(9) 0.191(9) 0.212(8) 0.009(7) 0.023(7) -0.041(7)
C14G 0.197(8) 0.192(10) 0.202(9) 0.017(7) 0.021(6) -0.044(7)
C15G 0.165(8) 0.197(9) 0.198(7) -0.025(7) 0.030(6) -0.046(7)
C11H 0.112(5) 0.121(6) 0.136(6) -0.025(5) 0.032(4) -0.022(5)
C12H 0.128(7) 0.150(6) 0.141(7) -0.011(6) 0.017(6) -0.002(6)
C13H 0.157(8) 0.179(7) 0.134(7) -0.013(7) 0.003(6) -0.003(7)
C14H 0.163(8) 0.180(8) 0.162(8) -0.021(7) 0.001(6) -0.007(7)
C15H 0.168(8) 0.150(6) 0.159(8) -0.039(6) 0.007(6) -0.003(6)
C11I 0.161(8) 0.140(7) 0.154(5) -0.010(5) 0.011(6) 0.043(6)
C12I 0.232(10) 0.173(7) 0.191(7) -0.033(5) 0.018(8) 0.052(8)
C13I 0.219(10) 0.212(9) 0.192(8) -0.033(7) 0.033(8) 0.042(8)
C14I 0.202(10) 0.198(9) 0.160(6) -0.026(6) 0.009(7) -0.002(8)
C15I 0.194(10) 0.186(8) 0.168(6) 0.001(6) 0.038(7) 0.023(7)
C16A 0.269(8) 0.189(7) 0.254(9) -0.032(7) 0.008(6) 0.002(7)
C17A 0.294(10) 0.238(11) 0.275(7) -0.048(8) 0.038(7) 0.019(8)
C18A 0.284(10) 0.286(12) 0.314(9) -0.015(9) 0.038(8) 0.001(9)
C19A 0.283(9) 0.285(11) 0.326(10) -0.012(9) 0.024(8) 0.022(8)
C20A 0.271(9) 0.250(9) 0.300(8) 0.005(8) 0.010(7) 0.025(8)
C16B 0.278(8) 0.208(8) 0.284(9) -0.023(7) 0.033(7) -0.007(8)
C17B 0.280(10) 0.296(12) 0.329(9) -0.011(9) 0.028(7) 0.025(8)
C18B 0.316(9) 0.314(13) 0.312(11) 0.010(9) 0.020(7) 0.024(9)
C19B 0.336(11) 0.353(13) 0.354(10) 0.032(9) 0.025(8) 0.013(9)
C20B 0.318(9) 0.284(11) 0.310(9) 0.014(8) 0.014(8) -0.014(9)
C16C 0.243(9) 0.222(7) 0.254(8) -0.007(7) 0.027(7) -0.024(8)
C17C 0.269(9) 0.274(11) 0.288(10) 0.025(8) 0.021(7) 0.009(8)
C18C 0.288(11) 0.279(12) 0.268(9) 0.018(8) 0.034(7) 0.017(9)
C19C 0.286(10) 0.277(11) 0.280(11) 0.038(8) 0.039(8) -0.005(8)
C20C 0.247(8) 0.263(10) 0.250(10) 0.026(8) 0.043(7) -0.013(8)
C16G 0.132(6) 0.098(6) 0.114(6) -0.012(5) -0.006(5) -0.003(5)
C17G 0.133(7) 0.111(7) 0.149(6) -0.016(5) 0.023(5) 0.015(6)
C18G 0.174(7) 0.201(10) 0.192(8) -0.008(7) 0.017(6) 0.017(7)
C19G 0.160(8) 0.168(9) 0.176(8) 0.005(6) -0.004(6) 0.029(7)
C20G 0.168(8) 0.131(8) 0.138(6) 0.010(6) -0.001(5) 0.021(6)
C16H 0.139(7) 0.101(5) 0.136(6) -0.026(4) 0.043(5) -0.030(5)
C17H 0.169(7) 0.118(8) 0.185(8) 0.006(6) 0.032(6) 0.019(6)
C18H 0.209(8) 0.196(10) 0.169(8) 0.012(7) 0.017(7) -0.007(8)
C19H 0.215(9) 0.189(10) 0.194(8) 0.026(7) 0.054(7) -0.007(8)
C20H 0.176(7) 0.180(9) 0.170(8) 0.014(6) 0.058(6) -0.027(7)
C16I 0.129(7) 0.112(6) 0.163(5) 0.009(5) 0.019(6) 0.009(6)
C17I 0.184(8) 0.143(8) 0.164(6) 0.017(6) 0.007(6) -0.007(7)
C18I 0.199(9) 0.220(10) 0.177(7) 0.011(7) 0.035(6) -0.002(8)
C19I 0.190(8) 0.151(9) 0.173(7) 0.004(7) 0.044(6) -0.014(7)
C20I 0.152(7) 0.145(8) 0.176(7) 0.007(6) 0.038(6) -0.012(6)
C31A 0.194(7) 0.185(9) 0.186(7) -0.009(6) 0.045(6) 0.000(7)
C32A 0.216(8) 0.219(10) 0.205(8) -0.035(7) 0.054(6) -0.019(7)
C33A 0.233(10) 0.235(11) 0.237(8) -0.044(8) 0.036(7) -0.002(8)
C34A 0.251(10) 0.211(10) 0.257(10) -0.035(8) 0.020(8) 0.008(8)
C35A 0.200(7) 0.230(10) 0.218(8) -0.030(7) 0.047(6) 0.012(8)
C31B 0.239(5) 0.189(7) 0.199(6) -0.032(6) 0.024(6) -0.007(5)
C32B 0.259(6) 0.228(7) 0.228(7) -0.022(6) 0.011(6) -0.005(6)
C33B 0.257(6) 0.249(7) 0.245(7) -0.021(6) 0.015(6) -0.005(6)
C34B 0.258(7) 0.241(7) 0.249(7) -0.036(6) 0.025(6) 0.009(6)
C35B 0.248(6) 0.226(7) 0.231(7) -0.042(6) 0.024(6) 0.010(5)
C31C 0.262(10) 0.261(9) 0.241(7) 0.019(7) 0.058(6) 0.016(7)
C32C 0.268(11) 0.279(8) 0.272(10) 0.010(8) 0.032(8) 0.026(8)
C33C 0.336(12) 0.329(11) 0.324(11) 0.001(8) -0.011(8) 0.017(9)
C34C 0.346(12) 0.326(10) 0.330(11) -0.012(9) 0.017(8) -0.020(9)
C35C 0.316(11) 0.282(9) 0.316(10) -0.003(7) 0.017(8) -0.029(8)
C31G 0.122(6) 0.135(7) 0.129(6) -0.031(5) 0.007(5) -0.005(5)
C32G 0.174(8) 0.162(9) 0.184(6) -0.051(6) 0.025(6) 0.015(7)
C33G 0.191(9) 0.206(10) 0.214(8) -0.036(7) 0.038(8) 0.028(7)
C34G 0.229(10) 0.198(9) 0.216(8) -0.010(7) 0.020(8) 0.036(8)
C35G 0.152(7) 0.184(9) 0.167(6) 0.001(6) 0.014(6) 0.044(7)
C31H 0.116(6) 0.116(6) 0.102(5) 0.007(5) 0.030(5) 0.015(4)
C32H 0.129(7) 0.157(6) 0.152(7) 0.002(6) 0.008(6) 0.025(6)
C33H 0.142(7) 0.153(7) 0.148(7) 0.006(7) 0.003(6) 0.009(6)
C34H 0.137(7) 0.160(7) 0.140(7) 0.008(6) 0.005(6) 0.008(6)
C35H 0.134(7) 0.146(6) 0.129(7) 0.014(6) -0.004(6) -0.010(5)
C31I 0.146(8) 0.153(7) 0.146(5) 0.029(5) 0.035(6) 0.025(7)
C32I 0.166(9) 0.153(7) 0.163(6) 0.009(5) 0.022(7) 0.021(7)
C33I 0.181(10) 0.191(8) 0.174(6) -0.002(6) 0.015(7) 0.000(8)
C34I 0.194(10) 0.182(8) 0.175(7) 0.037(6) 0.024(8) 0.014(8)
C35I 0.183(9) 0.150(6) 0.171(6) 0.023(5) 0.005(7) 0.028(7)
C36A 0.227(9) 0.168(7) 0.228(8) -0.012(6) 0.064(6) -0.028(7)
C37A 0.266(9) 0.231(10) 0.224(9) 0.009(7) 0.033(7) -0.011(8)
C38A 0.254(10) 0.248(11) 0.235(9) 0.005(7) 0.049(8) -0.021(8)
C39A 0.260(10) 0.263(11) 0.237(8) -0.002(8) 0.037(7) -0.016(8)
C40A 0.253(8) 0.234(10) 0.245(9) 0.024(8) 0.070(7) -0.030(7)
C36B 0.245(9) 0.207(7) 0.207(8) -0.027(7) 0.038(8) -0.005(7)
C37B 0.260(11) 0.252(10) 0.244(7) 0.022(7) 0.040(8) -0.014(8)
C38B 0.300(12) 0.289(11) 0.293(9) 0.012(8) 0.046(9) -0.036(9)
C39B 0.309(12) 0.287(9) 0.308(11) -0.003(7) 0.027(9) -0.042(9)
C40B 0.259(11) 0.274(10) 0.278(8) -0.007(7) 0.004(8) -0.033(8)
C36C 0.250(9) 0.224(7) 0.232(9) 0.046(7) 0.038(7) 0.002(7)
C37C 0.241(10) 0.251(11) 0.258(8) -0.007(8) 0.041(7) -0.010(8)
C38C 0.268(10) 0.266(12) 0.289(10) -0.002(9) 0.034(8) -0.029(8)
C39C 0.278(11) 0.249(11) 0.264(9) -0.007(8) 0.023(8) 0.008(8)
C40C 0.250(10) 0.282(11) 0.260(8) -0.011(8) 0.034(7) 0.017(8)
C36G 0.154(7) 0.110(6) 0.125(6) 0.004(5) 0.004(5) -0.013(6)
C37G 0.174(7) 0.123(8) 0.141(6) 0.018(6) 0.006(6) -0.014(7)
C38G 0.191(9) 0.172(9) 0.153(7) 0.023(6) 0.030(6) -0.016(7)
C39G 0.198(7) 0.225(10) 0.194(8) 0.016(8) 0.050(7) -0.002(8)
C40G 0.156(6) 0.121(8) 0.140(6) -0.006(6) 0.021(6) -0.026(6)
C36H 0.157(7) 0.110(6) 0.133(6) 0.011(5) 0.042(5) -0.002(5)
C37H 0.150(8) 0.128(7) 0.148(6) 0.010(6) 0.054(5) 0.006(6)
C38H 0.161(8) 0.160(9) 0.179(7) 0.007(7) 0.035(6) -0.018(6)
C39H 0.183(8) 0.212(10) 0.201(8) 0.014(8) 0.038(6) -0.034(7)
C40H 0.158(8) 0.132(8) 0.166(6) -0.011(6) 0.035(6) -0.024(6)
C36I 0.115(6) 0.098(6) 0.167(6) 0.005(5) 0.026(6) -0.001(5)
C37I 0.127(7) 0.153(8) 0.183(7) 0.008(6) 0.001(6) -0.014(6)
C38I 0.179(9) 0.178(9) 0.199(9) -0.012(7) 0.001(7) -0.022(7)
C39I 0.187(9) 0.177(9) 0.164(7) -0.004(6) -0.011(6) -0.025(7)
C40I 0.177(8) 0.151(8) 0.168(6) -0.018(6) 0.024(6) -0.012(6)
Cl1 0.343(8) 0.339(8) 0.334(7) -0.010(7) 0.059(6) -0.025(7)
O1 0.289(9) 0.177(9) 0.269(11) -0.064(8) 0.046(8) -0.070(8)
O2 0.295(13) 0.296(13) 0.273(9) 0.019(9) 0.072(9) 0.053(11)
O3 0.358(14) 0.331(14) 0.288(11) -0.003(11) 0.117(11) 0.080(12)
O4 0.328(15) 0.319(9) 0.400(15) -0.009(11) 0.017(13) 0.032(10)
Cl2 0.155(5) 0.172(6) 0.197(5) -0.011(5) 0.069(4) 0.001(4)
O5 0.189(7) 0.201(9) 0.208(7) 0.009(6) 0.048(6) -0.009(7)
O6 0.218(15) 0.176(8) 0.202(13) -0.035(9) 0.020(11) -0.002(10)
O7 0.198(11) 0.213(14) 0.210(13) -0.012(11) 0.049(8) -0.048(11)
O8 0.182(12) 0.190(14) 0.208(11) 0.004(10) 0.068(10) 0.011(10)
Cl2R 0.207(6) 0.226(8) 0.196(7) 0.005(6) -0.012(6) -0.008(7)
O5R 0.204(6) 0.200(10) 0.215(8) 0.025(8) 0.008(6) -0.025(7)
O6R 0.251(14) 0.307(19) 0.287(13) 0.055(16) -0.040(15) 0.045(16)
O7R 0.249(18) 0.197(9) 0.207(15) 0.012(10) 0.047(14) -0.026(11)
O8R 0.225(9) 0.216(11) 0.245(9) -0.017(8) 0.024(7) 0.004(8)
Cl3 0.094(2) 0.195(4) 0.124(2) 0.017(2) -0.0004(19) -0.004(2)
O9 0.090(4) 0.116(5) 0.108(4) -0.023(3) -0.003(3) 0.000(3)
O10 0.109(6) 0.306(11) 0.205(9) 0.039(8) 0.033(6) 0.007(7)
O11 0.120(6) 0.184(8) 0.110(5) 0.005(4) -0.003(4) -0.034(5)
O12 0.229(10) 0.196(7) 0.273(10) 0.025(7) 0.091(9) 0.092(7)
Cl4 0.075(2) 0.156(3) 0.126(2) 0.000(2) 0.0106(17) -0.0038(19)
O13 0.072(4) 0.119(5) 0.108(4) 0.003(3) -0.005(3) 0.009(3)
O14 0.159(8) 0.138(6) 0.165(6) -0.051(5) 0.046(6) -0.003(5)
O15 0.063(4) 0.135(6) 0.138(5) 0.004(4) 0.018(4) 0.003(4)
O16 0.108(6) 0.249(9) 0.111(5) 0.004(5) -0.004(4) 0.014(6)
O1A 0.188(8) 0.129(7) 0.190(5) 0.006(5) 0.080(5) -0.028(6)
O2A 0.215(7) 0.214(9) 0.206(8) -0.063(7) 0.056(6) 0.004(7)
O3A 0.219(8) 0.309(12) 0.225(8) -0.044(8) 0.000(7) 0.038(8)
O4A 0.082(5) 0.117(5) 0.104(4) -0.006(3) 0.021(3) -0.004(4)
O5A 0.071(4) 0.100(5) 0.103(4) -0.021(3) 0.008(3) 0.005(3)
O6A 0.069(4) 0.151(6) 0.101(4) 0.006(4) 0.007(3) 0.004(4)
C4G 0.113(7) 0.093(6) 0.119(6) -0.018(5) -0.004(5) -0.008(5)
C4H 0.114(7) 0.091(5) 0.113(6) 0.005(5) 0.027(5) 0.008(5)
C8G 0.094(6) 0.105(6) 0.086(5) -0.012(4) 0.012(4) 0.007(4)
C8H 0.090(5) 0.108(6) 0.090(5) 0.010(4) 0.026(5) 0.011(5)
C8I 0.078(6) 0.083(6) 0.106(5) 0.019(4) -0.005(4) -0.010(4)
C21G 0.090(5) 0.095(6) 0.093(5) -0.016(4) 0.008(4) 0.003(5)
C21H 0.103(6) 0.074(6) 0.093(5) -0.009(4) 0.021(5) 0.008(4)
C21I 0.089(6) 0.081(6) 0.123(6) -0.004(5) 0.022(5) 0.015(4)
C23G 0.094(6) 0.110(6) 0.104(6) -0.011(5) 0.004(5) -0.012(5)
C23H 0.108(7) 0.112(7) 0.092(5) -0.006(5) 0.026(5) 0.009(5)
C23I 0.099(7) 0.110(7) 0.129(6) -0.002(5) 0.029(5) 0.013(5)
N1 0.223(8) 0.193(7) 0.211(5) -0.011(6) 0.032(5) -0.006(6)
C1 0.201(6) 0.189(6) 0.210(5) -0.013(4) 0.041(4) -0.007(4)
C2 0.264(13) 0.258(13) 0.270(8) 0.025(11) -0.052(11) -0.040(11)
N3G 0.073(4) 0.079(5) 0.116(5) -0.020(4) 0.011(4) -0.007(4)
N3H 0.082(5) 0.080(5) 0.087(4) -0.010(3) 0.009(3) -0.001(4)
N3I 0.073(4) 0.087(5) 0.102(4) 0.007(4) 0.029(4) 0.012(4)
C5G 0.110(7) 0.088(5) 0.099(5) -0.021(4) -0.002(5) -0.001(5)
C5H 0.093(6) 0.088(5) 0.102(5) 0.004(5) 0.028(5) 0.017(5)
C3G 0.123(7) 0.092(6) 0.104(5) -0.009(4) 0.009(5) 0.002(5)
C3H 0.115(7) 0.074(5) 0.116(6) 0.002(5) 0.035(5) 0.003(5)
C3I 0.106(5) 0.121(6) 0.146(7) 0.017(6) 0.024(6) 0.025(5)
N4G 0.087(5) 0.079(4) 0.092(4) -0.008(3) 0.017(4) 0.007(3)
N4I 0.062(4) 0.078(5) 0.103(4) -0.002(4) 0.024(4) 0.002(4)
C22G 0.086(6) 0.091(5) 0.098(5) -0.007(4) 0.005(5) 0.000(4)
C22H 0.101(6) 0.090(5) 0.078(5) -0.007(4) 0.021(4) -0.008(4)
C22I 0.086(6) 0.088(5) 0.109(5) -0.004(4) 0.022(5) 0.007(4)
C24G 0.075(5) 0.088(6) 0.090(5) -0.007(4) 0.009(4) -0.010(4)
C24H 0.113(7) 0.129(7) 0.095(5) -0.004(5) 0.016(5) 0.005(5)
C24I 0.086(6) 0.099(6) 0.106(5) 0.001(5) 0.030(5) 0.001(5)
Mn1A 0.204(2) 0.0687(12) 0.1979(18) -0.0343(11) 0.1289(17) -0.0393(12)
Mn1B 0.0517(8) 0.0509(8) 0.0766(7) -0.0055(6) 0.0157(6) -0.0092(6)
Mn2A 0.263(3) 0.0917(14) 0.1872(18) -0.0679(13) 0.1159(19) -0.0612(16)
Mn2B 0.0521(8) 0.0506(7) 0.0746(7) -0.0089(5) 0.0159(6) 0.0009(6)
Mn3A 0.1077(17) 0.210(2) 0.221(2) 0.0645(18) 0.0718(15) 0.0135(15)
Mn3B 0.0479(8) 0.0654(8) 0.0780(7) 0.0030(6) 0.0177(6) 0.0105(6)
Si1A 0.259(5) 0.110(3) 0.203(4) -0.019(3) 0.035(3) -0.037(3)
Si1B 0.244(5) 0.204(5) 0.281(5) -0.023(4) 0.040(5) -0.011(4)
Si1C 0.217(5) 0.169(4) 0.272(5) -0.006(3) 0.068(4) 0.008(4)
Si1G 0.120(3) 0.076(2) 0.1004(18) -0.0052(14) 0.0036(16) 0.0011(17)
Si1H 0.108(2) 0.080(2) 0.139(2) -0.0139(16) 0.0501(18) -0.0096(17)
Si1I 0.095(2) 0.089(2) 0.147(2) 0.0019(18) 0.0151(19) 0.0141(17)
Si2A 0.207(4) 0.115(3) 0.213(4) -0.030(3) 0.088(3) -0.024(3)
Si2B 0.265(5) 0.197(5) 0.215(4) -0.024(3) 0.078(4) -0.008(4)
Si2C 0.229(5) 0.173(4) 0.248(4) 0.018(4) 0.073(4) 0.037(3)
Si2G 0.102(2) 0.080(2) 0.1081(19) -0.0060(14) -0.0002(16) -0.0090(16)
Si2H 0.117(3) 0.085(2) 0.1071(19) -0.0045(15) 0.0346(17) 0.0106(17)
Si2I 0.089(2) 0.090(2) 0.153(2) 0.0112(18) 0.0359(19) 0.0055(17)
N2 0.089(5) 0.079(5) 0.105(5) 0.001(4) 0.030(4) -0.006(4)
C3 0.080(6) 0.102(6) 0.090(5) -0.010(5) 0.019(4) 0.005(5)
C4 0.100(9) 0.197(12) 0.130(8) 0.000(8) 0.049(6) -0.007(8)
C25G 0.071(5) 0.104(6) 0.077(5) -0.011(4) 0.008(4) 0.002(5)
C25H 0.088(6) 0.109(7) 0.108(5) -0.009(5) 0.012(5) -0.002(5)
C25I 0.094(6) 0.084(6) 0.110(5) 0.003(5) 0.036(5) 0.013(5)
C26G 0.101(6) 0.074(5) 0.085(5) -0.009(4) 0.010(4) 0.001(5)
C26I 0.083(5) 0.079(5) 0.102(5) 0.007(5) 0.020(5) 0.006(4)
C27G 0.107(6) 0.073(5) 0.094(5) -0.004(4) 0.009(4) 0.001(5)
C27I 0.089(5) 0.083(5) 0.139(7) -0.003(5) 0.015(5) 0.006(4)
C28G 0.096(6) 0.102(6) 0.090(5) -0.004(4) 0.022(4) -0.015(5)
C28I 0.097(5) 0.092(6) 0.113(6) -0.013(5) 0.035(5) -0.005(5)
C29G 0.091(6) 0.084(5) 0.119(6) -0.006(5) 0.001(5) -0.006(5)
C29I 0.081(5) 0.096(5) 0.114(6) -0.006(5) 0.010(5) 0.003(5)
C30G 0.099(6) 0.076(5) 0.093(5) -0.009(4) -0.001(5) -0.002(5)
C30I 0.085(6) 0.087(5) 0.099(5) 0.006(5) 0.016(5) 0.010(4)
C4I 0.107(6) 0.111(6) 0.140(7) 0.008(6) 0.013(6) 0.017(6)
C6G 0.078(6) 0.101(6) 0.078(4) -0.002(4) 0.007(4) 0.012(4)
C6H 0.089(6) 0.095(6) 0.095(5) -0.011(4) 0.023(4) -0.004(5)
C5I 0.105(6) 0.109(6) 0.117(6) 0.014(5) 0.009(5) 0.030(5)
C6I 0.083(6) 0.093(6) 0.096(5) 0.006(4) 0.013(4) 0.011(4)
C7G 0.101(6) 0.090(5) 0.111(5) -0.024(4) 0.005(4) 0.007(4)
C7H 0.077(5) 0.078(5) 0.100(5) 0.009(4) 0.027(4) -0.002(4)
C7I 0.090(6) 0.100(5) 0.121(6) 0.007(4) 0.023(5) 0.008(5)
C9G 0.115(7) 0.102(7) 0.104(5) 0.003(5) 0.035(5) -0.008(5)
C9H 0.083(5) 0.098(6) 0.115(6) -0.001(5) 0.020(5) -0.001(5)
C9I 0.081(6) 0.097(6) 0.096(5) 0.006(4) 0.008(4) -0.001(5)
C10G 0.084(6) 0.101(6) 0.079(5) -0.009(4) 0.011(4) -0.008(5)
C10H 0.081(5) 0.093(6) 0.115(6) 0.000(5) 0.022(5) -0.002(5)
C10I 0.081(6) 0.084(6) 0.099(5) 0.017(4) 0.009(5) -0.006(4)
N1G 0.108(6) 0.080(4) 0.098(4) -0.011(3) 0.014(4) 0.006(4)
N1H 0.083(5) 0.076(4) 0.106(5) 0.001(3) 0.030(4) 0.002(3)
N1I 0.084(5) 0.093(4) 0.121(5) 0.005(4) 0.031(4) 0.011(4)
C1G 0.090(6) 0.091(5) 0.098(5) 0.001(4) 0.006(5) -0.001(5)
C1H 0.090(6) 0.080(5) 0.079(5) -0.016(4) 0.018(4) -0.007(4)
C1I 0.086(5) 0.106(6) 0.114(6) -0.004(5) 0.031(5) 0.000(4)
N2G 0.092(5) 0.080(5) 0.091(4) -0.006(3) 0.022(3) -0.005(4)
N2H 0.073(4) 0.074(4) 0.108(4) 0.000(3) 0.030(4) 0.007(4)
N2I 0.078(5) 0.083(5) 0.102(5) 0.008(4) 0.015(4) 0.006(4)
C2G 0.102(7) 0.088(6) 0.103(4) -0.008(4) 0.008(4) 0.002(5)
C2H 0.104(6) 0.087(5) 0.102(5) -0.012(4) 0.023(4) -0.004(5)
C2I 0.106(5) 0.091(6) 0.121(6) 0.019(5) 0.029(5) 0.027(4)

loop_
_atom_type_symbol
_atom_type_description
_atom_type_scat_dispersion_real
_atom_type_scat_dispersion_imag
_atom_type_scat_source
C C 0.0033 0.0016 'International Tables Vol C Tables 4.2.6.8 and 6.1.1.4'
H H 0.0000 0.0000 'International Tables Vol C Tables 4.2.6.8 and 6.1.1.4'
N N 0.0064 0.0033 'International Tables Vol C Tables 4.2.6.8 and 6.1.1.4'
O O 0.0110 0.0060 'International Tables Vol C Tables 4.2.6.8 and 6.1.1.4'
Si Si 0.0816 0.0698 'International Tables Vol C Tables 4.2.6.8 and 6.1.1.4'
Cl Cl 0.1472 0.1563 'International Tables Vol C Tables 4.2.6.8 and 6.1.1.4'
Mn Mn 0.3358 0.7164 'International Tables Vol C Tables 4.2.6.8 and 6.1.1.4'

loop_
_geom_angle_atom_site_label_1
_geom_angle_atom_site_label_2
_geom_angle_atom_site_label_3
_geom_angle
_geom_angle_site_symmetry_1
_geom_angle_site_symmetry_3
_geom_angle_publ_flag
C1A N1A C5A 120.0 . . ?
C1A N1A Mn1A 121.0(7) . . ?
C5A N1A Mn1A 119.0(7) . . ?
N1A C1A C2A 120.0 . . ?
N1A C1A H1A 120.0 . . ?
C2A C1A H1A 120.0 . . ?
C1A C2A C3A 120.0 . . ?
C1A C2A Si1A 114.6(7) . . ?
C3A C2A Si1A 125.3(7) . . ?
C4A C3A C2A 120.0 . . ?
C4A C3A H3A 120.0 . . ?
C2A C3A H3A 120.0 . . ?
C3A C4A C5A 120.0 . . ?
C3A C4A H4A 120.0 . . ?
C5A C4A H4A 120.0 . . ?
C4A C5A N1A 120.0 . . ?
C4A C5A H5A 120.0 . . ?
N1A C5A H5A 120.0 . . ?
C6A N2A C10A 120.0 . . ?
C6A N2A Mn2A 116.5(7) . . ?
C10A N2A Mn2A 123.4(7) . . ?
C7A C6A N2A 120.0 . . ?
C7A C6A H6A 120.0 . . ?
N2A C6A H6A 120.0 . . ?
C6A C7A C8A 120.0 . . ?
C6A C7A Si1A 121.7(7) . . ?
C8A C7A Si1A 118.3(7) . . ?
C9A C8A C7A 120.0 . . ?
C9A C8A H8A 120.0 . . ?
C7A C8A H8A 120.0 . . ?
C8A C9A C10A 120.0 . . ?
C8A C9A H9A 120.0 . . ?
C10A C9A H9A 120.0 . . ?
C9A C10A N2A 120.0 . . ?
C9A C10A H10A 120.0 . . ?
N2A C10A H10A 120.0 . . ?
C21A N3A C25A 120.0 . . ?
C21A N3A Mn1A 118.5(6) . . ?
C25A N3A Mn1A 121.5(6) . . ?
N3A C21A C22A 120.0 . . ?
N3A C21A H21A 120.0 . . ?
C22A C21A H21A 120.0 . . ?
C23A C22A C21A 120.0 . . ?
C23A C22A Si2A 116.2(7) . . ?
C21A C22A Si2A 123.4(7) . . ?
C22A C23A C24A 120.0 . . ?
C22A C23A H23A 120.0 . . ?
C24A C23A H23A 120.0 . . ?
C25A C24A C23A 120.0 . . ?
C25A C24A H24A 120.0 . . ?
C23A C24A H24A 120.0 . . ?
C24A C25A N3A 120.0 . . ?
C24A C25A H25A 120.0 . . ?
N3A C25A H25A 120.0 . . ?
C26A N4A C30A 120.0 . . ?
C26A N4A Mn2A 122.9(7) . . ?
C30A N4A Mn2A 117.0(7) . . ?
C27A C26A N4A 120.0 . . ?
C27A C26A H26A 120.0 . . ?
N4A C26A H26A 120.0 . . ?
C26A C27A C28A 120.0 . . ?
C26A C27A Si2A 115.2(8) . . ?
C28A C27A Si2A 124.8(8) . . ?
C27A C28A C29A 120.0 . . ?
C27A C28A H28A 120.0 . . ?
C29A C28A H28A 120.0 . . ?
C28A C29A C30A 120.0 . . ?
C28A C29A H29A 120.0 . . ?
C30A C29A H29A 120.0 . . ?
C29A C30A N4A 120.0 . . ?
C29A C30A H30A 120.0 . . ?
N4A C30A H30A 120.0 . . ?
C1B N1B C5B 120.0 . . ?
C1B N1B Mn2A 118.5(10) . . ?
C5B N1B Mn2A 121.5(10) . . ?
C2B C1B N1B 120.0 . . ?
C2B C1B H1B 120.0 . . ?
N1B C1B H1B 120.0 . . ?
C3B C2B C1B 120.0 . . ?
C3B C2B Si1B 115.3(12) . . ?
C1B C2B Si1B 124.5(12) . . ?
C2B C3B C4B 120.0 . . ?
C2B C3B H3B 120.0 . . ?
C4B C3B H3B 120.0 . . ?
C5B C4B C3B 120.0 . . ?
C5B C4B H4B 120.0 . . ?
C3B C4B H4B 120.0 . . ?
C4B C5B N1B 120.0 . . ?
C4B C5B H5B 120.0 . . ?
N1B C5B H5B 120.0 . . ?
C6B N2B C10B 120.0 . . ?
C6B N2B Mn3A 114.6(8) . . ?
C10B N2B Mn3A 124.3(8) . . ?
C7B C6B N2B 120.0 . . ?
C7B C6B H6B 120.0 . . ?
N2B C6B H6B 120.0 . . ?
C6B C7B C8B 120.0 . . ?
C6B C7B Si1B 137.7(9) . . ?
C8B C7B Si1B 102.2(9) . . ?
C7B C8B C9B 120.0 . . ?
C7B C8B H8B 120.0 . . ?
C9B C8B H8B 120.0 . . ?
C8B C9B C10B 120.0 . . ?
C8B C9B H9B 120.0 . . ?
C10B C9B H9B 120.0 . . ?
C9B C10B N2B 120.0 . . ?
C9B C10B H10B 120.0 . . ?
N2B C10B H10B 120.0 . . ?
C21B N3B C25B 120.0 . . ?
C21B N3B Mn2A 124.9(8) . . ?
C25B N3B Mn2A 115.0(8) . . ?
N3B C21B C22B 120.0 . . ?
N3B C21B H21B 120.0 . . ?
C22B C21B H21B 120.0 . . ?
C21B C22B C23B 120.0 . . ?
C21B C22B Si2B 119.2(7) . . ?
C23B C22B Si2B 120.7(7) . . ?
C24B C23B C22B 120.0 . . ?
C24B C23B H23B 120.0 . . ?
C22B C23B H23B 120.0 . . ?
C23B C24B C25B 120.0 . . ?
C23B C24B H24B 120.0 . . ?
C25B C24B H24B 120.0 . . ?
C24B C25B N3B 120.0 . . ?
C24B C25B H25B 120.0 . . ?
N3B C25B H25B 120.0 . . ?
C26B N4B C30B 120.0 . . ?
C26B N4B Mn3A 124.3(8) . . ?
C30B N4B Mn3A 115.2(8) . . ?
N4B C26B C27B 120.0 . . ?
N4B C26B H26B 120.0 . . ?
C27B C26B H26B 120.0 . . ?
C28B C27B C26B 120.0 . . ?
C28B C27B Si2B 120.2(9) . . ?
C26B C27B Si2B 117.5(9) . . ?
C29B C28B C27B 120.0 . . ?
C29B C28B H28B 120.0 . . ?
C27B C28B H28B 120.0 . . ?
C28B C29B C30B 120.0 . . ?
C28B C29B H29B 120.0 . . ?
C30B C29B H29B 120.0 . . ?
C29B C30B N4B 120.0 . . ?
C29B C30B H30B 120.0 . . ?
N4B C30B H30B 120.0 . . ?
C1C N1C C5C 120.0 . . ?
C1C N1C Mn3A 117.0(10) . . ?
C5C N1C Mn3A 120.9(10) . . ?
N1C C1C C2C 120.0 . . ?
N1C C1C H1C 120.0 . . ?
C2C C1C H1C 120.0 . . ?
C3C C2C C1C 120.0 . . ?
C3C C2C Si1C 116.4(11) . . ?
C1C C2C Si1C 123.4(11) . . ?
C2C C3C C4C 120.0 . . ?
C2C C3C H3C 120.0 . . ?
C4C C3C H3C 120.0 . . ?
C5C C4C C3C 120.0 . . ?
C5C C4C H4C 120.0 . . ?
C3C C4C H4C 120.0 . . ?
C4C C5C N1C 120.0 . . ?
C4C C5C H5C 120.0 . . ?
N1C C5C H5C 120.0 . . ?
C6C N2C C10C 120.0 . . ?
C6C N2C Mn1A 102.2(9) . 2_655 ?
C10C N2C Mn1A 137.5(9) . 2_655 ?
N2C C6C C7C 120.0 . . ?
N2C C6C H6C 120.0 . . ?
C7C C6C H6C 120.0 . . ?
C6C C7C C8C 120.0 . . ?
C6C C7C Si1C 131.2(10) . . ?
C8C C7C Si1C 108.8(10) . . ?
C9C C8C C7C 120.0 . . ?
C9C C8C H8C 120.0 . . ?
C7C C8C H8C 120.0 . . ?
C8C C9C C10C 120.0 . . ?
C8C C9C H9C 120.0 . . ?
C10C C9C H9C 120.0 . . ?
C9C C10C N2C 120.0 . . ?
C9C C10C H10C 120.0 . . ?
N2C C10C H10C 120.0 . . ?
C21C N3C C25C 120.0 . . ?
C21C N3C Mn3A 122.3(9) . . ?
C25C N3C Mn3A 116.9(9) . . ?
C22C C21C N3C 120.0 . . ?
C22C C21C O8R 103.0(8) . . ?
N3C C21C O8R 101.4(10) . . ?
C22C C21C H21C 120.0 . . ?
N3C C21C H21C 120.0 . . ?
O8R C21C H21C 65.0 . . ?
C21C C22C C23C 120.0 . . ?
C21C C22C Si2C 107.8(8) . . ?
C23C C22C Si2C 131.3(8) . . ?
C24C C23C C22C 120.0 . . ?
C24C C23C H23C 120.0 . . ?
C22C C23C H23C 120.0 . . ?
C25C C24C C23C 120.0 . . ?
C25C C24C H24C 120.0 . . ?
C23C C24C H24C 120.0 . . ?
C24C C25C N3C 120.0 . . ?
C24C C25C H25C 120.0 . . ?
N3C C25C H25C 120.0 . . ?
C26H N4H C30H 120.0 . . ?
C26H N4H Mn3B 118.8(3) . . ?
C30H N4H Mn3B 120.9(3) . . ?
N4H C26H C27H 120.0 . . ?
N4H C26H H26H 120.0 . . ?
C27H C26H H26H 120.0 . . ?
C28H C27H C26H 120.0 . . ?
C28H C27H Si2H 122.8(4) . . ?
C26H C27H Si2H 116.8(4) . . ?
C27H C28H C29H 120.0 . . ?
C27H C28H H28H 120.0 . . ?
C29H C28H H28H 120.0 . . ?
C30H C29H C28H 120.0 . . ?
C30H C29H H29H 120.0 . . ?
C28H C29H H29H 120.0 . . ?
C29H C30H N4H 120.0 . . ?
C29H C30H H30H 120.0 . . ?
N4H C30H H30H 120.0 . . ?
C26F N4F C30F 120.0 . . ?
C26F N4F Mn1A 127.0(11) . 2_655 ?
C30F N4F Mn1A 112.9(11) . 2_655 ?
C27F C26F N4F 120.0 . . ?
C27F C26F H26F 120.0 . . ?
N4F C26F H26F 120.0 . . ?
C26F C27F C28F 120.0 . . ?
C26F C27F H27F 120.0 . . ?
C28F C27F H27F 120.0 . . ?
C29F C28F C27F 120.0 . . ?
C29F C28F H28F 120.0 . . ?
C27F C28F H28F 120.0 . . ?
C28F C29F C30F 120.0 . . ?
C28F C29F Si2C 116.8(11) . . ?
C30F C29F Si2C 122.3(11) . . ?
C29F C30F N4F 120.0 . . ?
C29F C30F H30F 120.0 . . ?
N4F C30F H30F 120.0 . . ?
C15A C11A C12A 104.7(5) . . ?
C15A C11A Si1A 130.9(13) . . ?
C12A C11A Si1A 116.5(11) . . ?
C15A C11A H11A 99.3 . . ?
C12A C11A H11A 99.3 . . ?
Si1A C11A H11A 99.3 . . ?
C13A C12A C11A 104.0(5) . . ?
C13A C12A H12A 111.0 . . ?
C11A C12A H12A 110.9 . . ?
C13A C12A H12B 110.9 . . ?
C11A C12A H12B 110.9 . . ?
H12A C12A H12B 109.0 . . ?
C12A C13A C14A 99.3(7) . . ?
C12A C13A H13A 111.9 . . ?
C14A C13A H13A 111.9 . . ?
C12A C13A H13B 111.9 . . ?
C14A C13A H13B 111.9 . . ?
H13A C13A H13B 109.6 . . ?
C15A C14A C13A 103.2(7) . . ?
C15A C14A H14A 111.1 . . ?
C13A C14A H14A 111.1 . . ?
C15A C14A H14B 111.1 . . ?
C13A C14A H14B 111.1 . . ?
H14A C14A H14B 109.1 . . ?
C11A C15A C14A 105.5(5) . . ?
C11A C15A H15A 110.6 . . ?
C14A C15A H15A 110.6 . . ?
C11A C15A H15B 110.6 . . ?
C14A C15A H15B 110.6 . . ?
H15A C15A H15B 108.8 . . ?
C15B C11B C12B 104.9(7) . . ?
C15B C11B Si1B 133.8(10) . . ?
C12B C11B Si1B 103.8(8) . . ?
C15B C11B H11B 103.7 . . ?
C12B C11B H11B 103.7 . . ?
Si1B C11B H11B 103.7 . . ?
C13B C12B C11B 105.7(8) . . ?
C13B C12B H12C 110.6 . . ?
C11B C12B H12C 110.6 . . ?
C13B C12B H12D 110.6 . . ?
C11B C12B H12D 110.6 . . ?
H12C C12B H12D 108.7 . . ?
C12B C13B C14B 105.6(7) . . ?
C12B C13B H13C 110.6 . . ?
C14B C13B H13C 110.6 . . ?
C12B C13B H13D 110.6 . . ?
C14B C13B H13D 110.6 . . ?
H13C C13B H13D 108.7 . . ?
C15B C14B C13B 109.6(7) . . ?
C15B C14B H14C 109.7 . . ?
C13B C14B H14C 109.7 . . ?
C15B C14B H14D 109.7 . . ?
C13B C14B H14D 109.8 . . ?
H14C C14B H14D 108.2 . . ?
C14B C15B C11B 105.4(7) . . ?
C14B C15B H15C 110.7 . . ?
C11B C15B H15C 110.7 . . ?
C14B C15B H15D 110.7 . . ?
C11B C15B H15D 110.7 . . ?
H15C C15B H15D 108.8 . . ?
C15C C11C C12C 106.9(7) . . ?
C15C C11C Si1C 113.8(13) . . ?
C12C C11C Si1C 129.6(13) . . ?
C15C C11C H11C 100.3 . . ?
C12C C11C H11C 100.3 . . ?
Si1C C11C H11C 100.3 . . ?
C13C C12C C11C 108.6(7) . . ?
C13C C12C H12E 110.0 . . ?
C11C C12C H12E 110.0 . . ?
C13C C12C H12F 110.0 . . ?
C11C C12C H12F 110.0 . . ?
H12E C12C H12F 108.4 . . ?
C12C C13C C14C 104.8(7) . . ?
C12C C13C H13E 110.8 . . ?
C14C C13C H13E 110.8 . . ?
C12C C13C H13F 110.8 . . ?
C14C C13C H13F 110.8 . . ?
H13E C13C H13F 108.9 . . ?
C15C C14C C13C 109.1(8) . . ?
C15C C14C H14E 109.9 . . ?
C13C C14C H14E 109.9 . . ?
C15C C14C H14F 109.8 . . ?
C13C C14C H14F 109.9 . . ?
H14E C14C H14F 108.3 . . ?
C14C C15C C11C 104.4(7) . . ?
C14C C15C H15E 110.9 . . ?
C11C C15C H15E 110.9 . . ?
C14C C15C H15F 110.9 . . ?
C11C C15C H15F 110.9 . . ?
H15E C15C H15F 108.9 . . ?
C12G C11G C15G 104.1(6) . . ?
C12G C11G Si1G 122.3(9) . . ?
C15G C11G Si1G 111.9(8) . . ?
C12G C11G H11G 105.8 . . ?
C15G C11G H11G 105.8 . . ?
Si1G C11G H11G 105.8 . . ?
C13G C12G C11G 108.1(7) . . ?
C13G C12G H12G 110.1 . . ?
C11G C12G H12G 110.1 . . ?
C13G C12G H12H 110.1 . . ?
C11G C12G H12H 110.1 . . ?
H12G C12G H12H 108.4 . . ?
C12G C13G C14G 100.1(7) . . ?
C12G C13G H13G 111.8 . . ?
C14G C13G H13G 111.8 . . ?
C12G C13G H13H 111.8 . . ?
C14G C13G H13H 111.8 . . ?
H13G C13G H13H 109.5 . . ?
C15G C14G C13G 104.0(8) . . ?
C15G C14G H14G 111.0 . . ?
C13G C14G H14G 111.0 . . ?
C15G C14G H14H 111.0 . . ?
C13G C14G H14H 111.0 . . ?
H14G C14G H14H 109.0 . . ?
C14G C15G C11G 102.6(7) . . ?
C14G C15G H15G 111.3 . . ?
C11G C15G H15G 111.2 . . ?
C14G C15G H15H 111.2 . . ?
C11G C15G H15H 111.2 . . ?
H15G C15G H15H 109.2 . . ?
C15H C11H C12H 103.6(6) . . ?
C15H C11H Si1H 117.5(7) . . ?
C12H C11H Si1H 122.1(7) . . ?
C15H C11H H11H 103.8 . . ?
C12H C11H H11H 103.8 . . ?
Si1H C11H H11H 103.8 . . ?
C13H C12H C11H 106.6(6) . . ?
C13H C12H H12I 110.4 . . ?
C11H C12H H12I 110.4 . . ?
C13H C12H H12J 110.4 . . ?
C11H C12H H12J 110.4 . . ?
H12I C12H H12J 108.6 . . ?
C12H C13H C14H 105.1(6) . . ?
C12H C13H H13I 110.7 . . ?
C14H C13H H13I 110.7 . . ?
C12H C13H H13J 110.7 . . ?
C14H C13H H13J 110.7 . . ?
H13I C13H H13J 108.8 . . ?
C15H C14H C13H 109.9(6) . . ?
C15H C14H H14I 109.7 . . ?
C13H C14H H14I 109.7 . . ?
C15H C14H H14J 109.7 . . ?
C13H C14H H14J 109.7 . . ?
H14I C14H H14J 108.2 . . ?
C14H C15H C11H 104.7(6) . . ?
C14H C15H H15I 110.8 . . ?
C11H C15H H15I 110.8 . . ?
C14H C15H H15J 110.8 . . ?
C11H C15H H15J 110.8 . . ?
H15I C15H H15J 108.9 . . ?
C15I C11I C12I 105.9(6) . . ?
C15I C11I Si1I 118.0(10) . . ?
C12I C11I Si1I 108.5(9) . . ?
C15I C11I H11I 108.0 . . ?
C12I C11I H11I 108.0 . . ?
Si1I C11I H11I 108.0 . . ?
C13I C12I C11I 108.9(6) . . ?
C13I C12I H12K 109.9 . . ?
C11I C12I H12K 109.9 . . ?
C13I C12I H12L 109.9 . . ?
C11I C12I H12L 109.9 . . ?
H12K C12I H12L 108.3 . . ?
C14I C13I C12I 106.5(6) . . ?
C14I C13I H13K 110.4 . . ?
C12I C13I H13K 110.4 . . ?
C14I C13I H13L 110.4 . . ?
C12I C13I H13L 110.4 . . ?
H13K C13I H13L 108.6 . . ?
C13I C14I C15I 110.2(7) . . ?
C13I C14I H14K 109.6 . . ?
C15I C14I H14K 109.6 . . ?
C13I C14I H14L 109.6 . . ?
C15I C14I H14L 109.6 . . ?
H14K C14I H14L 108.1 . . ?
C14I C15I C11I 107.2(6) . . ?
C14I C15I H15K 110.3 . . ?
C11I C15I H15K 110.3 . . ?
C14I C15I H15L 110.3 . . ?
C11I C15I H15L 110.3 . . ?
H15K C15I H15L 108.5 . . ?
C20A C16A C17A 105.5(7) . . ?
C20A C16A Si1A 92.6(12) . . ?
C17A C16A Si1A 120.3(14) . . ?
C20A C16A H16A 112.2 . . ?
C17A C16A H16A 112.2 . . ?
Si1A C16A H16A 112.2 . . ?
C18A C17A C16A 107.0(7) . . ?
C18A C17A H17A 110.3 . . ?
C16A C17A H17A 110.3 . . ?
C18A C17A H17B 110.3 . . ?
C16A C17A H17B 110.3 . . ?
H17A C17A H17B 108.6 . . ?
C19A C18A C17A 107.4(7) . . ?
C19A C18A H18A 110.2 . . ?
C17A C18A H18A 110.2 . . ?
C19A C18A H18B 110.2 . . ?
C17A C18A H18B 110.2 . . ?
H18A C18A H18B 108.5 . . ?
C18A C19A C20A 108.7(8) . . ?
C18A C19A H19A 110.0 . . ?
C20A C19A H19A 110.0 . . ?
C18A C19A H19B 110.0 . . ?
C20A C19A H19B 110.0 . . ?
H19A C19A H19B 108.3 . . ?
C19A C20A C16A 104.7(8) . . ?
C19A C20A Si1A 141.9(11) . . ?
C16A C20A Si1A 48.8(9) . . ?
C19A C20A H20A 110.8 . . ?
C16A C20A H20A 110.8 . . ?
Si1A C20A H20A 105.1 . . ?
C19A C20A H20B 110.8 . . ?
C16A C20A H20B 110.8 . . ?
Si1A C20A H20B 67.6 . . ?
H20A C20A H20B 108.9 . . ?
C20B C16B C17B 106.0(7) . . ?
C20B C16B Si1B 115.6(12) . . ?
C17B C16B Si1B 117.0(15) . . ?
C20B C16B H16B 105.8 . . ?
C17B C16B H16B 105.8 . . ?
Si1B C16B H16B 105.8 . . ?
C18B C17B C16B 106.3(8) . . ?
C18B C17B H17C 110.5 . . ?
C16B C17B H17C 110.5 . . ?
C18B C17B H17D 110.5 . . ?
C16B C17B H17D 110.5 . . ?
H17C C17B H17D 108.7 . . ?
C17B C18B C19B 102.1(8) . . ?
C17B C18B H18C 111.3 . . ?
C19B C18B H18C 111.3 . . ?
C17B C18B H18D 111.3 . . ?
C19B C18B H18D 111.3 . . ?
H18C C18B H18D 109.2 . . ?
C18B C19B C20B 108.9(8) . . ?
C18B C19B H19C 109.9 . . ?
C20B C19B H19C 109.9 . . ?
C18B C19B H19D 109.9 . . ?
C20B C19B H19D 109.9 . . ?
H19C C19B H19D 108.3 . . ?
C16B C20B C19B 105.6(7) . . ?
C16B C20B H20C 110.6 . . ?
C19B C20B H20C 110.6 . . ?
C16B C20B H20D 110.6 . . ?
C19B C20B H20D 110.6 . . ?
H20C C20B H20D 108.7 . . ?
C20C C16C C17C 105.1(7) . . ?
C20C C16C Si1C 120.2(14) . . ?
C17C C16C Si1C 111.3(10) . . ?
C20C C16C H16C 106.5 . . ?
C17C C16C H16C 106.5 . . ?
Si1C C16C H16C 106.5 . . ?
C18C C17C C16C 108.1(7) . . ?
C18C C17C H17E 110.1 . . ?
C16C C17C H17E 110.1 . . ?
C18C C17C H17F 110.1 . . ?
C16C C17C H17F 110.1 . . ?
H17E C17C H17F 108.4 . . ?
C17C C18C C19C 104.1(8) . . ?
C17C C18C H18E 110.9 . . ?
C19C C18C H18E 110.9 . . ?
C17C C18C H18F 110.9 . . ?
C19C C18C H18F 110.9 . . ?
H18E C18C H18F 109.0 . . ?
C20C C19C C18C 106.5(8) . . ?
C20C C19C H19E 110.4 . . ?
C18C C19C H19E 110.4 . . ?
C20C C19C H19F 110.4 . . ?
C18C C19C H19F 110.4 . . ?
H19E C19C H19F 108.6 . . ?
C19C C20C C16C 103.0(8) . . ?
C19C C20C H20E 111.2 . . ?
C16C C20C H20E 111.2 . . ?
C19C C20C H20F 111.2 . . ?
C16C C20C H20F 111.2 . . ?
H20E C20C H20F 109.1 . . ?
C20G C16G C17G 106.2(6) . . ?
C20G C16G Si1G 113.3(7) . . ?
C17G C16G Si1G 114.9(7) . . ?
C20G C16G H16G 107.4 . . ?
C17G C16G H16G 107.3 . . ?
Si1G C16G H16G 107.3 . . ?
C18G C17G C16G 107.4(6) . . ?
C18G C17G H17G 110.2 . . ?
C16G C17G H17G 110.2 . . ?
C18G C17G H17H 110.2 . . ?
C16G C17G H17H 110.2 . . ?
H17G C17G H17H 108.5 . . ?
C17G C18G C19G 106.0(6) . . ?
C17G C18G H18G 110.5 . . ?
C19G C18G H18G 110.5 . . ?
C17G C18G H18H 110.5 . . ?
C19G C18G H18H 110.5 . . ?
H18G C18G H18H 108.7 . . ?
C20G C19G C18G 107.3(7) . . ?
C20G C19G H19G 110.2 . . ?
C18G C19G H19G 110.2 . . ?
C20G C19G H19H 110.2 . . ?
C18G C19G H19H 110.2 . . ?
H19G C19G H19H 108.5 . . ?
C19G C20G C16G 104.2(6) . . ?
C19G C20G H20G 110.9 . . ?
C16G C20G H20G 110.9 . . ?
C19G C20G H20H 110.9 . . ?
C16G C20G H20H 110.9 . . ?
H20G C20G H20H 108.9 . . ?
C20H C16H C17H 105.2(6) . . ?
C20H C16H Si1H 116.4(8) . . ?
C17H C16H Si1H 115.4(7) . . ?
C20H C16H H16H 106.4 . . ?
C17H C16H H16H 106.4 . . ?
Si1H C16H H16H 106.4 . . ?
C18H C17H C16H 109.0(6) . . ?
C18H C17H H17I 109.9 . . ?
C16H C17H H17I 109.9 . . ?
C18H C17H H17J 109.9 . . ?
C16H C17H H17J 109.9 . . ?
H17I C17H H17J 108.3 . . ?
C19H C18H C17H 105.6(6) . . ?
C19H C18H H18I 110.6 . . ?
C17H C18H H18I 110.6 . . ?
C19H C18H H18J 110.6 . . ?
C17H C18H H18J 110.6 . . ?
H18I C18H H18J 108.8 . . ?
C18H C19H C20H 110.5(7) . . ?
C18H C19H H19I 109.5 . . ?
C20H C19H H19I 109.5 . . ?
C18H C19H H19J 109.5 . . ?
C20H C19H H19J 109.5 . . ?
H19I C19H H19J 108.1 . . ?
C19H C20H C16H 104.5(7) . . ?
C19H C20H H20I 110.8 . . ?
C16H C20H H20I 110.8 . . ?
C19H C20H H20J 110.8 . . ?
C16H C20H H20J 110.8 . . ?
H20I C20H H20J 108.9 . . ?
C20I C16I C17I 105.7(6) . . ?
C20I C16I Si1I 116.6(8) . . ?
C17I C16I Si1I 117.3(8) . . ?
C20I C16I H16I 105.3 . . ?
C17I C16I H16I 105.3 . . ?
Si1I C16I H16I 105.3 . . ?
C18I C17I C16I 108.1(6) . . ?
C18I C17I H17K 110.1 . . ?
C16I C17I H17K 110.1 . . ?
C18I C17I H17L 110.1 . . ?
C16I C17I H17L 110.1 . . ?
H17K C17I H17L 108.4 . . ?
C19I C18I C17I 106.6(6) . . ?
C19I C18I H18K 110.4 . . ?
C17I C18I H18K 110.4 . . ?
C19I C18I H18L 110.4 . . ?
C17I C18I H18L 110.4 . . ?
H18K C18I H18L 108.6 . . ?
C18I C19I C20I 109.7(7) . . ?
C18I C19I H19K 109.7 . . ?
C20I C19I H19K 109.7 . . ?
C18I C19I H19L 109.7 . . ?
C20I C19I H19L 109.7 . . ?
H19K C19I H19L 108.2 . . ?
C19I C20I C16I 105.0(6) . . ?
C19I C20I H20K 110.8 . . ?
C16I C20I H20K 110.8 . . ?
C19I C20I H20L 110.8 . . ?
C16I C20I H20L 110.8 . . ?
H20K C20I H20L 108.8 . . ?
C35A C31A C32A 108.0(6) . . ?
C35A C31A Si2A 118.7(12) . . ?
C32A C31A Si2A 118.4(11) . . ?
C35A C31A H31A 103.1 . . ?
C32A C31A H31A 103.1 . . ?
Si2A C31A H31A 103.1 . . ?
C33A C32A C31A 105.4(7) . . ?
C33A C32A H32A 110.7 . . ?
C31A C32A H32A 110.7 . . ?
C33A C32A H32B 110.7 . . ?
C31A C32A H32B 110.7 . . ?
H32A C32A H32B 108.8 . . ?
C32A C33A C34A 103.5(8) . . ?
C32A C33A H33A 111.1 . . ?
C34A C33A H33A 111.1 . . ?
C32A C33A H33B 111.1 . . ?
C34A C33A H33B 111.1 . . ?
H33A C33A H33B 109.0 . . ?
C33A C34A C35A 106.3(8) . . ?
C33A C34A H34A 110.5 . . ?
C35A C34A H34A 110.5 . . ?
C33A C34A H34B 110.5 . . ?
C35A C34A H34B 110.5 . . ?
H34A C34A H34B 108.7 . . ?
C31A C35A C34A 104.2(7) . . ?
C31A C35A H35A 110.9 . . ?
C34A C35A H35A 110.9 . . ?
C31A C35A H35B 110.9 . . ?
C34A C35A H35B 110.9 . . ?
H35A C35A H35B 108.9 . . ?
C35B C31B C32B 103.6(7) . . ?
C35B C31B Si2B 112.8(11) . . ?
C32B C31B Si2B 140.3(12) . . ?
C35B C31B H31B 95.7 . . ?
C32B C31B H31B 95.7 . . ?
Si2B C31B H31B 95.7 . . ?
C33B C32B C31B 110.6(7) . . ?
C33B C32B H32C 109.5 . . ?
C31B C32B H32C 109.5 . . ?
C33B C32B H32D 109.5 . . ?
C31B C32B H32D 109.5 . . ?
H32C C32B H32D 108.1 . . ?
C34B C33B C32B 103.5(7) . . ?
C34B C33B H33C 111.1 . . ?
C32B C33B H33C 111.1 . . ?
C34B C33B H33D 111.1 . . ?
C32B C33B H33D 111.1 . . ?
H33C C33B H33D 109.0 . . ?
C33B C34B C35B 107.6(8) . . ?
C33B C34B H34C 110.2 . . ?
C35B C34B H34C 110.2 . . ?
C33B C34B H34D 110.2 . . ?
C35B C34B H34D 110.2 . . ?
H34C C34B H34D 108.5 . . ?
C34B C35B C31B 106.4(7) . . ?
C34B C35B H35C 110.4 . . ?
C31B C35B H35C 110.4 . . ?
C34B C35B H35D 110.4 . . ?
C31B C35B H35D 110.4 . . ?
H35C C35B H35D 108.6 . . ?
C35C C31C C32C 99.1(8) . . ?
C35C C31C Si2C 115.7(13) . . ?
C32C C31C Si2C 105.5(7) . . ?
C35C C31C H31C 111.9 . . ?
C32C C31C H31C 111.9 . . ?
Si2C C31C H31C 111.9 . . ?
C33C C32C C31C 103.4(8) . . ?
C33C C32C H32E 111.1 . . ?
C31C C32C H32E 111.1 . . ?
C33C C32C H32F 111.1 . . ?
C31C C32C H32F 111.1 . . ?
H32E C32C H32F 109.1 . . ?
C32C C33C C34C 104.3(7) . . ?
C32C C33C H33E 110.9 . . ?
C34C C33C H33E 110.9 . . ?
C32C C33C H33F 110.9 . . ?
C34C C33C H33F 110.9 . . ?
H33E C33C H33F 108.9 . . ?
C35C C34C C33C 107.6(8) . . ?
C35C C34C H34E 110.2 . . ?
C33C C34C H34E 110.2 . . ?
C35C C34C H34F 110.2 . . ?
C33C C34C H34F 110.2 . . ?
H34E C34C H34F 108.5 . . ?
C34C C35C C31C 99.1(8) . . ?
C34C C35C H35E 112.0 . . ?
C31C C35C H35E 112.0 . . ?
C34C C35C H35F 112.0 . . ?
C31C C35C H35F 111.9 . . ?
H35E C35C H35F 109.6 . . ?
C35G C31G C32G 105.8(6) . . ?
C35G C31G Si2G 119.4(8) . . ?
C32G C31G Si2G 118.3(8) . . ?
C35G C31G H31G 103.7 . . ?
C32G C31G H31G 103.7 . . ?
Si2G C31G H31G 103.7 . . ?
C33G C32G C31G 106.4(6) . . ?
C33G C32G H32G 110.5 . . ?
C31G C32G H32G 110.5 . . ?
C33G C32G H32H 110.5 . . ?
C31G C32G H32H 110.5 . . ?
H32G C32G H32H 108.6 . . ?
C32G C33G C34G 101.3(7) . . ?
C32G C33G H33G 111.5 . . ?
C34G C33G H33G 111.5 . . ?
C32G C33G H33H 111.5 . . ?
C34G C33G H33H 111.5 . . ?
H33G C33G H33H 109.3 . . ?
C35G C34G C33G 103.7(7) . . ?
C35G C34G H34G 111.0 . . ?
C33G C34G H34G 111.0 . . ?
C35G C34G H34H 111.0 . . ?
C33G C34G H34H 111.0 . . ?
H34G C34G H34H 109.0 . . ?
C31G C35G C34G 103.6(7) . . ?
C31G C35G H35G 111.0 . . ?
C34G C35G H35G 111.0 . . ?
C31G C35G H35H 111.0 . . ?
C34G C35G H35H 111.0 . . ?
H35G C35G H35H 109.0 . . ?
C35H C31H C32H 104.0(6) . . ?
C35H C31H Si2H 119.4(7) . . ?
C32H C31H Si2H 115.6(7) . . ?
C35H C31H H31H 105.6 . . ?
C32H C31H H31H 105.6 . . ?
Si2H C31H H31H 105.6 . . ?
C33H C32H C31H 104.6(6) . . ?
C33H C32H H32I 110.8 . . ?
C31H C32H H32I 110.8 . . ?
C33H C32H H32J 110.8 . . ?
C31H C32H H32J 110.8 . . ?
H32I C32H H32J 108.9 . . ?
C32H C33H C34H 106.5(6) . . ?
C32H C33H H33I 110.4 . . ?
C34H C33H H33I 110.4 . . ?
C32H C33H H33J 110.4 . . ?
C34H C33H H33J 110.4 . . ?
H33I C33H H33J 108.6 . . ?
C35H C34H C33H 108.2(6) . . ?
C35H C34H H34I 110.0 . . ?
C33H C34H H34I 110.0 . . ?
C35H C34H H34J 110.1 . . ?
C33H C34H H34J 110.1 . . ?
H34I C34H H34J 108.4 . . ?
C34H C35H C31H 104.3(6) . . ?
C34H C35H H35I 110.9 . . ?
C31H C35H H35I 110.9 . . ?
C34H C35H H35J 110.9 . . ?
C31H C35H H35J 110.9 . . ?
H35I C35H H35J 108.9 . . ?
C35I C31I C32I 102.4(7) . . ?
C35I C31I Si2I 115.4(8) . . ?
C32I C31I Si2I 119.3(8) . . ?
C35I C31I H31I 106.2 . . ?
C32I C31I H31I 106.2 . . ?
Si2I C31I H31I 106.2 . . ?
C33I C32I C31I 106.3(7) . . ?
C33I C32I H32K 110.5 . . ?
C31I C32I H32K 110.5 . . ?
C33I C32I H32L 110.5 . . ?
C31I C32I H32L 110.5 . . ?
H32K C32I H32L 108.7 . . ?
C34I C33I C32I 104.6(6) . . ?
C34I C33I H33K 110.8 . . ?
C32I C33I H33K 110.8 . . ?
C34I C33I H33L 110.8 . . ?
C32I C33I H33L 110.8 . . ?
H33K C33I H33L 108.9 . . ?
C35I C34I C33I 109.2(7) . . ?
C35I C34I H34K 109.9 . . ?
C33I C34I H34K 109.9 . . ?
C35I C34I H34L 109.8 . . ?
C33I C34I H34L 109.8 . . ?
H34K C34I H34L 108.3 . . ?
C34I C35I C31I 103.9(7) . . ?
C34I C35I H35K 111.0 . . ?
C31I C35I H35K 111.0 . . ?
C34I C35I H35L 111.0 . . ?
C31I C35I H35L 111.0 . . ?
H35K C35I H35L 109.0 . . ?
C40A C36A C37A 108.6(7) . . ?
C40A C36A Si2A 111.9(11) . . ?
C37A C36A Si2A 124.2(12) . . ?
C40A C36A H36A 103.2 . . ?
C37A C36A H36A 103.2 . . ?
Si2A C36A H36A 103.2 . . ?
C38A C37A C36A 106.1(7) . . ?
C38A C37A H37A 110.5 . . ?
C36A C37A H37A 110.5 . . ?
C38A C37A H37B 110.5 . . ?
C36A C37A H37B 110.5 . . ?
H37A C37A H37B 108.7 . . ?
C39A C38A C37A 101.6(8) . . ?
C39A C38A H38A 111.4 . . ?
C37A C38A H38A 111.4 . . ?
C39A C38A H38B 111.4 . . ?
C37A C38A H38B 111.4 . . ?
H38A C38A H38B 109.3 . . ?
C38A C39A C40A 109.3(8) . . ?
C38A C39A H39A 109.8 . . ?
C40A C39A H39A 109.8 . . ?
C38A C39A H39B 109.8 . . ?
C40A C39A H39B 109.8 . . ?
H39A C39A H39B 108.3 . . ?
C39A C40A C36A 102.3(7) . . ?
C39A C40A H40A 111.3 . . ?
C36A C40A H40A 111.3 . . ?
C39A C40A H40B 111.3 . . ?
C36A C40A H40B 111.3 . . ?
H40A C40A H40B 109.2 . . ?
C40B C36B C37B 104.7(7) . . ?
C40B C36B Si2B 135.2(9) . . ?
C37B C36B Si2B 118.0(8) . . ?
C40B C36B H36B 94.7 . . ?
C37B C36B H36B 94.7 . . ?
Si2B C36B H36B 94.7 . . ?
C38B C37B C36B 108.2(7) . . ?
C38B C37B H37C 110.1 . . ?
C36B C37B H37C 110.1 . . ?
C38B C37B H37D 110.1 . . ?
C36B C37B H37D 110.1 . . ?
H37C C37B H37D 108.4 . . ?
C37B C38B C39B 104.0(7) . . ?
C37B C38B H38C 111.0 . . ?
C39B C38B H38C 111.0 . . ?
C37B C38B H38D 111.0 . . ?
C39B C38B H38D 110.9 . . ?
H38C C38B H38D 109.0 . . ?
C40B C39B C38B 105.7(8) . . ?
C40B C39B H39C 110.6 . . ?
C38B C39B H39C 110.6 . . ?
C40B C39B H39D 110.6 . . ?
C38B C39B H39D 110.6 . . ?
H39C C39B H39D 108.7 . . ?
C36B C40B C39B 102.7(8) . . ?
C36B C40B H40C 111.2 . . ?
C39B C40B H40C 111.2 . . ?
C36B C40B H40D 111.2 . . ?
C39B C40B H40D 111.2 . . ?
H40C C40B H40D 109.1 . . ?
C40C C36C C37C 105.3(7) . . ?
C40C C36C Si2C 111.3(10) . . ?
C37C C36C Si2C 114.6(14) . . ?
C40C C36C H36C 108.5 . . ?
C37C C36C H36C 108.5 . . ?
Si2C C36C H36C 108.5 . . ?
C38C C37C C36C 107.7(7) . . ?
C38C C37C H37E 110.2 . . ?
C36C C37C H37E 110.2 . . ?
C38C C37C H37F 110.2 . . ?
C36C C37C H37F 110.2 . . ?
H37E C37C H37F 108.5 . . ?
C37C C38C C39C 106.9(7) . . ?
C37C C38C H38E 110.3 . . ?
C39C C38C H38E 110.3 . . ?
C37C C38C H38F 110.3 . . ?
C39C C38C H38F 110.3 . . ?
H38E C38C H38F 108.6 . . ?
C38C C39C C40C 108.2(8) . . ?
C38C C39C H39E 110.1 . . ?
C40C C39C H39E 110.0 . . ?
C38C C39C H39F 110.1 . . ?
C40C C39C H39F 110.0 . . ?
H39E C39C H39F 108.4 . . ?
C39C C40C C36C 105.1(8) . . ?
C39C C40C H40E 110.7 . . ?
C36C C40C H40E 110.7 . . ?
C39C C40C H40F 110.7 . . ?
C36C C40C H40F 110.7 . . ?
H40E C40C H40F 108.8 . . ?
C40G C36G C37G 106.1(6) . . ?
C40G C36G Si2G 112.9(8) . . ?
C37G C36G Si2G 112.8(7) . . ?
C40G C36G H36G 108.3 . . ?
C37G C36G H36G 108.3 . . ?
Si2G C36G H36G 108.3 . . ?
C38G C37G C36G 104.1(6) . . ?
C38G C37G H37G 110.9 . . ?
C36G C37G H37G 110.9 . . ?
C38G C37G H37H 110.9 . . ?
C36G C37G H37H 110.9 . . ?
H37G C37G H37H 109.0 . . ?
C39G C38G C37G 104.9(7) . . ?
C39G C38G H38G 110.8 . . ?
C37G C38G H38G 110.8 . . ?
C39G C38G H38H 110.8 . . ?
C37G C38G H38H 110.8 . . ?
H38G C38G H38H 108.8 . . ?
C38G C39G C40G 108.6(7) . . ?
C38G C39G H39G 110.0 . . ?
C40G C39G H39G 110.0 . . ?
C38G C39G H39H 110.0 . . ?
C40G C39G H39H 110.0 . . ?
H39G C39G H39H 108.3 . . ?
C39G C40G C36G 105.8(6) . . ?
C39G C40G H40G 110.6 . . ?
C36G C40G H40G 110.6 . . ?
C39G C40G H40H 110.6 . . ?
C36G C40G H40H 110.6 . . ?
H40G C40G H40H 108.7 . . ?
C40H C36H C37H 106.0(6) . . ?
C40H C36H Si2H 114.6(8) . . ?
C37H C36H Si2H 114.1(8) . . ?
C40H C36H H36H 107.2 . . ?
C37H C36H H36H 107.2 . . ?
Si2H C36H H36H 107.2 . . ?
C38H C37H C36H 106.5(6) . . ?
C38H C37H H37I 110.4 . . ?
C36H C37H H37I 110.4 . . ?
C38H C37H H37J 110.4 . . ?
C36H C37H H37J 110.4 . . ?
H37I C37H H37J 108.6 . . ?
C37H C38H C39H 104.6(7) . . ?
C37H C38H H38I 110.8 . . ?
C39H C38H H38I 110.8 . . ?
C37H C38H H38J 110.8 . . ?
C39H C38H H38J 110.8 . . ?
H38I C38H H38J 108.9 . . ?
C40H C39H C38H 110.6(7) . . ?
C40H C39H H39I 109.5 . . ?
C38H C39H H39I 109.5 . . ?
C40H C39H H39J 109.5 . . ?
C38H C39H H39J 109.5 . . ?
H39I C39H H39J 108.1 . . ?
C39H C40H C36H 105.5(6) . . ?
C39H C40H H40I 110.6 . . ?
C36H C40H H40I 110.6 . . ?
C39H C40H H40J 110.6 . . ?
C36H C40H H40J 110.6 . . ?
H40I C40H H40J 108.8 . . ?
C40I C36I C37I 102.0(6) . . ?
C40I C36I Si2I 120.2(8) . . ?
C37I C36I Si2I 114.4(8) . . ?
C40I C36I H36I 106.4 . . ?
C37I C36I H36I 106.5 . . ?
Si2I C36I H36I 106.4 . . ?
C38I C37I C36I 104.8(7) . . ?
C38I C37I H37K 110.8 . . ?
C36I C37I H37K 110.8 . . ?
C38I C37I H37L 110.8 . . ?
C36I C37I H37L 110.8 . . ?
H37K C37I H37L 108.9 . . ?
C37I C38I C39I 104.5(7) . . ?
C37I C38I H38K 110.9 . . ?
C39I C38I H38K 110.9 . . ?
C37I C38I H38L 110.9 . . ?
C39I C38I H38L 110.9 . . ?
H38K C38I H38L 108.9 . . ?
C40I C39I C38I 109.8(7) . . ?
C40I C39I H39K 109.7 . . ?
C38I C39I H39K 109.7 . . ?
C40I C39I H39L 109.7 . . ?
C38I C39I H39L 109.7 . . ?
H39K C39I H39L 108.2 . . ?
C39I C40I C36I 103.5(6) . . ?
C39I C40I H40K 111.1 . . ?
C36I C40I H40K 111.1 . . ?
C39I C40I H40L 111.1 . . ?
C36I C40I H40L 111.1 . . ?
H40K C40I H40L 109.0 . . ?
O3 Cl1 O2 112.2(6) . . ?
O3 Cl1 O4 109.5(6) . . ?
O2 Cl1 O4 108.9(6) . . ?
O3 Cl1 O1 107.5(6) . . ?
O2 Cl1 O1 111.7(6) . . ?
O4 Cl1 O1 107.0(6) . . ?
O7 Cl2 O8 109.4(9) . . ?
O7 Cl2 O6 108.3(8) . . ?
O8 Cl2 O6 107.1(8) . . ?
O7 Cl2 O5 108.6(9) . . ?
O8 Cl2 O5 110.0(9) . . ?
O6 Cl2 O5 113.5(9) . . ?
Cl2 O5 Mn3A 134.6(10) . . ?
O8R Cl2R O6R 112.9(10) . . ?
O8R Cl2R O7R 109.7(10) . . ?
O6R Cl2R O7R 110.0(10) . . ?
O8R Cl2R O5R 116.7(10) . . ?
O6R Cl2R O5R 109.3(9) . . ?
O7R Cl2R O5R 97.1(9) . . ?
Cl2R O5R Mn3A 132.1(11) . . ?
Cl2R O8R C21C 104.7(11) . . ?
O10 Cl3 O11 115.5(5) . . ?
O10 Cl3 O9 123.1(5) . . ?
O11 Cl3 O9 110.8(5) . . ?
O10 Cl3 O12 99.9(6) . . ?
O11 Cl3 O12 105.8(6) . . ?
O9 Cl3 O12 97.4(5) . . ?
Cl3 O9 Mn2B 152.6(5) . . ?
O15 Cl4 O16 113.7(5) . . ?
O15 Cl4 O13 108.4(4) . . ?
O16 Cl4 O13 110.5(5) . . ?
O15 Cl4 O14 109.4(5) . . ?
O16 Cl4 O14 106.1(5) . . ?
O13 Cl4 O14 108.7(4) . . ?
Cl4 O13 Mn3B 137.9(4) . . ?
C5G C4G C3G 120.9(10) . . ?
C5G C4G H4G 119.5 . . ?
C3G C4G H4G 119.5 . . ?
C3H C4H C5H 115.0(10) . . ?
C3H C4H H4H 122.5 . . ?
C5H C4H H4H 122.5 . . ?
C9G C8G C7G 116.8(9) . . ?
C9G C8G H8G 121.6 . . ?
C7G C8G H8G 121.6 . . ?
C7H C8H C9H 125.1(10) . . ?
C7H C8H H8H 117.4 . . ?
C9H C8H H8H 117.4 . . ?
C9I C8I C7I 122.4(9) . . ?
C9I C8I H8I 118.8 . . ?
C7I C8I H8I 118.8 . . ?
N3G C21G C22G 124.4(10) . . ?
N3G C21G H21G 117.8 . . ?
C22G C21G H21G 117.8 . . ?
C22H C21H N3H 127.8(9) . . ?
C22H C21H H21H 116.1 . . ?
N3H C21H H21H 116.1 . . ?
N3I C21I C22I 119.2(9) . . ?
N3I C21I H21I 120.4 . . ?
C22I C21I H21I 120.4 . . ?
C22G C23G C24G 120.0(10) . . ?
C22G C23G H23G 120.0 . . ?
C24G C23G H23G 120.0 . . ?
C22H C23H C24H 124.3(10) . . ?
C22H C23H H23H 117.9 . . ?
C24H C23H H23H 117.9 . . ?
C22I C23I C24I 125.7(11) . . ?
C22I C23I H23I 117.1 . . ?
C24I C23I H23I 117.1 . . ?
C1 N1 Mn1A 149.7(15) . . ?
N1 C1 C2 149.3(17) . . ?
C1 C2 H2A 109.5 . . ?
C1 C2 H2B 109.5 . . ?
H2A C2 H2B 109.5 . . ?
C1 C2 H2C 109.5 . . ?
H2A C2 H2C 109.5 . . ?
H2B C2 H2C 109.5 . . ?
C25G N3G C21G 117.8(8) . . ?
C25G N3G Mn1B 121.4(6) . . ?
C21G N3G Mn1B 120.7(7) . . ?
C25H N3H C21H 113.5(9) . . ?
C25H N3H Mn2B 120.1(7) . . ?
C21H N3H Mn2B 125.9(6) . . ?
C25I N3I C21I 117.2(9) . . ?
C25I N3I Mn3B 124.0(7) . . ?
C21I N3I Mn3B 118.8(6) . . ?
N1G C5G C4G 119.1(9) . . ?
N1G C5G H5G 120.5 . . ?
C4G C5G H5G 120.5 . . ?
N1H C5H C4H 120.3(10) . . ?
N1H C5H H5H 119.9 . . ?
C4H C5H H5H 119.9 . . ?
C2G C3G C4G 118.7(10) . . ?
C2G C3G H3G 120.6 . . ?
C4G C3G H3G 120.6 . . ?
C4H C3H C2H 126.5(10) . . ?
C4H C3H H3H 116.8 . . ?
C2H C3H H3H 116.8 . . ?
C2I C3I C4I 119.6(13) . . ?
C2I C3I H3I 120.2 . . ?
C4I C3I H3I 120.2 . . ?
C30G N4G C26G 115.9(8) . . ?
C30G N4G Mn2B 120.7(6) . . ?
C26G N4G Mn2B 123.2(6) . . ?
C26I N4I C30I 118.3(9) . . ?
C26I N4I Mn1B 120.4(6) . 2_655 ?
C30I N4I Mn1B 121.2(7) . 2_655 ?
C23G C22G C21G 114.3(9) . . ?
C23G C22G Si2G 123.6(8) . . ?
C21G C22G Si2G 122.0(8) . . ?
C21H C22H C23H 115.0(10) . . ?
C21H C22H Si2H 122.2(8) . . ?
C23H C22H Si2H 122.8(7) . . ?
C23I C22I C21I 115.2(10) . . ?
C23I C22I Si2I 127.4(8) . . ?
C21I C22I Si2I 117.2(7) . . ?
C25G C24G C23G 119.2(10) . . ?
C25G C24G H24G 120.4 . . ?
C23G C24G H24G 120.4 . . ?
C23H C24H C25H 110.7(10) . . ?
C23H C24H H24H 124.7 . . ?
C25H C24H H24H 124.7 . . ?
C25I C24I C23I 110.7(10) . . ?
C25I C24I H24I 124.6 . . ?
C23I C24I H24I 124.6 . . ?
N1 Mn1A N3A 85.2(6) . . ?
N1 Mn1A N4F 80.7(6) . 2_655 ?
N3A Mn1A N4F 88.5(5) . 2_655 ?
N1 Mn1A N1A 93.9(5) . . ?
N3A Mn1A N1A 90.1(4) . . ?
N4F Mn1A N1A 174.4(5) 2_655 . ?
N1 Mn1A O1A 173.5(5) . . ?
N3A Mn1A O1A 90.9(4) . . ?
N4F Mn1A O1A 94.1(5) 2_655 . ?
N1A Mn1A O1A 91.3(4) . . ?
N1 Mn1A N2C 93.7(6) . 2_655 ?
N3A Mn1A N2C 178.8(5) . 2_655 ?
N4F Mn1A N2C 91.8(5) 2_655 2_655 ?
N1A Mn1A N2C 89.5(4) . 2_655 ?
O1A Mn1A N2C 90.2(5) . 2_655 ?
N2I Mn1B N3G 175.6(3) 2_655 . ?
N2I Mn1B N4I 90.8(3) 2_655 2_655 ?
N3G Mn1B N4I 89.1(3) . 2_655 ?
N2I Mn1B N1G 91.1(3) 2_655 . ?
N3G Mn1B N1G 88.8(3) . . ?
N4I Mn1B N1G 177.1(3) 2_655 . ?
N2I Mn1B N2 91.6(3) 2_655 . ?
N3G Mn1B N2 92.8(3) . . ?
N4I Mn1B N2 89.7(3) 2_655 . ?
N1G Mn1B N2 92.5(3) . . ?
N2I Mn1B O4A 87.9(3) 2_655 . ?
N3G Mn1B O4A 87.7(3) . . ?
N4I Mn1B O4A 89.2(3) 2_655 . ?
N1G Mn1B O4A 88.7(3) . . ?
N2 Mn1B O4A 178.7(3) . . ?
N1B Mn2A N4A 179.4(5) . . ?
N1B Mn2A N3B 91.9(5) . . ?
N4A Mn2A N3B 87.9(4) . . ?
N1B Mn2A N2A 91.3(5) . . ?
N4A Mn2A N2A 88.9(4) . . ?
N3B Mn2A N2A 176.1(4) . . ?
N1B Mn2A O2A 82.2(5) . . ?
N4A Mn2A O2A 97.2(4) . . ?
N3B Mn2A O2A 85.4(5) . . ?
N2A Mn2A O2A 92.9(4) . . ?
N2G Mn2B N3H 175.4(3) . . ?
N2G Mn2B N4G 89.4(3) . . ?
N3H Mn2B N4G 87.0(3) . . ?
N2G Mn2B N1H 94.6(3) . . ?
N3H Mn2B N1H 88.6(3) . . ?
N4G Mn2B N1H 173.2(3) . . ?
N2G Mn2B O5A 89.7(3) . . ?
N3H Mn2B O5A 93.5(3) . . ?
N4G Mn2B O5A 94.4(3) . . ?
N1H Mn2B O5A 91.1(3) . . ?
N2G Mn2B O9 89.8(3) . . ?
N3H Mn2B O9 87.3(3) . . ?
N4G Mn2B O9 91.3(3) . . ?
N1H Mn2B O9 83.2(3) . . ?
O5A Mn2B O9 174.3(3) . . ?
N2B Mn3A N3C 172.7(5) . . ?
N2B Mn3A N4B 83.6(5) . . ?
N3C Mn3A N4B 93.9(5) . . ?
N2B Mn3A O5R 92.8(5) . . ?
N3C Mn3A O5R 80.2(6) . . ?
N4B Mn3A O5R 87.2(6) . . ?
N2B Mn3A N1C 94.8(5) . . ?
N3C Mn3A N1C 87.3(5) . . ?
N4B Mn3A N1C 175.9(5) . . ?
O5R Mn3A N1C 89.2(7) . . ?
N2B Mn3A O5 79.5(6) . . ?
N3C Mn3A O5 94.1(6) . . ?
N4B Mn3A O5 96.8(5) . . ?
N1C Mn3A O5 79.2(5) . . ?
N2B Mn3A O3A 95.4(5) . . ?
N3C Mn3A O3A 91.7(5) . . ?
N4B Mn3A O3A 99.4(5) . . ?
O5R Mn3A O3A 170.0(6) . . ?
N1C Mn3A O3A 84.5(5) . . ?
O5 Mn3A O3A 162.4(5) . . ?
N2H Mn3B N3I 177.1(3) . . ?
N2H Mn3B O6A 93.3(3) . . ?
N3I Mn3B O6A 89.6(3) . . ?
N2H Mn3B N1I 87.8(3) . . ?
N3I Mn3B N1I 92.6(3) . . ?
O6A Mn3B N1I 91.4(3) . . ?
N2H Mn3B N4H 89.5(3) . . ?
N3I Mn3B N4H 90.0(3) . . ?
O6A Mn3B N4H 91.0(2) . . ?
N1I Mn3B N4H 176.5(3) . . ?
N2H Mn3B O13 87.4(3) . . ?
N3I Mn3B O13 89.7(3) . . ?
O6A Mn3B O13 171.8(3) . . ?
N1I Mn3B O13 96.8(3) . . ?
N4H Mn3B O13 80.9(2) . . ?
C11A Si1A C16A 109.3(8) . . ?
C11A Si1A C2A 113.1(8) . . ?
C16A Si1A C2A 101.2(7) . . ?
C11A Si1A C7A 110.2(7) . . ?
C16A Si1A C7A 116.5(7) . . ?
C2A Si1A C7A 106.3(6) . . ?
C11A Si1A C20A 89.5(7) . . ?
C16A Si1A C20A 38.7(5) . . ?
C2A Si1A C20A 139.9(6) . . ?
C7A Si1A C20A 95.2(7) . . ?
C16B Si1B C2B 113.5(9) . . ?
C16B Si1B C11B 126.0(8) . . ?
C2B Si1B C11B 98.2(7) . . ?
C16B Si1B C7B 118.6(7) . . ?
C2B Si1B C7B 110.2(7) . . ?
C11B Si1B C7B 86.3(7) . . ?
C11C Si1C C16C 112.4(9) . . ?
C11C Si1C C7C 111.5(8) . . ?
C16C Si1C C7C 109.2(7) . . ?
C11C Si1C C2C 109.0(9) . . ?
C16C Si1C C2C 115.0(8) . . ?
C7C Si1C C2C 98.9(7) . . ?
C7G Si1G C11G 110.2(5) . . ?
C7G Si1G C16G 109.3(5) . . ?
C11G Si1G C16G 110.8(5) . . ?
C7G Si1G C2G 107.2(5) . . ?
C11G Si1G C2G 109.1(5) . . ?
C16G Si1G C2G 110.2(4) . . ?
C11H Si1H C2H 109.2(5) . . ?
C11H Si1H C7H 110.9(5) . . ?
C2H Si1H C7H 105.4(5) . . ?
C11H Si1H C16H 113.2(5) . . ?
C2H Si1H C16H 110.4(5) . . ?
C7H Si1H C16H 107.6(4) . . ?
C16I Si1I C7I 106.9(5) . . ?
C16I Si1I C2I 110.6(5) . . ?
C7I Si1I C2I 108.4(5) . . ?
C16I Si1I C11I 105.7(5) . . ?
C7I Si1I C11I 110.4(5) . . ?
C2I Si1I C11I 114.6(5) . . ?
C36A Si2A C31A 110.4(8) . . ?
C36A Si2A C22A 115.9(7) . . ?
C31A Si2A C22A 110.8(7) . . ?
C36A Si2A C27A 104.6(7) . . ?
C31A Si2A C27A 107.7(6) . . ?
C22A Si2A C27A 106.9(5) . . ?
C36B Si2B C22B 112.4(7) . . ?
C36B Si2B C31B 110.5(9) . . ?
C22B Si2B C31B 110.5(7) . . ?
C36B Si2B C27B 116.2(7) . . ?
C22B Si2B C27B 115.5(7) . . ?
C31B Si2B C27B 89.3(8) . . ?
C36C Si2C C29F 108.3(8) . . ?
C36C Si2C C31C 118.4(7) . . ?
C29F Si2C C31C 112.8(8) . . ?
C36C Si2C C22C 106.4(7) . . ?
C29F Si2C C22C 94.4(6) . . ?
C31C Si2C C22C 113.6(6) . . ?
C22G Si2G C31G 113.9(5) . . ?
C22G Si2G C27G 104.8(4) . . ?
C31G Si2G C27G 105.5(5) . . ?
C22G Si2G C36G 109.9(5) . . ?
C31G Si2G C36G 111.6(5) . . ?
C27G Si2G C36G 110.8(5) . . ?
C22H Si2H C31H 111.4(4) . . ?
C22H Si2H C36H 107.4(5) . . ?
C31H Si2H C36H 112.3(5) . . ?
C22H Si2H C27H 107.5(4) . . ?
C31H Si2H C27H 109.7(4) . . ?
C36H Si2H C27H 108.4(4) . . ?
C31I Si2I C22I 111.2(5) . . ?
C31I Si2I C36I 112.6(5) . . ?
C22I Si2I C36I 107.2(5) . . ?
C31I Si2I C27I 109.6(5) . . ?
C22I Si2I C27I 106.2(5) . . ?
C36I Si2I C27I 109.8(5) . . ?
C3 N2 Mn1B 177.9(9) . . ?
N2 C3 C4 173.5(11) . . ?
C3 C4 H4D 109.5 . . ?
C3 C4 H4E 109.5 . . ?
H4D C4 H4E 109.5 . . ?
C3 C4 H4F 109.5 . . ?
H4D C4 H4F 109.5 . . ?
H4E C4 H4F 109.5 . . ?
N3G C25G C24G 124.0(9) . . ?
N3G C25G H25G 118.0 . . ?
C24G C25G H25G 118.0 . . ?
N3H C25H C24H 128.4(11) . . ?
N3H C25H H25H 115.8 . . ?
C24H C25H H25H 115.8 . . ?
N3I C25I C24I 131.7(10) . . ?
N3I C25I H25I 114.2 . . ?
C24I C25I H25I 114.2 . . ?
C27G C26G N4G 123.6(9) . . ?
C27G C26G H26G 118.2 . . ?
N4G C26G H26G 118.2 . . ?
N4I C26I C27I 121.0(10) . . ?
N4I C26I H26I 119.5 . . ?
C27I C26I H26I 119.5 . . ?
C26G C27G C28G 120.7(9) . . ?
C26G C27G Si2G 119.1(8) . . ?
C28G C27G Si2G 120.1(8) . . ?
C28I C27I C26I 118.3(11) . . ?
C28I C27I Si2I 122.8(9) . . ?
C26I C27I Si2I 118.8(8) . . ?
C27G C28G C29G 117.5(9) . . ?
C27G C28G H28G 121.3 . . ?
C29G C28G H28G 121.3 . . ?
C27I C28I C29I 122.1(11) . . ?
C27I C28I H28I 119.0 . . ?
C29I C28I H28I 119.0 . . ?
C30G C29G C28G 116.9(10) . . ?
C30G C29G H29G 121.6 . . ?
C28G C29G H29G 121.6 . . ?
C30I C29I C28I 114.8(10) . . ?
C30I C29I H29I 122.6 . . ?
C28I C29I H29I 122.6 . . ?
C29G C30G N4G 125.4(9) . . ?
C29G C30G H30G 117.3 . . ?
N4G C30G H30G 117.3 . . ?
N4I C30I C29I 124.7(10) . . ?
N4I C30I H30I 117.7 . . ?
C29I C30I H30I 117.7 . . ?
C3I C4I C5I 119.0(11) . . ?
C3I C4I H4I 120.5 . . ?
C5I C4I H4I 120.5 . . ?
N2G C6G C7G 125.5(9) . . ?
N2G C6G H6G 117.3 . . ?
C7G C6G H6G 117.3 . . ?
N2H C6H C7H 124.9(10) . . ?
N2H C6H H6H 117.5 . . ?
C7H C6H H6H 117.5 . . ?
N1I C5I C4I 118.8(11) . . ?
N1I C5I H5I 120.6 . . ?
C4I C5I H5I 120.6 . . ?
N2I C6I C7I 119.1(9) . . ?
N2I C6I H6I 120.5 . . ?
C7I C6I H6I 120.5 . . ?
C6G C7G C8G 114.8(9) . . ?
C6G C7G Si1G 121.6(9) . . ?
C8G C7G Si1G 123.6(7) . . ?
C8H C7H C6H 115.8(10) . . ?
C8H C7H Si1H 124.3(8) . . ?
C6H C7H Si1H 119.8(8) . . ?
C8I C7I C6I 113.7(9) . . ?
C8I C7I Si1I 125.0(8) . . ?
C6I C7I Si1I 121.3(8) . . ?
C10G C9G C8G 120.3(10) . . ?
C10G C9G H9G 119.8 . . ?
C8G C9G H9G 119.8 . . ?
C8H C9H C10H 118.3(10) . . ?
C8H C9H H9H 120.9 . . ?
C10H C9H H9H 120.9 . . ?
C8I C9I C10I 118.4(10) . . ?
C8I C9I H9I 120.8 . . ?
C10I C9I H9I 120.8 . . ?
N2G C10G C9G 127.7(10) . . ?
N2G C10G H10G 116.1 . . ?
C9G C10G H10G 116.1 . . ?
N2H C10H C9H 116.8(9) . . ?
N2H C10H H10H 121.6 . . ?
C9H C10H H10H 121.6 . . ?
N2I C10I C9I 125.6(11) . . ?
N2I C10I H10I 117.2 . . ?
C9I C10I H10I 117.2 . . ?
C1G N1G C5G 120.8(9) . . ?
C1G N1G Mn1B 121.1(7) . . ?
C5G N1G Mn1B 118.0(7) . . ?
C5H N1H C1H 121.7(9) . . ?
C5H N1H Mn2B 117.0(7) . . ?
C1H N1H Mn2B 120.7(6) . . ?
C1I N1I C5I 120.2(11) . . ?
C1I N1I Mn3B 122.9(8) . . ?
C5I N1I Mn3B 116.9(8) . . ?
N1G C1G C2G 123.1(9) . . ?
N1G C1G H1G 118.4 . . ?
C2G C1G H1G 118.4 . . ?
N1H C1H C2H 124.3(9) . . ?
N1H C1H H1H 117.8 . . ?
C2H C1H H1H 117.8 . . ?
N1I C1I C2I 124.4(11) . . ?
N1I C1I H1I 117.8 . . ?
C2I C1I H1I 117.8 . . ?
C10G N2G C6G 113.7(8) . . ?
C10G N2G Mn2B 126.1(7) . . ?
C6G N2G Mn2B 120.1(6) . . ?
C6H N2H C10H 119.0(8) . . ?
C6H N2H Mn3B 125.2(7) . . ?
C10H N2H Mn3B 115.1(6) . . ?
C10I N2I C6I 120.7(9) . . ?
C10I N2I Mn1B 122.4(7) . 2_655 ?
C6I N2I Mn1B 116.6(6) . 2_655 ?
C3G C2G C1G 116.9(9) . . ?
C3G C2G Si1G 124.2(8) . . ?
C1G C2G Si1G 118.7(7) . . ?
C1H C2H C3H 112.0(10) . . ?
C1H C2H Si1H 121.9(8) . . ?
C3H C2H Si1H 124.4(8) . . ?
C3I C2I C1I 117.9(12) . . ?
C3I C2I Si1I 122.1(10) . . ?
C1I C2I Si1I 120.0(8) . . ?

loop_
_geom_bond_atom_site_label_1
_geom_bond_atom_site_label_2
_geom_bond_distance
_geom_bond_site_symmetry_2
_geom_bond_publ_flag
N1A C1A 1.3900 . ?
N1A C5A 1.3900 . ?
N1A Mn1A 2.139(7) . ?
C1A C2A 1.3900 . ?
C1A H1A 0.9400 . ?
C2A C3A 1.3900 . ?
C2A Si1A 1.889(9) . ?
C3A C4A 1.3900 . ?
C3A H3A 0.9400 . ?
C4A C5A 1.3900 . ?
C4A H4A 0.9400 . ?
C5A H5A 0.9400 . ?
N2A C6A 1.3900 . ?
N2A C10A 1.3900 . ?
N2A Mn2A 2.209(8) . ?
C6A C7A 1.3900 . ?
C6A H6A 0.9400 . ?
C7A C8A 1.3900 . ?
C7A Si1A 1.923(9) . ?
C8A C9A 1.3900 . ?
C8A H8A 0.9400 . ?
C9A C10A 1.3900 . ?
C9A H9A 0.9400 . ?
C10A H10A 0.9400 . ?
N3A C21A 1.3900 . ?
N3A C25A 1.3900 . ?
N3A Mn1A 2.135(8) . ?
C21A C22A 1.3900 . ?
C21A H21A 0.9400 . ?
C22A C23A 1.3900 . ?
C22A Si2A 1.841(8) . ?
C23A C24A 1.3900 . ?
C23A H23A 0.9400 . ?
C24A C25A 1.3900 . ?
C24A H24A 0.9400 . ?
C25A H25A 0.9400 . ?
N4A C26A 1.3900 . ?
N4A C30A 1.3900 . ?
N4A Mn2A 2.140(8) . ?
C26A C27A 1.3900 . ?
C26A H26A 0.9400 . ?
C27A C28A 1.3900 . ?
C27A Si2A 1.965(9) . ?
C28A C29A 1.3900 . ?
C28A H28A 0.9400 . ?
C29A C30A 1.3900 . ?
C29A H29A 0.9400 . ?
C30A H30A 0.9400 . ?
N1B C1B 1.3900 . ?
N1B C5B 1.3900 . ?
N1B Mn2A 2.064(7) . ?
C1B C2B 1.3900 . ?
C1B H1B 0.9400 . ?
C2B C3B 1.3900 . ?
C2B Si1B 1.963(11) . ?
C3B C4B 1.3900 . ?
C3B H3B 0.9400 . ?
C4B C5B 1.3900 . ?
C4B H4B 0.9400 . ?
C5B H5B 0.9400 . ?
N2B C6B 1.3900 . ?
N2B C10B 1.3900 . ?
N2B Mn3A 2.056(7) . ?
C6B C7B 1.3900 . ?
C6B H6B 0.9400 . ?
C7B C8B 1.3900 . ?
C7B Si1B 2.115(10) . ?
C8B C9B 1.3900 . ?
C8B H8B 0.9400 . ?
C9B C10B 1.3900 . ?
C9B H9B 0.9400 . ?
C10B H10B 0.9400 . ?
N3B C21B 1.3900 . ?
N3B C25B 1.3900 . ?
N3B Mn2A 2.194(9) . ?
C21B C22B 1.3900 . ?
C21B H21B 0.9400 . ?
C22B C23B 1.3900 . ?
C22B Si2B 1.788(8) . ?
C23B C24B 1.3900 . ?
C23B H23B 0.9400 . ?
C24B C25B 1.3900 . ?
C24B H24B 0.9400 . ?
C25B H25B 0.9400 . ?
N4B C26B 1.3900 . ?
N4B C30B 1.3900 . ?
N4B Mn3A 2.076(9) . ?
C26B C27B 1.3900 . ?
C26B H26B 0.9400 . ?
C27B C28B 1.3900 . ?
C27B Si2B 1.847(10) . ?
C28B C29B 1.3900 . ?
C28B H28B 0.9400 . ?
C29B C30B 1.3900 . ?
C29B H29B 0.9400 . ?
C30B H30B 0.9400 . ?
N1C C1C 1.3900 . ?
N1C C5C 1.3900 . ?
N1C Mn3A 2.103(7) . ?
C1C C2C 1.3900 . ?
C1C H1C 0.9400 . ?
C2C C3C 1.3900 . ?
C2C Si1C 2.067(11) . ?
C3C C4C 1.3900 . ?
C3C H3C 0.9400 . ?
C4C C5C 1.3900 . ?
C4C H4C 0.9400 . ?
C5C H5C 0.9400 . ?
N2C C6C 1.3900 . ?
N2C C10C 1.3900 . ?
N2C Mn1A 2.230(11) 2_655 ?
C6C C7C 1.3900 . ?
C6C H6C 0.9400 . ?
C7C C8C 1.3900 . ?
C7C Si1C 2.042(8) . ?
C8C C9C 1.3900 . ?
C8C H8C 0.9400 . ?
C9C C10C 1.3900 . ?
C9C H9C 0.9400 . ?
C10C H10C 0.9400 . ?
N3C C21C 1.3900 . ?
N3C C25C 1.3900 . ?
N3C Mn3A 2.070(9) . ?
C21C C22C 1.3900 . ?
C21C O8R 1.91(3) . ?
C21C H21C 0.9400 . ?
C22C C23C 1.3900 . ?
C22C Si2C 2.077(11) . ?
C23C C24C 1.3900 . ?
C23C H23C 0.9400 . ?
C24C C25C 1.3900 . ?
C24C H24C 0.9400 . ?
C25C H25C 0.9400 . ?
N4H C26H 1.3900 . ?
N4H C30H 1.3900 . ?
N4H Mn3B 2.196(5) . ?
C26H C27H 1.3900 . ?
C26H H26H 0.9400 . ?
C27H C28H 1.3900 . ?
C27H Si2H 1.921(5) . ?
C28H C29H 1.3900 . ?
C28H H28H 0.9400 . ?
C29H C30H 1.3900 . ?
C29H H29H 0.9400 . ?
C30H H30H 0.9400 . ?
N4F C26F 1.3900 . ?
N4F C30F 1.3900 . ?
N4F Mn1A 2.137(10) 2_655 ?
C26F C27F 1.3900 . ?
C26F H26F 0.9400 . ?
C27F C28F 1.3900 . ?
C27F H27F 0.9400 . ?
C28F C29F 1.3900 . ?
C28F H28F 0.9400 . ?
C29F C30F 1.3900 . ?
C29F Si2C 1.964(11) . ?
C30F H30F 0.9400 . ?
C11A C15A 1.501(6) . ?
C11A C12A 1.534(6) . ?
C11A Si1A 1.795(12) . ?
C11A H11A 0.9900 . ?
C12A C13A 1.498(6) . ?
C12A H12A 0.9800 . ?
C12A H12B 0.9800 . ?
C13A C14A 1.516(6) . ?
C13A H13A 0.9800 . ?
C13A H13B 0.9800 . ?
C14A C15A 1.506(6) . ?
C14A H14A 0.9800 . ?
C14A H14B 0.9800 . ?
C15A H15A 0.9800 . ?
C15A H15B 0.9800 . ?
C11B C15B 1.499(7) . ?
C11B C12B 1.531(7) . ?
C11B Si1B 1.987(15) . ?
C11B H11B 0.9900 . ?
C12B C13B 1.488(7) . ?
C12B H12C 0.9800 . ?
C12B H12D 0.9800 . ?
C13B C14B 1.492(8) . ?
C13B H13C 0.9800 . ?
C13B H13D 0.9800 . ?
C14B C15B 1.491(8) . ?
C14B H14C 0.9800 . ?
C14B H14D 0.9800 . ?
C15B H15C 0.9800 . ?
C15B H15D 0.9800 . ?
C11C C15C 1.506(7) . ?
C11C C12C 1.525(7) . ?
C11C Si1C 1.796(14) . ?
C11C H11C 0.9900 . ?
C12C C13C 1.475(8) . ?
C12C H12E 0.9800 . ?
C12C H12F 0.9800 . ?
C13C C14C 1.495(8) . ?
C13C H13E 0.9800 . ?
C13C H13F 0.9800 . ?
C14C C15C 1.492(8) . ?
C14C H14E 0.9800 . ?
C14C H14F 0.9800 . ?
C15C H15E 0.9800 . ?
C15C H15F 0.9800 . ?
C11G C12G 1.518(7) . ?
C11G C15G 1.521(7) . ?
C11G Si1G 1.839(11) . ?
C11G H11G 0.9900 . ?
C12G C13G 1.489(7) . ?
C12G H12G 0.9800 . ?
C12G H12H 0.9800 . ?
C13G C14G 1.497(8) . ?
C13G H13G 0.9800 . ?
C13G H13H 0.9800 . ?
C14G C15G 1.494(7) . ?
C14G H14G 0.9800 . ?
C14G H14H 0.9800 . ?
C15G H15G 0.9800 . ?
C15G H15H 0.9800 . ?
C11H C15H 1.509(7) . ?
C11H C12H 1.534(7) . ?
C11H Si1H 1.814(10) . ?
C11H H11H 0.9900 . ?
C12H C13H 1.491(7) . ?
C12H H12I 0.9800 . ?
C12H H12J 0.9800 . ?
C13H C14H 1.496(7) . ?
C13H H13I 0.9800 . ?
C13H H13J 0.9800 . ?
C14H C15H 1.489(7) . ?
C14H H14I 0.9800 . ?
C14H H14J 0.9800 . ?
C15H H15I 0.9800 . ?
C15H H15J 0.9800 . ?
C11I C15I 1.493(7) . ?
C11I C12I 1.535(7) . ?
C11I Si1I 1.936(12) . ?
C11I H11I 0.9900 . ?
C12I C13I 1.482(7) . ?
C12I H12K 0.9800 . ?
C12I H12L 0.9800 . ?
C13I C14I 1.481(7) . ?
C13I H13K 0.9800 . ?
C13I H13L 0.9800 . ?
C14I C15I 1.493(7) . ?
C14I H14K 0.9800 . ?
C14I H14L 0.9800 . ?
C15I H15K 0.9800 . ?
C15I H15L 0.9800 . ?
C16A C20A 1.512(8) . ?
C16A C17A 1.522(7) . ?
C16A Si1A 1.819(17) . ?
C16A H16A 0.9900 . ?
C17A C18A 1.488(8) . ?
C17A H17A 0.9800 . ?
C17A H17B 0.9800 . ?
C18A C19A 1.476(8) . ?
C18A H18A 0.9800 . ?
C18A H18B 0.9800 . ?
C19A C20A 1.489(8) . ?
C19A H19A 0.9800 . ?
C19A H19B 0.9800 . ?
C20A Si1A 2.42(2) . ?
C20A H20A 0.9800 . ?
C20A H20B 0.9800 . ?
C16B C20B 1.498(7) . ?
C16B C17B 1.530(8) . ?
C16B Si1B 1.834(19) . ?
C16B H16B 0.9900 . ?
C17B C18B 1.493(8) . ?
C17B H17C 0.9800 . ?
C17B H17D 0.9800 . ?
C18B C19B 1.501(8) . ?
C18B H18C 0.9800 . ?
C18B H18D 0.9800 . ?
C19B C20B 1.502(8) . ?
C19B H19C 0.9800 . ?
C19B H19D 0.9800 . ?
C20B H20C 0.9800 . ?
C20B H20D 0.9800 . ?
C16C C20C 1.511(8) . ?
C16C C17C 1.546(7) . ?
C16C Si1C 1.857(16) . ?
C16C H16C 0.9900 . ?
C17C C18C 1.481(8) . ?
C17C H17E 0.9800 . ?
C17C H17F 0.9800 . ?
C18C C19C 1.504(8) . ?
C18C H18E 0.9800 . ?
C18C H18F 0.9800 . ?
C19C C20C 1.501(8) . ?
C19C H19E 0.9800 . ?
C19C H19F 0.9800 . ?
C20C H20E 0.9800 . ?
C20C H20F 0.9800 . ?
C16G C20G 1.514(7) . ?
C16G C17G 1.521(7) . ?
C16G Si1G 1.873(10) . ?
C16G H16G 0.9900 . ?
C17G C18G 1.488(7) . ?
C17G H17G 0.9800 . ?
C17G H17H 0.9800 . ?
C18G C19G 1.499(7) . ?
C18G H18G 0.9800 . ?
C18G H18H 0.9800 . ?
C19G C20G 1.484(7) . ?
C19G H19G 0.9800 . ?
C19G H19H 0.9800 . ?
C20G H20G 0.9800 . ?
C20G H20H 0.9800 . ?
C16H C20H 1.517(7) . ?
C16H C17H 1.526(7) . ?
C16H Si1H 1.901(10) . ?
C16H H16H 0.9900 . ?
C17H C18H 1.487(7) . ?
C17H H17I 0.9800 . ?
C17H H17J 0.9800 . ?
C18H C19H 1.479(7) . ?
C18H H18I 0.9800 . ?
C18H H18J 0.9800 . ?
C19H C20H 1.497(7) . ?
C19H H19I 0.9800 . ?
C19H H19J 0.9800 . ?
C20H H20I 0.9800 . ?
C20H H20J 0.9800 . ?
C16I C20I 1.511(7) . ?
C16I C17I 1.531(7) . ?
C16I Si1I 1.836(10) . ?
C16I H16I 0.9900 . ?
C17I C18I 1.488(7) . ?
C17I H17K 0.9800 . ?
C17I H17L 0.9800 . ?
C18I C19I 1.481(7) . ?
C18I H18K 0.9800 . ?
C18I H18L 0.9800 . ?
C19I C20I 1.502(7) . ?
C19I H19K 0.9800 . ?
C19I H19L 0.9800 . ?
C20I H20K 0.9800 . ?
C20I H20L 0.9800 . ?
C31A C35A 1.489(7) . ?
C31A C32A 1.530(7) . ?
C31A Si2A 1.760(13) . ?
C31A H31A 0.9900 . ?
C32A C33A 1.492(8) . ?
C32A H32A 0.9800 . ?
C32A H32B 0.9800 . ?
C33A C34A 1.496(8) . ?
C33A H33A 0.9800 . ?
C33A H33B 0.9800 . ?
C34A C35A 1.508(8) . ?
C34A H34A 0.9800 . ?
C34A H34B 0.9800 . ?
C35A H35A 0.9800 . ?
C35A H35B 0.9800 . ?
C31B C35B 1.517(7) . ?
C31B C32B 1.529(7) . ?
C31B Si2B 1.814(14) . ?
C31B H31B 0.9900 . ?
C32B C33B 1.493(8) . ?
C32B H32C 0.9800 . ?
C32B H32D 0.9800 . ?
C33B C34B 1.491(8) . ?
C33B H33C 0.9800 . ?
C33B H33D 0.9800 . ?
C34B C35B 1.498(8) . ?
C34B H34C 0.9800 . ?
C34B H34D 0.9800 . ?
C35B H35C 0.9800 . ?
C35B H35D 0.9800 . ?
C31C C35C 1.527(8) . ?
C31C C32C 1.551(8) . ?
C31C Si2C 1.968(9) . ?
C31C H31C 0.9900 . ?
C32C C33C 1.497(8) . ?
C32C H32E 0.9800 . ?
C32C H32F 0.9800 . ?
C33C C34C 1.506(8) . ?
C33C H33E 0.9800 . ?
C33C H33F 0.9800 . ?
C34C C35C 1.506(8) . ?
C34C H34E 0.9800 . ?
C34C H34F 0.9800 . ?
C35C H35E 0.9800 . ?
C35C H35F 0.9800 . ?
C31G C35G 1.504(7) . ?
C31G C32G 1.542(7) . ?
C31G Si2G 1.865(11) . ?
C31G H31G 0.9900 . ?
C32G C33G 1.489(7) . ?
C32G H32G 0.9800 . ?
C32G H32H 0.9800 . ?
C33G C34G 1.521(8) . ?
C33G H33G 0.9800 . ?
C33G H33H 0.9800 . ?
C34G C35G 1.507(7) . ?
C34G H34G 0.9800 . ?
C34G H34H 0.9800 . ?
C35G H35G 0.9800 . ?
C35G H35H 0.9800 . ?
C31H C35H 1.496(7) . ?
C31H C32H 1.535(7) . ?
C31H Si2H 1.887(9) . ?
C31H H31H 0.9900 . ?
C32H C33H 1.488(7) . ?
C32H H32I 0.9800 . ?
C32H H32J 0.9800 . ?
C33H C34H 1.500(7) . ?
C33H H33I 0.9800 . ?
C33H H33J 0.9800 . ?
C34H C35H 1.487(7) . ?
C34H H34I 0.9800 . ?
C34H H34J 0.9800 . ?
C35H H35I 0.9800 . ?
C35H H35J 0.9800 . ?
C31I C35I 1.511(7) . ?
C31I C32I 1.531(7) . ?
C31I Si2I 1.839(10) . ?
C31I H31I 0.9900 . ?
C32I C33I 1.502(7) . ?
C32I H32K 0.9800 . ?
C32I H32L 0.9800 . ?
C33I C34I 1.500(7) . ?
C33I H33K 0.9800 . ?
C33I H33L 0.9800 . ?
C34I C35I 1.498(7) . ?
C34I H34K 0.9800 . ?
C34I H34L 0.9800 . ?
C35I H35K 0.9800 . ?
C35I H35L 0.9800 . ?
C36A C40A 1.506(7) . ?
C36A C37A 1.510(7) . ?
C36A Si2A 1.701(14) . ?
C36A H36A 0.9900 . ?
C37A C38A 1.509(8) . ?
C37A H37A 0.9800 . ?
C37A H37B 0.9800 . ?
C38A C39A 1.483(8) . ?
C38A H38A 0.9800 . ?
C38A H38B 0.9800 . ?
C39A C40A 1.492(7) . ?
C39A H39A 0.9800 . ?
C39A H39B 0.9800 . ?
C40A H40A 0.9800 . ?
C40A H40B 0.9800 . ?
C36B C40B 1.495(7) . ?
C36B C37B 1.527(7) . ?
C36B Si2B 1.749(12) . ?
C36B H36B 0.9900 . ?
C37B C38B 1.482(8) . ?
C37B H37C 0.9800 . ?
C37B H37D 0.9800 . ?
C38B C39B 1.507(8) . ?
C38B H38C 0.9800 . ?
C38B H38D 0.9800 . ?
C39B C40B 1.498(8) . ?
C39B H39C 0.9800 . ?
C39B H39D 0.9800 . ?
C40B H40C 0.9800 . ?
C40B H40D 0.9800 . ?
C36C C40C 1.509(7) . ?
C36C C37C 1.528(7) . ?
C36C Si2C 1.899(16) . ?
C36C H36C 0.9900 . ?
C37C C38C 1.486(8) . ?
C37C H37E 0.9800 . ?
C37C H37F 0.9800 . ?
C38C C39C 1.489(8) . ?
C38C H38E 0.9800 . ?
C38C H38F 0.9800 . ?
C39C C40C 1.496(8) . ?
C39C H39E 0.9800 . ?
C39C H39F 0.9800 . ?
C40C H40E 0.9800 . ?
C40C H40F 0.9800 . ?
C36G C40G 1.511(7) . ?
C36G C37G 1.527(7) . ?
C36G Si2G 1.946(10) . ?
C36G H36G 0.9900 . ?
C37G C38G 1.493(7) . ?
C37G H37G 0.9800 . ?
C37G H37H 0.9800 . ?
C38G C39G 1.485(7) . ?
C38G H38G 0.9800 . ?
C38G H38H 0.9800 . ?
C39G C40G 1.488(7) . ?
C39G H39G 0.9800 . ?
C39G H39H 0.9800 . ?
C40G H40G 0.9800 . ?
C40G H40H 0.9800 . ?
C36H C40H 1.511(7) . ?
C36H C37H 1.536(7) . ?
C36H Si2H 1.920(10) . ?
C36H H36H 0.9900 . ?
C37H C38H 1.489(7) . ?
C37H H37I 0.9800 . ?
C37H H37J 0.9800 . ?
C38H C39H 1.493(7) . ?
C38H H38I 0.9800 . ?
C38H H38J 0.9800 . ?
C39H C40H 1.492(7) . ?
C39H H39I 0.9800 . ?
C39H H39J 0.9800 . ?
C40H H40I 0.9800 . ?
C40H H40J 0.9800 . ?
C36I C40I 1.515(7) . ?
C36I C37I 1.534(7) . ?
C36I Si2I 1.902(10) . ?
C36I H36I 0.9900 . ?
C37I C38I 1.478(7) . ?
C37I H37K 0.9800 . ?
C37I H37L 0.9800 . ?
C38I C39I 1.490(7) . ?
C38I H38K 0.9800 . ?
C38I H38L 0.9800 . ?
C39I C40I 1.484(7) . ?
C39I H39K 0.9800 . ?
C39I H39L 0.9800 . ?
C40I H40K 0.9800 . ?
C40I H40L 0.9800 . ?
Cl1 O3 1.473(6) . ?
Cl1 O2 1.484(6) . ?
Cl1 O4 1.490(6) . ?
Cl1 O1 1.497(6) . ?
Cl2 O7 1.442(8) . ?
Cl2 O8 1.472(8) . ?
Cl2 O6 1.472(8) . ?
Cl2 O5 1.477(8) . ?
O5 Mn3A 2.334(15) . ?
Cl2R O8R 1.441(8) . ?
Cl2R O6R 1.450(8) . ?
Cl2R O7R 1.473(8) . ?
Cl2R O5R 1.502(8) . ?
O5R Mn3A 2.089(17) . ?
Cl3 O10 1.427(7) . ?
Cl3 O11 1.427(6) . ?
Cl3 O9 1.457(5) . ?
Cl3 O12 1.535(7) . ?
O9 Mn2B 2.241(6) . ?
Cl4 O15 1.432(6) . ?
Cl4 O16 1.445(6) . ?
Cl4 O13 1.473(5) . ?
Cl4 O14 1.488(6) . ?
O13 Mn3B 2.265(6) . ?
O1A Mn1A 2.150(10) . ?
O2A Mn2A 2.305(12) . ?
O3A Mn3A 2.488(13) . ?
O4A Mn1B 2.219(6) . ?
O5A Mn2B 2.192(6) . ?
O6A Mn3B 2.139(6) . ?
C4G C5G 1.382(13) . ?
C4G C3G 1.423(12) . ?
C4G H4G 0.9400 . ?
C4H C3H 1.379(13) . ?
C4H C5H 1.458(13) . ?
C4H H4H 0.9400 . ?
C8G C9G 1.402(13) . ?
C8G C7G 1.469(14) . ?
C8G H8G 0.9400 . ?
C8H C7H 1.324(12) . ?
C8H C9H 1.373(12) . ?
C8H H8H 0.9400 . ?
C8I C9I 1.322(13) . ?
C8I C7I 1.461(13) . ?
C8I H8I 0.9400 . ?
C21G N3G 1.351(11) . ?
C21G C22G 1.399(12) . ?
C21G H21G 0.9400 . ?
C21H C22H 1.350(11) . ?
C21H N3H 1.364(11) . ?
C21H H21H 0.9400 . ?
C21I N3I 1.369(11) . ?
C21I C22I 1.483(13) . ?
C21I H21I 0.9400 . ?
C23G C22G 1.391(13) . ?
C23G C24G 1.403(12) . ?
C23G H23G 0.9400 . ?
C23H C22H 1.352(12) . ?
C23H C24H 1.417(14) . ?
C23H H23H 0.9400 . ?
C23I C22I 1.369(12) . ?
C23I C24I 1.398(13) . ?
C23I H23I 0.9400 . ?
N1 C1 1.201(9) . ?
N1 Mn1A 2.032(8) . ?
C1 C2 1.421(9) . ?
C2 H2A 0.9700 . ?
C2 H2B 0.9700 . ?
C2 H2C 0.9700 . ?
N3G C25G 1.293(11) . ?
N3G Mn1B 2.155(8) . ?
N3H C25H 1.274(11) . ?
N3H Mn2B 2.113(7) . ?
N3I C25I 1.284(11) . ?
N3I Mn3B 2.124(8) . ?
C5G N1G 1.366(11) . ?
C5G H5G 0.9400 . ?
C5H N1H 1.339(11) . ?
C5H H5H 0.9400 . ?
C3G C2G 1.375(12) . ?
C3G H3G 0.9400 . ?
C3H C2H 1.422(13) . ?
C3H H3H 0.9400 . ?
C3I C2I 1.354(14) . ?
C3I C4I 1.369(14) . ?
C3I H3I 0.9400 . ?
N4G C30G 1.394(11) . ?
N4G C26G 1.415(10) . ?
N4G Mn2B 2.152(8) . ?
N4I C26I 1.316(11) . ?
N4I C30I 1.335(11) . ?
N4I Mn1B 2.162(8) 2_655 ?
C22G Si2G 1.862(10) . ?
C22H Si2H 1.882(11) . ?
C22I Si2I 1.857(11) . ?
C24G C25G 1.326(12) . ?
C24G H24G 0.9400 . ?
C24H C25H 1.451(13) . ?
C24H H24H 0.9400 . ?
C24I C25I 1.361(12) . ?
C24I H24I 0.9400 . ?
Mn1B N2I 2.146(8) 2_655 ?
Mn1B N1G 2.184(8) . ?
Mn1B N2 2.196(8) . ?
Mn2B N2G 2.082(7) . ?
Mn2B N1H 2.163(8) . ?
Mn3B N2H 2.097(7) . ?
Mn3B N1I 2.183(9) . ?
Si1G C7G 1.813(11) . ?
Si1G C2G 1.899(10) . ?
Si1H C2H 1.847(11) . ?
Si1H C7H 1.876(10) . ?
Si1I C7I 1.844(11) . ?
Si1I C2I 1.877(12) . ?
Si2G C27G 1.928(10) . ?
Si2I C27I 1.931(12) . ?
N2 C3 1.126(10) . ?
C3 C4 1.550(14) . ?
C4 H4D 0.9700 . ?
C4 H4E 0.9700 . ?
C4 H4F 0.9700 . ?
C25G H25G 0.9400 . ?
C25H H25H 0.9400 . ?
C25I H25I 0.9400 . ?
C26G C27G 1.249(11) . ?
C26G H26G 0.9400 . ?
C26I C27I 1.418(13) . ?
C26I H26I 0.9400 . ?
C27G C28G 1.434(12) . ?
C27I C28I 1.337(13) . ?
C28G C29G 1.479(12) . ?
C28G H28G 0.9400 . ?
C28I C29I 1.380(13) . ?
C28I H28I 0.9400 . ?
C29G C30G 1.282(12) . ?
C29G H29G 0.9400 . ?
C29I C30I 1.377(12) . ?
C29I H29I 0.9400 . ?
C30G H30G 0.9400 . ?
C30I H30I 0.9400 . ?
C4I C5I 1.493(15) . ?
C4I H4I 0.9400 . ?
C6G N2G 1.410(11) . ?
C6G C7G 1.453(12) . ?
C6G H6G 0.9400 . ?
C6H N2H 1.351(10) . ?
C6H C7H 1.407(12) . ?
C6H H6H 0.9400 . ?
C5I N1I 1.315(12) . ?
C5I H5I 0.9400 . ?
C6I N2I 1.363(11) . ?
C6I C7I 1.471(13) . ?
C6I H6I 0.9400 . ?
C9G C10G 1.381(12) . ?
C9G H9G 0.9400 . ?
C9H C10H 1.471(13) . ?
C9H H9H 0.9400 . ?
C9I C10I 1.339(12) . ?
C9I H9I 0.9400 . ?
C10G N2G 1.302(11) . ?
C10G H10G 0.9400 . ?
C10H N2H 1.408(11) . ?
C10H H10H 0.9400 . ?
C10I N2I 1.292(11) . ?
C10I H10I 0.9400 . ?
N1G C1G 1.305(10) . ?
N1H C1H 1.343(11) . ?
N1I C1I 1.301(11) . ?
C1G C2G 1.437(13) . ?
C1G H1G 0.9400 . ?
C1H C2H 1.419(12) . ?
C1H H1H 0.9400 . ?
C1I C2I 1.420(14) . ?
C1I H1I 0.9400 . ?

loop_
_geom_torsion_atom_site_label_1
_geom_torsion_atom_site_label_2
_geom_torsion_atom_site_label_3
_geom_torsion_atom_site_label_4
_geom_torsion
_geom_torsion_site_symmetry_1
_geom_torsion_site_symmetry_2
_geom_torsion_site_symmetry_3
_geom_torsion_site_symmetry_4
_geom_torsion_publ_flag
C5A N1A C1A C2A 0.0 . . . . ?
Mn1A N1A C1A C2A -179.1(6) . . . . ?
N1A C1A C2A C3A 0.0 . . . . ?
N1A C1A C2A Si1A 176.9(7) . . . . ?
C1A C2A C3A C4A 0.0 . . . . ?
Si1A C2A C3A C4A -176.6(8) . . . . ?
C2A C3A C4A C5A 0.0 . . . . ?
C3A C4A C5A N1A 0.0 . . . . ?
C1A N1A C5A C4A 0.0 . . . . ?
Mn1A N1A C5A C4A 179.1(6) . . . . ?
C10A N2A C6A C7A 0.0 . . . . ?
Mn2A N2A C6A C7A 177.0(6) . . . . ?
N2A C6A C7A C8A 0.0 . . . . ?
N2A C6A C7A Si1A -178.1(8) . . . . ?
C6A C7A C8A C9A 0.0 . . . . ?
Si1A C7A C8A C9A 178.2(8) . . . . ?
C7A C8A C9A C10A 0.0 . . . . ?
C8A C9A C10A N2A 0.0 . . . . ?
C6A N2A C10A C9A 0.0 . . . . ?
Mn2A N2A C10A C9A -176.8(7) . . . . ?
C25A N3A C21A C22A 0.0 . . . . ?
Mn1A N3A C21A C22A 179.1(6) . . . . ?
N3A C21A C22A C23A 0.0 . . . . ?
N3A C21A C22A Si2A -172.7(7) . . . . ?
C21A C22A C23A C24A 0.0 . . . . ?
Si2A C22A C23A C24A 173.2(7) . . . . ?
C22A C23A C24A C25A 0.0 . . . . ?
C23A C24A C25A N3A 0.0 . . . . ?
C21A N3A C25A C24A 0.0 . . . . ?
Mn1A N3A C25A C24A -179.1(7) . . . . ?
C30A N4A C26A C27A 0.0 . . . . ?
Mn2A N4A C26A C27A 176.1(6) . . . . ?
N4A C26A C27A C28A 0.0 . . . . ?
N4A C26A C27A Si2A 177.9(6) . . . . ?
C26A C27A C28A C29A 0.0 . . . . ?
Si2A C27A C28A C29A -177.6(7) . . . . ?
C27A C28A C29A C30A 0.0 . . . . ?
C28A C29A C30A N4A 0.0 . . . . ?
C26A N4A C30A C29A 0.0 . . . . ?
Mn2A N4A C30A C29A -176.4(5) . . . . ?
C5B N1B C1B C2B 0.0 . . . . ?
Mn2A N1B C1B C2B 178.1(8) . . . . ?
N1B C1B C2B C3B 0.0 . . . . ?
N1B C1B C2B Si1B -174.4(10) . . . . ?
C1B C2B C3B C4B 0.0 . . . . ?
Si1B C2B C3B C4B 174.9(9) . . . . ?
C2B C3B C4B C5B 0.0 . . . . ?
C3B C4B C5B N1B 0.0 . . . . ?
C1B N1B C5B C4B 0.0 . . . . ?
Mn2A N1B C5B C4B -178.0(9) . . . . ?
C10B N2B C6B C7B 0.0 . . . . ?
Mn3A N2B C6B C7B 168.6(7) . . . . ?
N2B C6B C7B C8B 0.0 . . . . ?
N2B C6B C7B Si1B -175.5(11) . . . . ?
C6B C7B C8B C9B 0.0 . . . . ?
Si1B C7B C8B C9B 176.9(8) . . . . ?
C7B C8B C9B C10B 0.0 . . . . ?
C8B C9B C10B N2B 0.0 . . . . ?
C6B N2B C10B C9B 0.0 . . . . ?
Mn3A N2B C10B C9B -167.5(8) . . . . ?
C25B N3B C21B C22B 0.0 . . . . ?
Mn2A N3B C21B C22B 176.4(7) . . . . ?
N3B C21B C22B C23B 0.0 . . . . ?
N3B C21B C22B Si2B -175.0(9) . . . . ?
C21B C22B C23B C24B 0.0 . . . . ?
Si2B C22B C23B C24B 175.0(9) . . . . ?
C22B C23B C24B C25B 0.0 . . . . ?
C23B C24B C25B N3B 0.0 . . . . ?
C21B N3B C25B C24B 0.0 . . . . ?
Mn2A N3B C25B C24B -176.7(6) . . . . ?
C30B N4B C26B C27B 0.0 . . . . ?
Mn3A N4B C26B C27B -171.9(8) . . . . ?
N4B C26B C27B C28B 0.0 . . . . ?
N4B C26B C27B Si2B -162.6(9) . . . . ?
C26B C27B C28B C29B 0.0 . . . . ?
Si2B C27B C28B C29B 162.1(9) . . . . ?
C27B C28B C29B C30B 0.0 . . . . ?
C28B C29B C30B N4B 0.0 . . . . ?
C26B N4B C30B C29B 0.0 . . . . ?
Mn3A N4B C30B C29B 172.6(7) . . . . ?
C5C N1C C1C C2C 0.0 . . . . ?
Mn3A N1C C1C C2C -163.7(7) . . . . ?
N1C C1C C2C C3C 0.0 . . . . ?
N1C C1C C2C Si1C -174.8(9) . . . . ?
C1C C2C C3C C4C 0.0 . . . . ?
Si1C C2C C3C C4C 175.2(8) . . . . ?
C2C C3C C4C C5C 0.0 . . . . ?
C3C C4C C5C N1C 0.0 . . . . ?
C1C N1C C5C C4C 0.0 . . . . ?
Mn3A N1C C5C C4C 163.1(7) . . . . ?
C10C N2C C6C C7C 0.0 . . . . ?
Mn1A N2C C6C C7C 174.7(6) 2_655 . . . ?
N2C C6C C7C C8C 0.0 . . . . ?
N2C C6C C7C Si1C 179.8(10) . . . . ?
C6C C7C C8C C9C 0.0 . . . . ?
Si1C C7C C8C C9C -179.8(8) . . . . ?
C7C C8C C9C C10C 0.0 . . . . ?
C8C C9C C10C N2C 0.0 . . . . ?
C6C N2C C10C C9C 0.0 . . . . ?
Mn1A N2C C10C C9C -172.4(8) 2_655 . . . ?
C25C N3C C21C C22C 0.0 . . . . ?
Mn3A N3C C21C C22C 169.2(8) . . . . ?
C25C N3C C21C O8R 112.4(7) . . . . ?
Mn3A N3C C21C O8R -78.4(8) . . . . ?
N3C C21C C22C C23C 0.0 . . . . ?
O8R C21C C22C C23C -111.6(10) . . . . ?
N3C C21C C22C Si2C -170.0(8) . . . . ?
O8R C21C C22C Si2C 78.4(9) . . . . ?
C21C C22C C23C C24C 0.0 . . . . ?
Si2C C22C C23C C24C 167.2(10) . . . . ?
C22C C23C C24C C25C 0.0 . . . . ?
C23C C24C C25C N3C 0.0 . . . . ?
C21C N3C C25C C24C 0.0 . . . . ?
Mn3A N3C C25C C24C -169.7(7) . . . . ?
C30H N4H C26H C27H 0.0 . . . . ?
Mn3B N4H C26H C27H -173.8(4) . . . . ?
N4H C26H C27H C28H 0.0 . . . . ?
N4H C26H C27H Si2H -172.8(4) . . . . ?
C26H C27H C28H C29H 0.0 . . . . ?
Si2H C27H C28H C29H 172.3(5) . . . . ?
C27H C28H C29H C30H 0.0 . . . . ?
C28H C29H C30H N4H 0.0 . . . . ?
C26H N4H C30H C29H 0.0 . . . . ?
Mn3B N4H C30H C29H 173.6(4) . . . . ?
C30F N4F C26F C27F 0.0 . . . . ?
Mn1A N4F C26F C27F -178.6(9) 2_655 . . . ?
N4F C26F C27F C28F 0.0 . . . . ?
C26F C27F C28F C29F 0.0 . . . . ?
C27F C28F C29F C30F 0.0 . . . . ?
C27F C28F C29F Si2C 168.9(9) . . . . ?
C28F C29F C30F N4F 0.0 . . . . ?
Si2C C29F C30F N4F -168.3(9) . . . . ?
C26F N4F C30F C29F 0.0 . . . . ?
Mn1A N4F C30F C29F 178.8(8) 2_655 . . . ?
C15A C11A C12A C13A 25.5(18) . . . . ?
Si1A C11A C12A C13A 178.0(13) . . . . ?
C11A C12A C13A C14A -44.1(14) . . . . ?
C12A C13A C14A C15A 46.7(14) . . . . ?
C12A C11A C15A C14A 4.0(19) . . . . ?
Si1A C11A C15A C14A -142.9(14) . . . . ?
C13A C14A C15A C11A -31.6(17) . . . . ?
C15B C11B C12B C13B 30.5(19) . . . . ?
Si1B C11B C12B C13B 173.9(13) . . . . ?
C11B C12B C13B C14B -23(2) . . . . ?
C12B C13B C14B C15B 8(2) . . . . ?
C13B C14B C15B C11B 11.3(19) . . . . ?
C12B C11B C15B C14B -25.3(17) . . . . ?
Si1B C11B C15B C14B -151.9(12) . . . . ?
C15C C11C C12C C13C -2(2) . . . . ?
Si1C C11C C12C C13C -144.6(17) . . . . ?
C11C C12C C13C C14C -13(2) . . . . ?
C12C C13C C14C C15C 24(2) . . . . ?
C13C C14C C15C C11C -25.0(18) . . . . ?
C12C C11C C15C C14C 16(2) . . . . ?
Si1C C11C C15C C14C 165.5(12) . . . . ?
C15G C11G C12G C13G -5.3(16) . . . . ?
Si1G C11G C12G C13G 122.6(11) . . . . ?
C11G C12G C13G C14G 30.6(15) . . . . ?
C12G C13G C14G C15G -45.2(14) . . . . ?
C13G C14G C15G C11G 42.7(14) . . . . ?
C12G C11G C15G C14G -22.4(15) . . . . ?
Si1G C11G C15G C14G -156.5(10) . . . . ?
C15H C11H C12H C13H -31.3(13) . . . . ?
Si1H C11H C12H C13H -166.7(8) . . . . ?
C11H C12H C13H C14H 19.9(14) . . . . ?
C12H C13H C14H C15H -0.8(16) . . . . ?
C13H C14H C15H C11H -18.7(16) . . . . ?
C12H C11H C15H C14H 29.9(13) . . . . ?
Si1H C11H C15H C14H 167.9(10) . . . . ?
C15I C11I C12I C13I 11.1(19) . . . . ?
Si1I C11I C12I C13I 138.8(12) . . . . ?
C11I C12I C13I C14I -6(2) . . . . ?
C12I C13I C14I C15I -1(2) . . . . ?
C13I C14I C15I C11I 8(2) . . . . ?
C12I C11I C15I C14I -11.6(18) . . . . ?
Si1I C11I C15I C14I -133.4(11) . . . . ?
C20A C16A C17A C18A -19(2) . . . . ?
Si1A C16A C17A C18A -121.6(17) . . . . ?
C16A C17A C18A C19A 5(3) . . . . ?
C17A C18A C19A C20A 12(3) . . . . ?
C18A C19A C20A C16A -24(3) . . . . ?
C18A C19A C20A Si1A 16(4) . . . . ?
C17A C16A C20A C19A 26(2) . . . . ?
Si1A C16A C20A C19A 148.4(16) . . . . ?
C17A C16A C20A Si1A -122.4(17) . . . . ?
C20B C16B C17B C18B 25(2) . . . . ?
Si1B C16B C17B C18B -105.6(16) . . . . ?
C16B C17B C18B C19B -33(2) . . . . ?
C17B C18B C19B C20B 30(3) . . . . ?
C17B C16B C20B C19B -6(3) . . . . ?
Si1B C16B C20B C19B 125.3(16) . . . . ?
C18B C19B C20B C16B -15(3) . . . . ?
C20C C16C C17C C18C -8(3) . . . . ?
Si1C C16C C17C C18C -139.6(15) . . . . ?
C16C C17C C18C C19C -14(2) . . . . ?
C17C C18C C19C C20C 32(2) . . . . ?
C18C C19C C20C C16C -37(2) . . . . ?
C17C C16C C20C C19C 27(2) . . . . ?
Si1C C16C C20C C19C 153.4(13) . . . . ?
C20G C16G C17G C18G -10.3(14) . . . . ?
Si1G C16G C17G C18G -136.4(9) . . . . ?
C16G C17G C18G C19G -8.3(16) . . . . ?
C17G C18G C19G C20G 24.3(16) . . . . ?
C18G C19G C20G C16G -30.4(15) . . . . ?
C17G C16G C20G C19G 24.8(13) . . . . ?
Si1G C16G C20G C19G 151.8(9) . . . . ?
C20H C16H C17H C18H -17.3(15) . . . . ?
Si1H C16H C17H C18H -147.0(10) . . . . ?
C16H C17H C18H C19H 4.6(18) . . . . ?
C17H C18H C19H C20H 10(2) . . . . ?
C18H C19H C20H C16H -21.0(18) . . . . ?
C17H C16H C20H C19H 22.6(15) . . . . ?
Si1H C16H C20H C19H 151.7(10) . . . . ?
C20I C16I C17I C18I -16.4(16) . . . . ?
Si1I C16I C17I C18I -148.4(11) . . . . ?
C16I C17I C18I C19I 4.0(19) . . . . ?
C17I C18I C19I C20I 10.3(19) . . . . ?
C18I C19I C20I C16I -20.4(17) . . . . ?
C17I C16I C20I C19I 21.9(14) . . . . ?
Si1I C16I C20I C19I 154.4(9) . . . . ?
C35A C31A C32A C33A -12(2) . . . . ?
Si2A C31A C32A C33A -150.2(13) . . . . ?
C31A C32A C33A C34A 29.1(19) . . . . ?
C32A C33A C34A C35A -36.5(18) . . . . ?
C32A C31A C35A C34A -10(2) . . . . ?
Si2A C31A C35A C34A 128.0(13) . . . . ?
C33A C34A C35A C31A 29(2) . . . . ?
C35B C31B C32B C33B 0(2) . . . . ?
Si2B C31B C32B C33B -157.0(17) . . . . ?
C31B C32B C33B C34B -17(2) . . . . ?
C32B C33B C34B C35B 28(2) . . . . ?
C33B C34B C35B C31B -29(2) . . . . ?
C32B C31B C35B C34B 17(2) . . . . ?
Si2B C31B C35B C34B -178.5(13) . . . . ?
C35C C31C C32C C33C 45.8(17) . . . . ?
Si2C C31C C32C C33C 165.9(15) . . . . ?
C31C C32C C33C C34C -23(2) . . . . ?
C32C C33C C34C C35C -9(3) . . . . ?
C33C C34C C35C C31C 37(2) . . . . ?
C32C C31C C35C C34C -49.3(14) . . . . ?
Si2C C31C C35C C34C -161.5(12) . . . . ?
C35G C31G C32G C33G -8.5(16) . . . . ?
Si2G C31G C32G C33G -145.6(11) . . . . ?
C31G C32G C33G C34G 31.7(15) . . . . ?
C32G C33G C34G C35G -43.9(15) . . . . ?
C32G C31G C35G C34G -18.7(16) . . . . ?
Si2G C31G C35G C34G 117.8(11) . . . . ?
C33G C34G C35G C31G 38.9(15) . . . . ?
C35H C31H C32H C33H 33.6(12) . . . . ?
Si2H C31H C32H C33H 166.5(8) . . . . ?
C31H C32H C33H C34H -20.1(14) . . . . ?
C32H C33H C34H C35H -0.9(15) . . . . ?
C33H C34H C35H C31H 22.0(14) . . . . ?
C32H C31H C35H C34H -33.9(12) . . . . ?
Si2H C31H C35H C34H -164.6(8) . . . . ?
C35I C31I C32I C33I -35.1(14) . . . . ?
Si2I C31I C32I C33I -164.0(10) . . . . ?
C31I C32I C33I C34I 20.7(16) . . . . ?
C32I C33I C34I C35I 1.8(18) . . . . ?
C33I C34I C35I C31I -23.6(17) . . . . ?
C32I C31I C35I C34I 35.2(14) . . . . ?
Si2I C31I C35I C34I 166.5(10) . . . . ?
C40A C36A C37A C38A 12(2) . . . . ?
Si2A C36A C37A C38A 146.5(13) . . . . ?
C36A C37A C38A C39A -28.1(19) . . . . ?
C37A C38A C39A C40A 36(2) . . . . ?
C38A C39A C40A C36A -29(2) . . . . ?
C37A C36A C40A C39A 10(2) . . . . ?
Si2A C36A C40A C39A -131.1(12) . . . . ?
C40B C36B C37B C38B 14(2) . . . . ?
Si2B C36B C37B C38B 179.9(15) . . . . ?
C36B C37B C38B C39B 10(3) . . . . ?
C37B C38B C39B C40B -30(2) . . . . ?
C37B C36B C40B C39B -32.1(18) . . . . ?
Si2B C36B C40B C39B 165.7(16) . . . . ?
C38B C39B C40B C36B 39.2(19) . . . . ?
C40C C36C C37C C38C 17(2) . . . . ?
Si2C C36C C37C C38C 140.0(15) . . . . ?
C36C C37C C38C C39C -2(3) . . . . ?
C37C C38C C39C C40C -14(3) . . . . ?
C38C C39C C40C C36C 25(2) . . . . ?
C37C C36C C40C C39C -26(2) . . . . ?
Si2C C36C C40C C39C -150.2(14) . . . . ?
C40G C36G C37G C38G 28.2(13) . . . . ?
Si2G C36G C37G C38G 152.4(9) . . . . ?
C36G C37G C38G C39G -32.6(15) . . . . ?
C37G C38G C39G C40G 25.5(17) . . . . ?
C38G C39G C40G C36G -7.7(17) . . . . ?
C37G C36G C40G C39G -12.8(14) . . . . ?
Si2G C36G C40G C39G -136.8(10) . . . . ?
C40H C36H C37H C38H 24.6(14) . . . . ?
Si2H C36H C37H C38H 151.7(9) . . . . ?
C36H C37H C38H C39H -25.6(15) . . . . ?
C37H C38H C39H C40H 17.8(18) . . . . ?
C38H C39H C40H C36H -2.6(18) . . . . ?
C37H C36H C40H C39H -13.3(15) . . . . ?
Si2H C36H C40H C39H -140.0(10) . . . . ?
C40I C36I C37I C38I 39.4(13) . . . . ?
Si2I C36I C37I C38I 170.8(9) . . . . ?
C36I C37I C38I C39I -28.3(15) . . . . ?
C37I C38I C39I C40I 6.4(18) . . . . ?
C38I C39I C40I C36I 18.2(17) . . . . ?
C37I C36I C40I C39I -34.4(13) . . . . ?
Si2I C36I C40I C39I -162.1(10) . . . . ?
O7 Cl2 O5 Mn3A 171.8(13) . . . . ?
O8 Cl2 O5 Mn3A -68.6(17) . . . . ?
O6 Cl2 O5 Mn3A 51.3(17) . . . . ?
O8R Cl2R O5R Mn3A -38.3(18) . . . . ?
O6R Cl2R O5R Mn3A -167.9(13) . . . . ?
O7R Cl2R O5R Mn3A 78.0(14) . . . . ?
O6R Cl2R O8R C21C 106.2(14) . . . . ?
O7R Cl2R O8R C21C -130.7(12) . . . . ?
O5R Cl2R O8R C21C -21.6(16) . . . . ?
O10 Cl3 O9 Mn2B -167.1(9) . . . . ?
O11 Cl3 O9 Mn2B -24.2(11) . . . . ?
O12 Cl3 O9 Mn2B 85.9(10) . . . . ?
O15 Cl4 O13 Mn3B -57.1(7) . . . . ?
O16 Cl4 O13 Mn3B 177.7(6) . . . . ?
O14 Cl4 O13 Mn3B 61.7(7) . . . . ?
Mn1A N1 C1 C2 180(2) . . . . ?
C22G C21G N3G C25G -3.6(15) . . . . ?
C22G C21G N3G Mn1B 173.6(7) . . . . ?
C22H C21H N3H C25H 0.8(15) . . . . ?
C22H C21H N3H Mn2B 173.0(8) . . . . ?
C22I C21I N3I C25I -2.0(14) . . . . ?
C22I C21I N3I Mn3B 176.4(7) . . . . ?
C3G C4G C5G N1G 1.5(17) . . . . ?
C3H C4H C5H N1H 0.2(14) . . . . ?
C5G C4G C3G C2G -4.2(17) . . . . ?
C5H C4H C3H C2H -3.5(16) . . . . ?
C24G C23G C22G C21G 1.4(14) . . . . ?
C24G C23G C22G Si2G 178.2(7) . . . . ?
N3G C21G C22G C23G 3.0(15) . . . . ?
N3G C21G C22G Si2G -173.8(7) . . . . ?
N3H C21H C22H C23H 3.2(16) . . . . ?
N3H C21H C22H Si2H -179.0(8) . . . . ?
C24H C23H C22H C21H -6.1(16) . . . . ?
C24H C23H C22H Si2H 176.1(9) . . . . ?
C24I C23I C22I C21I -1.3(17) . . . . ?
C24I C23I C22I Si2I 174.1(9) . . . . ?
N3I C21I C22I C23I 0.6(14) . . . . ?
N3I C21I C22I Si2I -175.3(7) . . . . ?
C22G C23G C24G C25G -5.2(15) . . . . ?
C22H C23H C24H C25H 4.8(16) . . . . ?
C22I C23I C24I C25I 3.0(16) . . . . ?
C15A C11A Si1A C16A -158.5(16) . . . . ?
C12A C11A Si1A C16A 57.7(16) . . . . ?
C15A C11A Si1A C2A 89.6(17) . . . . ?
C12A C11A Si1A C2A -54.2(15) . . . . ?
C15A C11A Si1A C7A -29.3(19) . . . . ?
C12A C11A Si1A C7A -173.1(12) . . . . ?
C15A C11A Si1A C20A -124.6(17) . . . . ?
C12A C11A Si1A C20A 91.5(14) . . . . ?
C20A C16A Si1A C11A 63.1(12) . . . . ?
C17A C16A Si1A C11A 172.7(11) . . . . ?
C20A C16A Si1A C2A -177.3(10) . . . . ?
C17A C16A Si1A C2A -67.8(12) . . . . ?
C20A C16A Si1A C7A -62.6(13) . . . . ?
C17A C16A Si1A C7A 47.0(14) . . . . ?
C17A C16A Si1A C20A 109.6(14) . . . . ?
C1A C2A Si1A C11A -72.9(8) . . . . ?
C3A C2A Si1A C11A 103.9(8) . . . . ?
C1A C2A Si1A C16A 170.4(7) . . . . ?
C3A C2A Si1A C16A -12.9(9) . . . . ?
C1A C2A Si1A C7A 48.2(7) . . . . ?
C3A C2A Si1A C7A -135.0(6) . . . . ?
C1A C2A Si1A C20A 167.8(9) . . . . ?
C3A C2A Si1A C20A -15.4(12) . . . . ?
C20B C16B Si1B C2B -174.1(13) . . . . ?
C17B C16B Si1B C2B -48.1(14) . . . . ?
C20B C16B Si1B C11B 65.5(16) . . . . ?
C17B C16B Si1B C11B -168.6(11) . . . . ?
C20B C16B Si1B C7B -42.3(18) . . . . ?
C17B C16B Si1B C7B 83.6(14) . . . . ?
C15C C11C Si1C C16C 56.7(18) . . . . ?
C12C C11C Si1C C16C -162.3(17) . . . . ?
C15C C11C Si1C C7C 179.7(13) . . . . ?
C12C C11C Si1C C7C -39(2) . . . . ?
C15C C11C Si1C C2C -72.1(16) . . . . ?
C12C C11C Si1C C2C 68.9(19) . . . . ?
C20C C16C Si1C C11C 52.5(16) . . . . ?
C17C C16C Si1C C11C 175.8(14) . . . . ?
C20C C16C Si1C C7C -71.8(14) . . . . ?
C17C C16C Si1C C7C 51.5(16) . . . . ?
C20C C16C Si1C C2C 178.1(12) . . . . ?
C17C C16C Si1C C2C -58.6(15) . . . . ?
C12G C11G Si1G C7G 73.7(10) . . . . ?
C15G C11G Si1G C7G -161.9(9) . . . . ?
C12G C11G Si1G C16G -47.4(10) . . . . ?
C15G C11G Si1G C16G 77.0(10) . . . . ?
C12G C11G Si1G C2G -168.8(9) . . . . ?
C15G C11G Si1G C2G -44.4(10) . . . . ?
C20G C16G Si1G C7G -62.7(9) . . . . ?
C17G C16G Si1G C7G 59.7(8) . . . . ?
C20G C16G Si1G C11G 59.0(9) . . . . ?
C17G C16G Si1G C11G -178.7(7) . . . . ?
C20G C16G Si1G C2G 179.8(8) . . . . ?
C17G C16G Si1G C2G -57.8(8) . . . . ?
C15H C11H Si1H C2H -70.8(10) . . . . ?
C12H C11H Si1H C2H 59.0(10) . . . . ?
C15H C11H Si1H C7H 173.6(9) . . . . ?
C12H C11H Si1H C7H -56.7(10) . . . . ?
C15H C11H Si1H C16H 52.6(10) . . . . ?
C12H C11H Si1H C16H -177.7(8) . . . . ?
C20I C16I Si1I C7I -65.7(10) . . . . ?
C17I C16I Si1I C7I 61.2(10) . . . . ?
C20I C16I Si1I C2I 176.5(9) . . . . ?
C17I C16I Si1I C2I -56.6(10) . . . . ?
C20I C16I Si1I C11I 51.9(10) . . . . ?
C17I C16I Si1I C11I 178.8(9) . . . . ?
C40A C36A Si2A C31A -161.5(11) . . . . ?
C37A C36A Si2A C31A 65.0(16) . . . . ?
C40A C36A Si2A C22A 71.6(13) . . . . ?
C37A C36A Si2A C22A -62.0(16) . . . . ?
C40A C36A Si2A C27A -45.9(13) . . . . ?
C37A C36A Si2A C27A -179.4(13) . . . . ?
C35A C31A Si2A C36A -59.9(14) . . . . ?
C32A C31A Si2A C36A 74.2(14) . . . . ?
C35A C31A Si2A C22A 69.9(14) . . . . ?
C32A C31A Si2A C22A -156.1(11) . . . . ?
C35A C31A Si2A C27A -173.5(12) . . . . ?
C32A C31A Si2A C27A -39.5(14) . . . . ?
C23A C22A Si2A C36A -62.9(8) . . . . ?
C21A C22A Si2A C36A 110.0(8) . . . . ?
C23A C22A Si2A C31A 170.3(7) . . . . ?
C21A C22A Si2A C31A -16.8(9) . . . . ?
C23A C22A Si2A C27A 53.2(6) . . . . ?
C21A C22A Si2A C27A -133.8(6) . . . . ?
C40B C36B Si2B C22B 113.2(17) . . . . ?
C37B C36B Si2B C22B -47.3(16) . . . . ?
C40B C36B Si2B C31B -122.9(17) . . . . ?
C37B C36B Si2B C31B 76.6(16) . . . . ?
C40B C36B Si2B C27B -23(2) . . . . ?
C37B C36B Si2B C27B 176.4(13) . . . . ?
C21B C22B Si2B C36B 104.7(8) . . . . ?
C23B C22B Si2B C36B -70.3(9) . . . . ?
C21B C22B Si2B C31B -19.2(10) . . . . ?
C23B C22B Si2B C31B 165.8(9) . . . . ?
C21B C22B Si2B C27B -118.7(7) . . . . ?
C23B C22B Si2B C27B 66.3(9) . . . . ?
C35B C31B Si2B C36B 52.6(15) . . . . ?
C32B C31B Si2B C36B -152(2) . . . . ?
C35B C31B Si2B C22B 177.6(12) . . . . ?
C32B C31B Si2B C22B -27(2) . . . . ?
C35B C31B Si2B C27B -65.2(14) . . . . ?
C32B C31B Si2B C27B 90(2) . . . . ?
C28B C27B Si2B C36B -4.8(11) . . . . ?
C26B C27B Si2B C36B 157.8(8) . . . . ?
C28B C27B Si2B C22B -139.8(7) . . . . ?
C26B C27B Si2B C22B 22.8(9) . . . . ?
C28B C27B Si2B C31B 107.8(8) . . . . ?
C26B C27B Si2B C31B -89.7(8) . . . . ?
C40C C36C Si2C C29F -53.9(14) . . . . ?
C37C C36C Si2C C29F -173.2(11) . . . . ?
C40C C36C Si2C C31C 176.0(12) . . . . ?
C37C C36C Si2C C31C 56.7(14) . . . . ?
C40C C36C Si2C C22C 46.7(15) . . . . ?
C37C C36C Si2C C22C -72.7(13) . . . . ?
C23G C22G Si2G C31G 171.8(8) . . . . ?
C21G C22G Si2G C31G -11.7(10) . . . . ?
C23G C22G Si2G C27G 57.1(10) . . . . ?
C21G C22G Si2G C27G -126.4(8) . . . . ?
C23G C22G Si2G C36G -62.1(10) . . . . ?
C21G C22G Si2G C36G 114.4(9) . . . . ?
C35G C31G Si2G C22G 72.3(10) . . . . ?
C32G C31G Si2G C22G -156.5(9) . . . . ?
C35G C31G Si2G C27G -173.4(9) . . . . ?
C32G C31G Si2G C27G -42.1(10) . . . . ?
C35G C31G Si2G C36G -52.9(10) . . . . ?
C32G C31G Si2G C36G 78.3(10) . . . . ?
C21H C22H Si2H C31H -24.2(10) . . . . ?
C23H C22H Si2H C31H 153.5(9) . . . . ?
C21H C22H Si2H C36H 99.1(9) . . . . ?
C23H C22H Si2H C36H -83.2(9) . . . . ?
C21H C22H Si2H C27H -144.4(8) . . . . ?
C23H C22H Si2H C27H 33.3(10) . . . . ?
C35H C31H Si2H C22H -60.0(9) . . . . ?
C32H C31H Si2H C22H 174.7(8) . . . . ?
C35H C31H Si2H C36H 179.5(8) . . . . ?
C32H C31H Si2H C36H 54.2(9) . . . . ?
C35H C31H Si2H C27H 58.9(9) . . . . ?
C32H C31H Si2H C27H -66.4(8) . . . . ?
C35I C31I Si2I C22I 163.8(9) . . . . ?
C32I C31I Si2I C22I -73.5(11) . . . . ?
C35I C31I Si2I C36I 43.4(11) . . . . ?
C32I C31I Si2I C36I 166.1(9) . . . . ?
C35I C31I Si2I C27I -79.2(10) . . . . ?
C32I C31I Si2I C27I 43.6(11) . . . . ?
C23I C22I Si2I C31I 177.5(10) . . . . ?
C21I C22I Si2I C31I -7.1(10) . . . . ?
C23I C22I Si2I C36I -58.9(11) . . . . ?
C21I C22I Si2I C36I 116.4(8) . . . . ?
C23I C22I Si2I C27I 58.4(11) . . . . ?
C21I C22I Si2I C27I -126.3(8) . . . . ?
C21G N3G C25G C24G -0.6(15) . . . . ?
Mn1B N3G C25G C24G -177.7(7) . . . . ?
C23G C24G C25G N3G 4.9(15) . . . . ?
C21H N3H C25H C24H -2.3(16) . . . . ?
Mn2B N3H C25H C24H -175.0(9) . . . . ?
C23H C24H C25H N3H -0.3(17) . . . . ?
C21I N3I C25I C24I 4.7(17) . . . . ?
Mn3B N3I C25I C24I -173.5(9) . . . . ?
C23I C24I C25I N3I -5.0(17) . . . . ?
C30G N4G C26G C27G -1.5(14) . . . . ?
Mn2B N4G C26G C27G -175.8(8) . . . . ?
C30I N4I C26I C27I 3.0(13) . . . . ?
Mn1B N4I C26I C27I 179.1(7) 2_655 . . . ?
N4G C26G C27G C28G 1.1(16) . . . . ?
N4G C26G C27G Si2G 176.6(7) . . . . ?
N4I C26I C27I C28I -2.9(15) . . . . ?
N4I C26I C27I Si2I -178.2(7) . . . . ?
C26G C27G C28G C29G -1.6(15) . . . . ?
Si2G C27G C28G C29G -177.1(7) . . . . ?
C26I C27I C28I C29I 6.6(16) . . . . ?
Si2I C27I C28I C29I -178.2(8) . . . . ?
C27G C28G C29G C30G 2.7(14) . . . . ?
C27I C28I C29I C30I -10.0(15) . . . . ?
C28G C29G C30G N4G -3.4(16) . . . . ?
C26G N4G C30G C29G 2.8(15) . . . . ?
Mn2B N4G C30G C29G 177.2(9) . . . . ?
C26I N4I C30I C29I -7.3(14) . . . . ?
Mn1B N4I C30I C29I 176.7(7) 2_655 . . . ?
C28I C29I C30I N4I 10.5(14) . . . . ?
C2I C3I C4I C5I 4.7(17) . . . . ?
C3I C4I C5I N1I -3.0(16) . . . . ?
N2G C6G C7G C8G 7.1(14) . . . . ?
N2G C6G C7G Si1G -174.6(7) . . . . ?
C9G C8G C7G C6G -11.7(14) . . . . ?
C9G C8G C7G Si1G 169.9(8) . . . . ?
C11G Si1G C7G C6G -8.2(10) . . . . ?
C16G Si1G C7G C6G 113.8(8) . . . . ?
C2G Si1G C7G C6G -126.8(8) . . . . ?
C11G Si1G C7G C8G 170.1(9) . . . . ?
C16G Si1G C7G C8G -67.9(10) . . . . ?
C2G Si1G C7G C8G 51.4(10) . . . . ?
C9H C8H C7H C6H 0.9(15) . . . . ?
C9H C8H C7H Si1H 176.1(8) . . . . ?
N2H C6H C7H C8H -2.1(15) . . . . ?
N2H C6H C7H Si1H -177.6(7) . . . . ?
C11H Si1H C7H C8H 157.0(8) . . . . ?
C2H Si1H C7H C8H 39.0(10) . . . . ?
C16H Si1H C7H C8H -78.8(9) . . . . ?
C11H Si1H C7H C6H -27.9(9) . . . . ?
C2H Si1H C7H C6H -146.0(8) . . . . ?
C16H Si1H C7H C6H 96.3(8) . . . . ?
C9I C8I C7I C6I -2.4(15) . . . . ?
C9I C8I C7I Si1I 177.2(8) . . . . ?
N2I C6I C7I C8I -0.9(14) . . . . ?
N2I C6I C7I Si1I 179.5(7) . . . . ?
C16I Si1I C7I C8I -65.6(10) . . . . ?
C2I Si1I C7I C8I 53.6(10) . . . . ?
C11I Si1I C7I C8I 179.9(9) . . . . ?
C16I Si1I C7I C6I 113.9(9) . . . . ?
C2I Si1I C7I C6I -126.9(9) . . . . ?
C11I Si1I C7I C6I -0.5(10) . . . . ?
C7G C8G C9G C10G 12.6(15) . . . . ?
C7H C8H C9H C10H -1.3(15) . . . . ?
C7I C8I C9I C10I 3.8(16) . . . . ?
C8G C9G C10G N2G -8.3(17) . . . . ?
C8H C9H C10H N2H 2.7(14) . . . . ?
C8I C9I C10I N2I -2.1(16) . . . . ?
C4G C5G N1G C1G 4.3(15) . . . . ?
C4G C5G N1G Mn1B -179.3(8) . . . . ?
C4H C5H N1H C1H 1.4(14) . . . . ?
C4H C5H N1H Mn2B 173.0(7) . . . . ?
C4I C5I N1I C1I -0.3(15) . . . . ?
C4I C5I N1I Mn3B -178.4(7) . . . . ?
C5G N1G C1G C2G -7.6(16) . . . . ?
Mn1B N1G C1G C2G 176.2(8) . . . . ?
C5H N1H C1H C2H 0.1(14) . . . . ?
Mn2B N1H C1H C2H -171.1(7) . . . . ?
C5I N1I C1I C2I 2.0(16) . . . . ?
Mn3B N1I C1I C2I 179.9(7) . . . . ?
C9G C10G N2G C6G 2.6(15) . . . . ?
C9G C10G N2G Mn2B -174.6(8) . . . . ?
C7G C6G N2G C10G -2.2(13) . . . . ?
C7G C6G N2G Mn2B 175.1(7) . . . . ?
C7H C6H N2H C10H 3.6(14) . . . . ?
C7H C6H N2H Mn3B 173.8(7) . . . . ?
C9H C10H N2H C6H -3.7(13) . . . . ?
C9H C10H N2H Mn3B -174.8(7) . . . . ?
C9I C10I N2I C6I -1.2(15) . . . . ?
C9I C10I N2I Mn1B -174.7(8) . . . 2_655 ?
C7I C6I N2I C10I 2.6(14) . . . . ?
C7I C6I N2I Mn1B 176.4(7) . . . 2_655 ?
C4G C3G C2G C1G 1.2(16) . . . . ?
C4G C3G C2G Si1G -173.8(8) . . . . ?
N1G C1G C2G C3G 4.7(16) . . . . ?
N1G C1G C2G Si1G 180.0(8) . . . . ?
C7G Si1G C2G C3G -136.6(10) . . . . ?
C11G Si1G C2G C3G 104.0(10) . . . . ?
C16G Si1G C2G C3G -17.9(11) . . . . ?
C7G Si1G C2G C1G 48.4(10) . . . . ?
C11G Si1G C2G C1G -71.0(9) . . . . ?
C16G Si1G C2G C1G 167.2(8) . . . . ?
N1H C1H C2H C3H -3.0(13) . . . . ?
N1H C1H C2H Si1H -168.7(7) . . . . ?
C4H C3H C2H C1H 4.8(15) . . . . ?
C4H C3H C2H Si1H 170.1(8) . . . . ?
C11H Si1H C2H C1H -76.6(9) . . . . ?
C7H Si1H C2H C1H 42.5(9) . . . . ?
C16H Si1H C2H C1H 158.4(8) . . . . ?
C11H Si1H C2H C3H 119.5(9) . . . . ?
C7H Si1H C2H C3H -121.4(9) . . . . ?
C16H Si1H C2H C3H -5.5(10) . . . . ?
C4I C3I C2I C1I -3.1(17) . . . . ?
C4I C3I C2I Si1I 177.3(9) . . . . ?
N1I C1I C2I C3I -0.3(17) . . . . ?
N1I C1I C2I Si1I 179.3(8) . . . . ?
C16I Si1I C2I C3I -26.9(11) . . . . ?
C7I Si1I C2I C3I -143.7(10) . . . . ?
C11I Si1I C2I C3I 92.4(10) . . . . ?
C16I Si1I C2I C1I 153.5(8) . . . . ?
C7I Si1I C2I C1I 36.7(10) . . . . ?
C11I Si1I C2I C1I -87.2(9) . . . . ?
